data_7107257
loop_
_publ_author_name
'Robert S. P. Turbervill'
'Jose M. Goicoechea'

_publ_contact_author_fax '+44 1865 272690'
_publ_section_title
;
 Studies on the reactivity of group 15 Zintl ions with carbodiimides:
 synthesis and characterization of a heptaphosphaguanidine dianion
;
_journal_name_full Chem.Commun.
_journal_page_first 1470
_journal_paper_doi 10.1039/c1cc12089a
_journal_volume 48
_journal_year 2012
_chemical_formula_moiety '2(C12 H24 K O6), C25 H35 N2 P7'
_chemical_formula_sum 'C49 H83 K2 N2 O12 P7'
_chemical_formula_weight 1187.16
_chemical_name_common (K-(18-crown-6))2(H(P7C(NDipp)2))
_chemical_name_systematic
;
[K-(18-crown-6)]2{H[P7C(NDipp)2]}
;
_space_group_IT_number 14
_symmetry_cell_setting monoclinic
_symmetry_space_group_name_Hall '-P 2ybc'
_symmetry_space_group_name_H-M 'P 1 21/c 1'
_atom_sites_solution_hydrogens geom
_atom_sites_solution_primary direct
_atom_sites_solution_secondary difmap
_audit_creation_method SHELXL-97
_cell_angle_alpha 90.00
_cell_angle_beta 92.2460(10)
_cell_angle_gamma 90.00
_cell_formula_units_Z 12
_cell_length_a 14.14770(10)
_cell_length_b 19.1536(2)
_cell_length_c 69.3584(8)
_cell_measurement_reflns_used 79224
_cell_measurement_temperature 150(2)
_cell_measurement_theta_max 76.4937
_cell_measurement_theta_min 3.1227
_cell_volume 18780.3(3)
_computing_cell_refinement
;
CrysAlisPro, Agilent Technologies,
Version 1.171.35.8 (release 07-03-2011 CrysAlis171 .NET)
(compiled Mar 7 2011,18:06:32)
;
_computing_data_collection
;
CrysAlisPro, Agilent Technologies,
Version 1.171.35.8 (release 07-03-2011 CrysAlis171 .NET)
(compiled Mar 7 2011,18:06:32)
;
_computing_data_reduction
;
CrysAlisPro, Agilent Technologies,
Version 1.171.35.8 (release 07-03-2011 CrysAlis171 .NET)
(compiled Mar 7 2011,18:06:32)
;
_computing_molecular_graphics 'WinGX (Farrugia, 2005)'
_computing_publication_material 'XCIF (Sheldrick, 2001)'
_computing_structure_refinement 'SHELXL-97 (Sheldrick, 1997)'
_computing_structure_solution 'SHELXS-97 (Sheldrick, 1990)'
_diffrn_ambient_temperature 150(2)
_diffrn_measured_fraction_theta_full 1.000
_diffrn_measured_fraction_theta_max 1.000
_diffrn_measurement_device_type area
_diffrn_measurement_method 'omega scans'
_diffrn_radiation_monochromator mirror
_diffrn_radiation_source 'fine-focus sealed tube'
_diffrn_radiation_type CuK\a
_diffrn_radiation_wavelength 1.54178
_diffrn_reflns_av_R_equivalents 0.0427
_diffrn_reflns_av_sigmaI/netI 0.0302
_diffrn_reflns_limit_h_max 12
_diffrn_reflns_limit_h_min -16
_diffrn_reflns_limit_k_max 22
_diffrn_reflns_limit_k_min -22
_diffrn_reflns_limit_l_max 82
_diffrn_reflns_limit_l_min -82
_diffrn_reflns_number 168980
_diffrn_reflns_theta_full 66.50
_diffrn_reflns_theta_max 66.50
_diffrn_reflns_theta_min 3.13
_exptl_absorpt_coefficient_mu 3.477
_exptl_absorpt_correction_T_max 0.7684
_exptl_absorpt_correction_T_min 0.4025
_exptl_absorpt_correction_type multi-scan
_exptl_absorpt_process_details
;
CrysAlisPro, Agilent Technologies,
Version 1.171.35.8 (release 07-03-2011 CrysAlis171 .NET)
(compiled Mar 7 2011,18:06:32)
Empirical absorption correction using spherical harmonics,
implemented in SCALE3 ABSPACK scaling algorithm.
;
_exptl_crystal_colour yellow
_exptl_crystal_density_diffrn 1.260
_exptl_crystal_density_meas ?
_exptl_crystal_density_method 'not measured'
_exptl_crystal_description block
_exptl_crystal_F_000 7560
_exptl_crystal_size_max 0.32
_exptl_crystal_size_mid 0.22
_exptl_crystal_size_min 0.08
_refine_diff_density_max 0.746
_refine_diff_density_min -0.685
_refine_diff_density_rms 0.065
_refine_ls_extinction_method none
_refine_ls_goodness_of_fit_ref 1.131
_refine_ls_hydrogen_treatment constr
_refine_ls_matrix_type full
_refine_ls_number_parameters 2392
_refine_ls_number_reflns 33114
_refine_ls_number_restraints 1139
_refine_ls_restrained_S_all 1.172
_refine_ls_R_factor_all 0.0681
_refine_ls_R_factor_gt 0.0647
_refine_ls_shift/su_max 0.005
_refine_ls_shift/su_mean 0.000
_refine_ls_structure_factor_coef Fsqd
_refine_ls_weighting_details 'calc w=1/[\s^2^(Fo^2^)+(0.0383P)^2^+44.3741P] where P=(Fo^2^+2Fc^2^)/3'
_refine_ls_weighting_scheme calc
_refine_ls_wR_factor_gt 0.1443
_refine_ls_wR_factor_ref 0.1459
_reflns_number_gt 30883
_reflns_number_total 33114
_reflns_threshold_expression >2\s(I)
_cod_data_source_file c1cc12089a.txt
_cod_data_source_block 1
_cod_depositor_comments
;
The following automatic conversions were performed:

'_exptl_crystal_density_meas' value 'not measured' was changed to '?'
- the value is perceived as not measured.

Automatic conversion script
Id: cif_fix_values 3008 2015-01-20 13:52:24Z robertas 

The following automatic conversions were performed:
data name '_contact_author_fax' replaced with
'_publ_contact_author_fax' as specified in the replacement file
'/home/antanas/src/cod-tools/trunk/data/replacement-values/replacement_tags.lst'.

Automatic conversion script
Id: cif_correct_tags 4998 2017-03-02 13:24:31Z antanas 
;
_cod_original_sg_symbol_H-M P2(1)/c
_cod_database_code 7107257

loop_
_symmetry_equiv_pos_as_xyz
'x, y, z'
'-x, y+1/2, -z+1/2'
'-x, -y, -z'
'x, -y-1/2, z-1/2'

loop_
_atom_site_label
_atom_site_type_symbol
_atom_site_fract_x
_atom_site_fract_y
_atom_site_fract_z
_atom_site_U_iso_or_equiv
_atom_site_adp_type
_atom_site_occupancy
_atom_site_symmetry_multiplicity
_atom_site_calc_flag
_atom_site_refinement_flags
_atom_site_disorder_assembly
_atom_site_disorder_group
P1 P 0.67362(6) 0.65100(5) 0.473861(13) 0.02873(19) Uani 1 1 d . . .
P2 P 0.54524(6) 0.71000(5) 0.477438(14) 0.0335(2) Uani 1 1 d . . .
P3 P 0.75494(5) 0.74669(4) 0.467541(12) 0.02063(16) Uani 1 1 d . . .
P4 P 0.64944(6) 0.59998(5) 0.446269(16) 0.0352(2) Uani 1 1 d . . .
P5 P 0.53533(6) 0.76148(5) 0.449766(15) 0.0340(2) Uani 1 1 d . . .
P6 P 0.68333(6) 0.78114(5) 0.440671(14) 0.0309(2) Uani 1 1 d . . .
P7 P 0.60450(7) 0.68771(6) 0.429236(14) 0.0362(2) Uani 1 1 d . . .
N1 N 0.86586(18) 0.66407(14) 0.44467(4) 0.0229(6) Uani 1 1 d . . .
H1 H 0.8102 0.6446 0.4423 0.028 Uiso 1 1 calc R . .
N2 N 0.95223(18) 0.74432(13) 0.46208(4) 0.0197(5) Uani 1 1 d . . .
C1 C 0.8712(2) 0.71734(15) 0.45754(4) 0.0184(6) Uani 1 1 d . . .
C2 C 0.9448(2) 0.63724(18) 0.43458(5) 0.0281(7) Uani 1 1 d . . .
C3 C 0.9952(2) 0.58027(18) 0.44207(6) 0.0340(8) Uani 1 1 d . . .
C4 C 1.0639(3) 0.5510(2) 0.43045(8) 0.0523(12) Uani 1 1 d . . .
H4 H 1.0990 0.5116 0.4350 0.063 Uiso 1 1 calc R . .
C5 C 1.0814(3) 0.5783(3) 0.41260(8) 0.0625(14) Uani 1 1 d . . .
H5 H 1.1266 0.5567 0.4048 0.075 Uiso 1 1 calc R . .
C6 C 1.0345(4) 0.6360(3) 0.40603(7) 0.0568(13) Uani 1 1 d . . .
H6 H 1.0492 0.6550 0.3939 0.068 Uiso 1 1 calc R . .
C7 C 0.9651(3) 0.6679(2) 0.41680(6) 0.0393(9) Uani 1 1 d . . .
C8 C 0.9764(3) 0.55160(19) 0.46188(6) 0.0376(9) Uani 1 1 d . . .
H8 H 0.9575 0.5918 0.4701 0.045 Uiso 1 1 calc R . .
C9 C 1.0635(3) 0.5179(2) 0.47176(8) 0.0552(12) Uani 1 1 d . . .
H9A H 1.0471 0.5002 0.4845 0.083 Uiso 0.50 1 calc PR . .
H9B H 1.1140 0.5528 0.4733 0.083 Uiso 0.50 1 calc PR . .
H9C H 1.0853 0.4792 0.4638 0.083 Uiso 0.50 1 calc PR . .
H9D H 1.1172 0.5213 0.4633 0.083 Uiso 0.50 1 calc PR . .
H9E H 1.0503 0.4687 0.4744 0.083 Uiso 0.50 1 calc PR . .
H9F H 1.0789 0.5422 0.4839 0.083 Uiso 0.50 1 calc PR . .
C10 C 0.8943(3) 0.4996(2) 0.46118(7) 0.0482(11) Uani 1 1 d . . .
H10A H 0.8840 0.4821 0.4742 0.072 Uiso 0.50 1 calc PR . .
H10B H 0.9094 0.4604 0.4527 0.072 Uiso 0.50 1 calc PR . .
H10C H 0.8368 0.5229 0.4561 0.072 Uiso 0.50 1 calc PR . .
H10D H 0.8695 0.4948 0.4479 0.072 Uiso 0.50 1 calc PR . .
H10E H 0.8440 0.5165 0.4693 0.072 Uiso 0.50 1 calc PR . .
H10F H 0.9167 0.4541 0.4659 0.072 Uiso 0.50 1 calc PR . .
C11 C 0.9143(3) 0.7323(2) 0.40953(6) 0.0473(10) Uani 1 1 d . . .
H11 H 0.8857 0.7551 0.4209 0.057 Uiso 1 1 calc R . .
C12 C 0.9809(4) 0.7856(3) 0.40079(6) 0.0551(12) Uani 1 1 d . . .
H12A H 0.9446 0.8265 0.3964 0.083 Uiso 0.50 1 calc PR . .
H12B H 1.0119 0.7645 0.3898 0.083 Uiso 0.50 1 calc PR . .
H12C H 1.0289 0.7999 0.4106 0.083 Uiso 0.50 1 calc PR . .
H12D H 1.0457 0.7674 0.4015 0.083 Uiso 0.50 1 calc PR . .
H12E H 0.9784 0.8295 0.4080 0.083 Uiso 0.50 1 calc PR . .
H12F H 0.9614 0.7940 0.3873 0.083 Uiso 0.50 1 calc PR . .
C13 C 0.8335(4) 0.7134(3) 0.39534(8) 0.0720(16) Uani 1 1 d . . .
H13A H 0.8013 0.7561 0.3909 0.108 Uiso 0.50 1 calc PR . .
H13B H 0.7884 0.6832 0.4017 0.108 Uiso 0.50 1 calc PR . .
H13C H 0.8587 0.6888 0.3843 0.108 Uiso 0.50 1 calc PR . .
H13D H 0.8309 0.6626 0.3937 0.108 Uiso 0.50 1 calc PR . .
H13E H 0.8439 0.7355 0.3829 0.108 Uiso 0.50 1 calc PR . .
H13F H 0.7736 0.7300 0.4003 0.108 Uiso 0.50 1 calc PR . .
C14 C 0.9690(2) 0.79526(15) 0.47633(4) 0.0187(6) Uani 1 1 d . . .
C15 C 0.9654(2) 0.77966(16) 0.49614(5) 0.0217(6) Uani 1 1 d . . .
C16 C 0.9974(2) 0.82958(18) 0.50951(5) 0.0275(7) Uani 1 1 d . . .
H16 H 0.9959 0.8192 0.5229 0.033 Uiso 1 1 calc R . .
C17 C 1.0312(2) 0.89384(19) 0.50379(5) 0.0314(8) Uani 1 1 d . . .
H17 H 1.0523 0.9272 0.5131 0.038 Uiso 1 1 calc R . .
C18 C 1.0339(2) 0.90900(17) 0.48433(5) 0.0280(7) Uani 1 1 d . . .
H18 H 1.0567 0.9533 0.4804 0.034 Uiso 1 1 calc R . .
C19 C 1.0042(2) 0.86124(16) 0.47040(5) 0.0219(6) Uani 1 1 d . . .
C20 C 0.9327(2) 0.70892(17) 0.50326(5) 0.0248(7) Uani 1 1 d . . .
H20 H 0.9010 0.6844 0.4920 0.030 Uiso 1 1 calc R . .
C21 C 1.0169(3) 0.6648(2) 0.50994(7) 0.0447(10) Uani 1 1 d . . .
H21A H 0.9947 0.6194 0.5144 0.067 Uiso 0.50 1 calc PR . .
H21B H 1.0517 0.6886 0.5205 0.067 Uiso 0.50 1 calc PR . .
H21C H 1.0587 0.6578 0.4992 0.067 Uiso 0.50 1 calc PR . .
H21D H 1.0754 0.6912 0.5083 0.067 Uiso 0.50 1 calc PR . .
H21E H 1.0184 0.6219 0.5022 0.067 Uiso 0.50 1 calc PR . .
H21F H 1.0114 0.6527 0.5236 0.067 Uiso 0.50 1 calc PR . .
C22 C 0.8601(3) 0.7153(2) 0.51889(6) 0.0421(9) Uani 1 1 d . . .
H22A H 0.8408 0.6686 0.5230 0.063 Uiso 0.50 1 calc PR . .
H22B H 0.8046 0.7409 0.5138 0.063 Uiso 0.50 1 calc PR . .
H22C H 0.8882 0.7406 0.5300 0.063 Uiso 0.50 1 calc PR . .
H22D H 0.8483 0.7648 0.5215 0.063 Uiso 0.50 1 calc PR . .
H22E H 0.8845 0.6925 0.5307 0.063 Uiso 0.50 1 calc PR . .
H22F H 0.8009 0.6928 0.5145 0.063 Uiso 0.50 1 calc PR . .
C23 C 1.0053(2) 0.87744(17) 0.44903(5) 0.0263(7) Uani 1 1 d . . .
H23 H 1.0139 0.8322 0.4421 0.032 Uiso 1 1 calc R . .
C24 C 0.9110(3) 0.9077(2) 0.44192(6) 0.0428(10) Uani 1 1 d . . .
H24A H 0.9131 0.9180 0.4281 0.064 Uiso 0.50 1 calc PR . .
H24B H 0.8984 0.9509 0.4490 0.064 Uiso 0.50 1 calc PR . .
H24C H 0.8605 0.8739 0.4441 0.064 Uiso 0.50 1 calc PR . .
H24D H 0.8683 0.9105 0.4527 0.064 Uiso 0.50 1 calc PR . .
H24E H 0.8829 0.8776 0.4318 0.064 Uiso 0.50 1 calc PR . .
H24F H 0.9208 0.9546 0.4367 0.064 Uiso 0.50 1 calc PR . .
C25 C 1.0844(3) 0.9256(2) 0.44322(6) 0.0447(10) Uani 1 1 d . . .
H25A H 1.0799 0.9333 0.4292 0.067 Uiso 0.50 1 calc PR . .
H25B H 1.1456 0.9043 0.4468 0.067 Uiso 0.50 1 calc PR . .
H25C H 1.0788 0.9704 0.4499 0.067 Uiso 0.50 1 calc PR . .
H25D H 1.1230 0.9388 0.4547 0.067 Uiso 0.50 1 calc PR . .
H25E H 1.0572 0.9677 0.4372 0.067 Uiso 0.50 1 calc PR . .
H25F H 1.1240 0.9016 0.4340 0.067 Uiso 0.50 1 calc PR . .
P21 P 0.64551(8) 0.38187(6) 0.698551(16) 0.0438(3) Uani 1 1 d . . .
P22 P 0.52836(8) 0.39065(7) 0.717577(18) 0.0523(3) Uani 1 1 d . . .
P23 P 0.73835(6) 0.33665(5) 0.722166(13) 0.0311(2) Uani 1 1 d . . .
P24 P 0.60898(8) 0.29430(8) 0.679979(18) 0.0577(3) Uani 1 1 d . . .
P25 P 0.51764(8) 0.28307(8) 0.72609(2) 0.0587(3) Uani 1 1 d . . .
P26 P 0.66574(8) 0.23869(6) 0.727654(19) 0.0486(3) Uani 1 1 d . . .
P27 P 0.57076(9) 0.22082(7) 0.70137(2) 0.0642(4) Uani 1 1 d . . .
N3 N 0.8289(2) 0.26450(16) 0.69359(4) 0.0339(7) Uani 1 1 d . . .
H3A H 0.7700 0.2523 0.6907 0.041 Uiso 1 1 calc R . .
N4 N 0.9318(2) 0.31616(15) 0.71502(4) 0.0271(6) Uani 1 1 d . . .
C31 C 0.8456(2) 0.30367(18) 0.70967(5) 0.0277(7) Uani 1 1 d . . .
C32 C 0.9006(3) 0.2418(2) 0.68113(5) 0.0331(8) Uani 1 1 d . . .
C33 C 0.9256(4) 0.2834(2) 0.66563(5) 0.0479(11) Uani 1 1 d . . .
C34 C 0.9895(4) 0.2566(3) 0.65287(6) 0.0611(14) Uani 1 1 d . . .
H34 H 1.0066 0.2836 0.6421 0.073 Uiso 1 1 calc R . .
C35 C 1.0283(4) 0.1913(2) 0.65561(6) 0.0560(12) Uani 1 1 d . . .
H35 H 1.0699 0.1730 0.6465 0.067 Uiso 1 1 calc R . .
C36 C 1.0071(3) 0.1524(2) 0.67155(6) 0.0403(9) Uani 1 1 d . . .
H36 H 1.0363 0.1082 0.6736 0.048 Uiso 1 1 calc R . .
C37 C 0.9436(3) 0.17689(18) 0.68474(5) 0.0314(8) Uani 1 1 d . . .
C38 C 0.8872(4) 0.3568(3) 0.66265(6) 0.0608(14) Uani 1 1 d . . .
H38 H 0.8551 0.3705 0.6747 0.073 Uiso 1 1 calc R . .
C39 C 0.8139(4) 0.3597(3) 0.64616(7) 0.0725(17) Uani 1 1 d . . .
H39A H 0.7906 0.4077 0.6446 0.109 Uiso 0.50 1 calc PR . .
H39B H 0.7611 0.3287 0.6489 0.109 Uiso 0.50 1 calc PR . .
H39C H 0.8427 0.3447 0.6342 0.109 Uiso 0.50 1 calc PR . .
H39D H 0.8057 0.3130 0.6406 0.109 Uiso 0.50 1 calc PR . .
H39E H 0.8351 0.3920 0.6363 0.109 Uiso 0.50 1 calc PR . .
H39F H 0.7536 0.3760 0.6510 0.109 Uiso 0.50 1 calc PR . .
C40 C 0.9674(5) 0.4093(3) 0.65973(9) 0.083(2) Uani 1 1 d . . .
H40A H 0.9407 0.4562 0.6580 0.125 Uiso 0.50 1 calc PR . .
H40B H 1.0016 0.3963 0.6483 0.125 Uiso 0.50 1 calc PR . .
H40C H 1.0110 0.4088 0.6711 0.125 Uiso 0.50 1 calc PR . .
H40D H 1.0282 0.3847 0.6602 0.125 Uiso 0.50 1 calc PR . .
H40E H 0.9672 0.4446 0.6700 0.125 Uiso 0.50 1 calc PR . .
H40F H 0.9579 0.4320 0.6471 0.125 Uiso 0.50 1 calc PR . .
C41 C 0.9218(3) 0.13680(19) 0.70280(5) 0.0333(8) Uani 1 1 d . . .
H41 H 0.9119 0.1721 0.7132 0.040 Uiso 1 1 calc R . .
C42 C 0.8309(3) 0.0944(2) 0.70058(8) 0.0530(12) Uani 1 1 d . . .
H42A H 0.8197 0.0698 0.7127 0.079 Uiso 0.50 1 calc PR . .
H42B H 0.8367 0.0604 0.6901 0.079 Uiso 0.50 1 calc PR . .
H42C H 0.7777 0.1258 0.6975 0.079 Uiso 0.50 1 calc PR . .
H42D H 0.8031 0.1009 0.6875 0.079 Uiso 0.50 1 calc PR . .
H42E H 0.7860 0.1103 0.7101 0.079 Uiso 0.50 1 calc PR . .
H42F H 0.8451 0.0449 0.7027 0.079 Uiso 0.50 1 calc PR . .
C43 C 1.0036(3) 0.0905(2) 0.70981(7) 0.0480(10) Uani 1 1 d . . .
H43A H 0.9863 0.0660 0.7216 0.072 Uiso 0.50 1 calc PR . .
H43B H 1.0596 0.1194 0.7126 0.072 Uiso 0.50 1 calc PR . .
H43C H 1.0175 0.0564 0.6998 0.072 Uiso 0.50 1 calc PR . .
H43D H 1.0560 0.0952 0.7011 0.072 Uiso 0.50 1 calc PR . .
H43E H 0.9826 0.0418 0.7100 0.072 Uiso 0.50 1 calc PR . .
H43F H 1.0248 0.1048 0.7228 0.072 Uiso 0.50 1 calc PR . .
C44 C 0.9610(2) 0.35594(18) 0.73119(5) 0.0252(7) Uani 1 1 d . . .
C45 C 0.9558(3) 0.42936(19) 0.73122(5) 0.0303(7) Uani 1 1 d . . .
C46 C 0.9989(3) 0.4652(2) 0.74678(6) 0.0363(8) Uani 1 1 d . . .
H46 H 0.9967 0.5148 0.7469 0.044 Uiso 1 1 calc R . .
C47 C 1.0442(3) 0.4312(2) 0.76191(6) 0.0385(9) Uani 1 1 d . . .
H47 H 1.0720 0.4569 0.7724 0.046 Uiso 1 1 calc R . .
C48 C 1.0490(2) 0.3591(2) 0.76180(5) 0.0333(8) Uani 1 1 d . . .
H48 H 1.0800 0.3356 0.7723 0.040 Uiso 1 1 calc R . .
C49 C 1.0092(2) 0.32043(19) 0.74653(5) 0.0270(7) Uani 1 1 d . . .
C50 C 0.9077(3) 0.4712(2) 0.71497(6) 0.0400(9) Uani 1 1 d . . .
H50 H 0.8796 0.4373 0.7054 0.048 Uiso 1 1 calc R . .
C51 C 0.8272(3) 0.5164(2) 0.72218(7) 0.0516(11) Uani 1 1 d . . .
H51A H 0.7977 0.5421 0.7113 0.077 Uiso 0.50 1 calc PR . .
H51B H 0.8525 0.5495 0.7318 0.077 Uiso 0.50 1 calc PR . .
H51C H 0.7799 0.4865 0.7280 0.077 Uiso 0.50 1 calc PR . .
H51D H 0.8224 0.5099 0.7361 0.077 Uiso 0.50 1 calc PR . .
H51E H 0.7676 0.5025 0.7156 0.077 Uiso 0.50 1 calc PR . .
H51F H 0.8401 0.5656 0.7194 0.077 Uiso 0.50 1 calc PR . .
C52 C 0.9792(4) 0.5161(3) 0.70452(8) 0.0708(15) Uani 1 1 d . . .
H52A H 0.9465 0.5422 0.6941 0.106 Uiso 0.50 1 calc PR . .
H52B H 1.0274 0.4859 0.6991 0.106 Uiso 0.50 1 calc PR . .
H52C H 1.0096 0.5488 0.7137 0.106 Uiso 0.50 1 calc PR . .
H52D H 1.0425 0.5091 0.7105 0.106 Uiso 0.50 1 calc PR . .
H52E H 0.9616 0.5654 0.7055 0.106 Uiso 0.50 1 calc PR . .
H52F H 0.9794 0.5025 0.6909 0.106 Uiso 0.50 1 calc PR . .
C53 C 1.0179(3) 0.24185(19) 0.74602(5) 0.0324(8) Uani 1 1 d . . .
H53 H 1.0203 0.2280 0.7321 0.039 Uiso 1 1 calc R . .
C54 C 0.9305(3) 0.2067(2) 0.75411(6) 0.0464(10) Uani 1 1 d . . .
H54A H 0.9379 0.1559 0.7536 0.070 Uiso 0.50 1 calc PR . .
H54B H 0.8741 0.2205 0.7464 0.070 Uiso 0.50 1 calc PR . .
H54C H 0.9237 0.2212 0.7675 0.070 Uiso 0.50 1 calc PR . .
H54D H 0.8859 0.2425 0.7581 0.070 Uiso 0.50 1 calc PR . .
H54E H 0.9497 0.1779 0.7653 0.070 Uiso 0.50 1 calc PR . .
H54F H 0.9001 0.1771 0.7441 0.070 Uiso 0.50 1 calc PR . .
C55 C 1.1076(3) 0.2137(2) 0.75624(7) 0.0505(11) Uani 1 1 d . . .
H55A H 1.1086 0.1627 0.7553 0.076 Uiso 0.50 1 calc PR . .
H55B H 1.1085 0.2273 0.7699 0.076 Uiso 0.50 1 calc PR . .
H55C H 1.1632 0.2331 0.7502 0.076 Uiso 0.50 1 calc PR . .
H55D H 1.1449 0.2527 0.7616 0.076 Uiso 0.50 1 calc PR . .
H55E H 1.1450 0.1881 0.7470 0.076 Uiso 0.50 1 calc PR . .
H55F H 1.0903 0.1823 0.7667 0.076 Uiso 0.50 1 calc PR . .
P31 P 0.52753(7) 0.28348(5) 0.866644(14) 0.0368(2) Uani 1 1 d . . .
P32 P 0.63342(7) 0.35362(6) 0.878984(18) 0.0435(3) Uani 1 1 d . . .
P33 P 0.41072(6) 0.34726(4) 0.878495(13) 0.02825(18) Uani 1 1 d . . .
P34 P 0.53909(7) 0.19196(5) 0.884897(15) 0.0365(2) Uani 1 1 d . . .
P35 P 0.59803(7) 0.34874(5) 0.909032(16) 0.0393(2) Uani 1 1 d . . .
P36 P 0.44164(6) 0.33550(5) 0.909588(14) 0.0316(2) Uani 1 1 d . . .
P37 P 0.53609(7) 0.24207(5) 0.912411(14) 0.0349(2) Uani 1 1 d . . .
N5 N 0.3099(2) 0.22434(15) 0.88056(4) 0.0295(6) Uani 1 1 d . . .
H5A H 0.3656 0.2105 0.8851 0.035 Uiso 1 1 calc R . .
N6 N 0.2161(2) 0.31668(15) 0.87200(4) 0.0280(6) Uani 1 1 d . . .
C61 C 0.2982(2) 0.29326(17) 0.87672(5) 0.0260(7) Uani 1 1 d . . .
C62 C 0.2378(3) 0.17238(18) 0.87770(5) 0.0327(8) Uani 1 1 d . . .
C63 C 0.2313(3) 0.1362(2) 0.86012(6) 0.0412(9) Uani 1 1 d . . .
C64 C 0.1721(4) 0.0787(2) 0.85876(7) 0.0568(13) Uani 1 1 d . . .
H64 H 0.1686 0.0523 0.8472 0.068 Uiso 1 1 calc R . .
C65 C 0.1186(4) 0.0593(3) 0.87387(8) 0.0649(15) Uani 1 1 d . . .
H65 H 0.0796 0.0191 0.8728 0.078 Uiso 1 1 calc R . .
C66 C 0.1207(3) 0.0977(2) 0.89073(7) 0.0522(12) Uani 1 1 d . . .
H66 H 0.0813 0.0847 0.9009 0.063 Uiso 1 1 calc R . .
C67 C 0.1799(3) 0.15512(19) 0.89295(6) 0.0355(8) Uani 1 1 d . . .
C68 C 0.2882(3) 0.1581(3) 0.84308(6) 0.0514(11) Uani 1 1 d . . .
H68 H 0.3104 0.2070 0.8455 0.062 Uiso 1 1 calc R . .
C69 C 0.2282(4) 0.1582(3) 0.82419(7) 0.0739(17) Uani 1 1 d . . .
H69A H 0.2673 0.1729 0.8136 0.111 Uiso 0.50 1 calc PR . .
H69B H 0.1751 0.1906 0.8253 0.111 Uiso 0.50 1 calc PR . .
H69C H 0.2038 0.1111 0.8216 0.111 Uiso 0.50 1 calc PR . .
H69D H 0.1635 0.1435 0.8268 0.111 Uiso 0.50 1 calc PR . .
H69E H 0.2556 0.1257 0.8150 0.111 Uiso 0.50 1 calc PR . .
H69F H 0.2270 0.2053 0.8187 0.111 Uiso 0.50 1 calc PR . .
C70 C 0.3749(4) 0.1127(3) 0.84130(9) 0.0769(17) Uani 1 1 d . . .
H70A H 0.4105 0.1282 0.8302 0.115 Uiso 0.50 1 calc PR . .
H70B H 0.3554 0.0640 0.8394 0.115 Uiso 0.50 1 calc PR . .
H70C H 0.4150 0.1165 0.8531 0.115 Uiso 0.50 1 calc PR . .
H70D H 0.3768 0.0776 0.8516 0.115 Uiso 0.50 1 calc PR . .
H70E H 0.4318 0.1418 0.8424 0.115 Uiso 0.50 1 calc PR . .
H70F H 0.3723 0.0893 0.8287 0.115 Uiso 0.50 1 calc PR . .
C71 C 0.1842(3) 0.1963(2) 0.91169(6) 0.0362(8) Uani 1 1 d . . .
H71 H 0.2096 0.2437 0.9088 0.043 Uiso 1 1 calc R . .
C72 C 0.0868(3) 0.2061(3) 0.91999(7) 0.0525(11) Uani 1 1 d . . .
H72A H 0.0441 0.2278 0.9103 0.079 Uiso 0.50 1 calc PR . .
H72B H 0.0922 0.2362 0.9314 0.079 Uiso 0.50 1 calc PR . .
H72C H 0.0614 0.1606 0.9236 0.079 Uiso 0.50 1 calc PR . .
H72D H 0.0877 0.1886 0.9333 0.079 Uiso 0.50 1 calc PR . .
H72E H 0.0396 0.1802 0.9121 0.079 Uiso 0.50 1 calc PR . .
H72F H 0.0704 0.2558 0.9199 0.079 Uiso 0.50 1 calc PR . .
C73 C 0.2510(3) 0.1627(3) 0.92646(7) 0.0549(12) Uani 1 1 d . . .
H73A H 0.2526 0.1905 0.9383 0.082 Uiso 0.50 1 calc PR . .
H73B H 0.3146 0.1606 0.9214 0.082 Uiso 0.50 1 calc PR . .
H73C H 0.2291 0.1154 0.9292 0.082 Uiso 0.50 1 calc PR . .
H73D H 0.2782 0.1205 0.9210 0.082 Uiso 0.50 1 calc PR . .
H73E H 0.2163 0.1504 0.9379 0.082 Uiso 0.50 1 calc PR . .
H73F H 0.3018 0.1956 0.9301 0.082 Uiso 0.50 1 calc PR . .
C74 C 0.1907(2) 0.38635(19) 0.86820(5) 0.0306(8) Uani 1 1 d . . .
C75 C 0.1617(3) 0.4039(2) 0.84899(6) 0.0415(9) Uani 1 1 d . . .
C76 C 0.1193(3) 0.4684(3) 0.84553(7) 0.0550(13) Uani 1 1 d . . .
H76 H 0.0996 0.4805 0.8327 0.066 Uiso 1 1 calc R . .
C77 C 0.1051(3) 0.5156(3) 0.86026(8) 0.0571(13) Uani 1 1 d . . .
H77 H 0.0752 0.5591 0.8576 0.069 Uiso 1 1 calc R . .
C78 C 0.1345(3) 0.4988(2) 0.87877(7) 0.0461(10) Uani 1 1 d . . .
H78 H 0.1251 0.5313 0.8889 0.055 Uiso 1 1 calc R . .
C79 C 0.1781(2) 0.43496(19) 0.88312(6) 0.0318(8) Uani 1 1 d . . .
C80 C 0.1786(4) 0.3509(3) 0.83325(6) 0.0546(12) Uani 1 1 d . . .
H80 H 0.1679 0.3036 0.8389 0.066 Uiso 1 1 calc R . .
C81 C 0.1111(5) 0.3582(4) 0.81549(7) 0.087(2) Uani 1 1 d . . .
H81A H 0.1257 0.3222 0.8060 0.131 Uiso 0.50 1 calc PR . .
H81B H 0.1188 0.4044 0.8097 0.131 Uiso 0.50 1 calc PR . .
H81C H 0.0457 0.3525 0.8194 0.131 Uiso 0.50 1 calc PR . .
H81D H 0.0677 0.3972 0.8174 0.131 Uiso 0.50 1 calc PR . .
H81E H 0.0747 0.3150 0.8137 0.131 Uiso 0.50 1 calc PR . .
H81F H 0.1478 0.3669 0.8040 0.131 Uiso 0.50 1 calc PR . .
C82 C 0.2815(4) 0.3531(3) 0.82700(7) 0.0700(15) Uani 1 1 d . . .
H82A H 0.2906 0.3179 0.8170 0.105 Uiso 0.50 1 calc PR . .
H82B H 0.3242 0.3433 0.8381 0.105 Uiso 0.50 1 calc PR . .
H82C H 0.2954 0.3995 0.8219 0.105 Uiso 0.50 1 calc PR . .
H82D H 0.3162 0.3893 0.8344 0.105 Uiso 0.50 1 calc PR . .
H82E H 0.2826 0.3638 0.8132 0.105 Uiso 0.50 1 calc PR . .
H82F H 0.3114 0.3076 0.8295 0.105 Uiso 0.50 1 calc PR . .
C83 C 0.2070(2) 0.41857(19) 0.90398(5) 0.0323(8) Uani 1 1 d . . .
H83 H 0.2451 0.3746 0.9040 0.039 Uiso 1 1 calc R . .
C84 C 0.1204(3) 0.4050(2) 0.91595(6) 0.0420(9) Uani 1 1 d . . .
H84A H 0.1410 0.3945 0.9293 0.063 Uiso 0.50 1 calc PR . .
H84B H 0.0848 0.3653 0.9105 0.063 Uiso 0.50 1 calc PR . .
H84C H 0.0800 0.4466 0.9157 0.063 Uiso 0.50 1 calc PR . .
H84D H 0.0629 0.4098 0.9077 0.063 Uiso 0.50 1 calc PR . .
H84E H 0.1191 0.4389 0.9265 0.063 Uiso 0.50 1 calc PR . .
H84F H 0.1239 0.3577 0.9213 0.063 Uiso 0.50 1 calc PR . .
C85 C 0.2695(3) 0.4758(2) 0.91311(7) 0.0461(10) Uani 1 1 d . . .
H85A H 0.2866 0.4633 0.9265 0.069 Uiso 0.50 1 calc PR . .
H85B H 0.2349 0.5201 0.9129 0.069 Uiso 0.50 1 calc PR . .
H85C H 0.3270 0.4807 0.9058 0.069 Uiso 0.50 1 calc PR . .
H85D H 0.2791 0.5128 0.9036 0.069 Uiso 0.50 1 calc PR . .
H85E H 0.3308 0.4559 0.9173 0.069 Uiso 0.50 1 calc PR . .
H85F H 0.2386 0.4954 0.9243 0.069 Uiso 0.50 1 calc PR . .
K1 K 0.39547(5) 0.60296(4) 0.448924(11) 0.03019(16) Uani 1 1 d . . .
O101 O 0.4014(2) 0.56298(14) 0.40805(4) 0.0427(6) Uani 1 1 d D . .
O102 O 0.28948(19) 0.67534(14) 0.41726(4) 0.0407(6) Uani 1 1 d D . .
O103 O 0.25649(17) 0.71072(13) 0.45569(4) 0.0362(6) Uani 1 1 d D . .
O104 O 0.28681(19) 0.60605(14) 0.48436(4) 0.0396(6) Uani 1 1 d D . .
O105 O 0.4089(2) 0.49609(13) 0.47704(4) 0.0434(7) Uani 1 1 d D . .
O106 O 0.41932(19) 0.46257(13) 0.43792(4) 0.0417(6) Uani 1 1 d D . .
C101 C 0.3473(3) 0.6000(3) 0.39385(6) 0.0517(11) Uani 1 1 d D . .
H10G H 0.2832 0.5795 0.3923 0.062 Uiso 1 1 calc R . .
H10H H 0.3779 0.5974 0.3813 0.062 Uiso 1 1 calc R . .
C102 C 0.3411(3) 0.6740(2) 0.40027(6) 0.0476(10) Uani 1 1 d D . .
H10I H 0.4053 0.6933 0.4028 0.057 Uiso 1 1 calc R . .
H10J H 0.3088 0.7026 0.3901 0.057 Uiso 1 1 calc R . .
C103 C 0.2638(3) 0.7434(2) 0.42302(7) 0.0490(11) Uani 1 1 d D . .
H10K H 0.2298 0.7677 0.4122 0.059 Uiso 1 1 calc R . .
H10L H 0.3212 0.7707 0.4267 0.059 Uiso 1 1 calc R . .
C104 C 0.2019(3) 0.7375(2) 0.43979(6) 0.0486(11) Uani 1 1 d D . .
H10M H 0.1762 0.7839 0.4430 0.058 Uiso 1 1 calc R . .
H10N H 0.1482 0.7059 0.4366 0.058 Uiso 1 1 calc R . .
C105 C 0.2010(3) 0.7032(2) 0.47225(6) 0.0402(9) Uani 1 1 d D . .
H10O H 0.1483 0.6703 0.4695 0.048 Uiso 1 1 calc R . .
H10P H 0.1740 0.7489 0.4758 0.048 Uiso 1 1 calc R . .
C106 C 0.2630(3) 0.6762(2) 0.48836(6) 0.0400(9) Uani 1 1 d D . .
H10Q H 0.3212 0.7049 0.4897 0.048 Uiso 1 1 calc R . .
H10R H 0.2297 0.6788 0.5006 0.048 Uiso 1 1 calc R . .
C107 C 0.3473(3) 0.5768(2) 0.49902(6) 0.0478(10) Uani 1 1 d D . .
H10S H 0.3187 0.5822 0.5117 0.057 Uiso 1 1 calc R . .
H10T H 0.4090 0.6012 0.4994 0.057 Uiso 1 1 calc R . .
C108 C 0.3611(3) 0.5016(2) 0.49475(7) 0.0534(12) Uani 1 1 d D . .
H10U H 0.3992 0.4794 0.5053 0.064 Uiso 1 1 calc R . .
H10V H 0.2992 0.4777 0.4936 0.064 Uiso 1 1 calc R . .
C109 C 0.4133(4) 0.4264(2) 0.47043(7) 0.0545(12) Uani 1 1 d D . .
H11A H 0.3487 0.4084 0.4676 0.065 Uiso 1 1 calc R . .
H11B H 0.4440 0.3965 0.4805 0.065 Uiso 1 1 calc R . .
C110 C 0.4689(3) 0.4253(2) 0.45267(8) 0.0571(13) Uani 1 1 d D . .
H11C H 0.5316 0.4469 0.4553 0.069 Uiso 1 1 calc R . .
H11D H 0.4787 0.3764 0.4485 0.069 Uiso 1 1 calc R . .
C111 C 0.4636(3) 0.4569(2) 0.41994(7) 0.0540(12) Uani 1 1 d D . .
H11E H 0.4739 0.4071 0.4168 0.065 Uiso 1 1 calc R . .
H11F H 0.5259 0.4806 0.4207 0.065 Uiso 1 1 calc R . .
C112 C 0.4017(3) 0.4900(2) 0.40470(6) 0.0518(11) Uani 1 1 d D . .
H11G H 0.4260 0.4799 0.3918 0.062 Uiso 1 1 calc R . .
H11H H 0.3366 0.4712 0.4052 0.062 Uiso 1 1 calc R . .
K2 K 0.54716(5) 0.87097(4) 0.494059(11) 0.02806(15) Uani 1 1 d . . .
O201 O 0.70113(17) 0.86720(13) 0.51970(4) 0.0344(6) Uani 1 1 d . . .
O202 O 0.70129(16) 0.95994(12) 0.48845(4) 0.0311(5) Uani 1 1 d . . .
O203 O 0.54587(17) 0.96044(12) 0.46159(4) 0.0308(5) Uani 1 1 d . . .
O204 O 0.37148(16) 0.92137(12) 0.47684(3) 0.0284(5) Uani 1 1 d . . .
O205 O 0.37370(16) 0.82899(13) 0.50794(3) 0.0299(5) Uani 1 1 d . . .
O206 O 0.53010(18) 0.81565(12) 0.53258(4) 0.0329(5) Uani 1 1 d . . .
C201 C 0.7714(3) 0.9194(2) 0.51803(6) 0.0390(9) Uani 1 1 d . . .
H20A H 0.8313 0.9038 0.5245 0.047 Uiso 1 1 calc R . .
H20B H 0.7510 0.9630 0.5243 0.047 Uiso 1 1 calc R . .
C202 C 0.7859(2) 0.9319(2) 0.49714(6) 0.0375(9) Uani 1 1 d . . .
H20C H 0.8388 0.9650 0.4956 0.045 Uiso 1 1 calc R . .
H20D H 0.8022 0.8875 0.4908 0.045 Uiso 1 1 calc R . .
C203 C 0.7096(3) 0.9749(2) 0.46852(6) 0.0370(9) Uani 1 1 d . . .
H20E H 0.7200 0.9312 0.4613 0.044 Uiso 1 1 calc R . .
H20F H 0.7644 1.0061 0.4667 0.044 Uiso 1 1 calc R . .
C204 C 0.6207(3) 1.00949(19) 0.46111(6) 0.0369(8) Uani 1 1 d . . .
H20G H 0.6065 1.0504 0.4692 0.044 Uiso 1 1 calc R . .
H20H H 0.6284 1.0259 0.4477 0.044 Uiso 1 1 calc R . .
C205 C 0.4578(3) 0.99012(19) 0.45535(5) 0.0347(8) Uani 1 1 d . . .
H20I H 0.4607 1.0060 0.4418 0.042 Uiso 1 1 calc R . .
H20J H 0.4431 1.0309 0.4635 0.042 Uiso 1 1 calc R . .
C206 C 0.3836(3) 0.93601(19) 0.45698(5) 0.0325(8) Uani 1 1 d . . .
H20K H 0.3233 0.9529 0.4509 0.039 Uiso 1 1 calc R . .
H20L H 0.4024 0.8930 0.4502 0.039 Uiso 1 1 calc R . .
C207 C 0.2989(2) 0.87146(19) 0.47940(5) 0.0317(8) Uani 1 1 d . . .
H20M H 0.3151 0.8272 0.4729 0.038 Uiso 1 1 calc R . .
H20N H 0.2385 0.8889 0.4735 0.038 Uiso 1 1 calc R . .
C208 C 0.2881(2) 0.85872(19) 0.50043(5) 0.0307(8) Uani 1 1 d . . .
H20O H 0.2752 0.9032 0.5071 0.037 Uiso 1 1 calc R . .
H20P H 0.2347 0.8265 0.5024 0.037 Uiso 1 1 calc R . .
C209 C 0.3658(3) 0.79868(19) 0.52649(5) 0.0330(8) Uani 1 1 d . . .
H20Q H 0.3139 0.7639 0.5263 0.040 Uiso 1 1 calc R . .
H20R H 0.3517 0.8352 0.5361 0.040 Uiso 1 1 calc R . .
C210 C 0.4578(3) 0.76423(19) 0.53170(5) 0.0356(8) Uani 1 1 d . . .
H20S H 0.4540 0.7407 0.5444 0.043 Uiso 1 1 calc R . .
H20T H 0.4722 0.7286 0.5219 0.043 Uiso 1 1 calc R . .
C211 C 0.6184(3) 0.7864(2) 0.53849(6) 0.0385(9) Uani 1 1 d . . .
H20U H 0.6360 0.7493 0.5294 0.046 Uiso 1 1 calc R . .
H20V H 0.6143 0.7655 0.5515 0.046 Uiso 1 1 calc R . .
C212 C 0.6910(3) 0.8424(2) 0.53891(5) 0.0393(9) Uani 1 1 d . . .
H21G H 0.6714 0.8811 0.5473 0.047 Uiso 1 1 calc R . .
H21H H 0.7522 0.8238 0.5441 0.047 Uiso 1 1 calc R . .
K3 K 0.38082(6) 0.35758(5) 0.677848(12) 0.0431(2) Uani 1 1 d . . .
O301 O 0.3820(4) 0.2780(3) 0.64247(7) 0.0426(13) Uani 0.609(5) 1 d PD A 1
O302 O 0.4177(5) 0.4203(3) 0.64161(9) 0.073(2) Uani 0.609(5) 1 d PD A 1
O303 O 0.3488(6) 0.5033(3) 0.67052(9) 0.077(2) Uani 0.609(5) 1 d PD A 1
O304 O 0.2529(6) 0.4474(6) 0.69929(10) 0.147(6) Uani 0.609(5) 1 d PD A 1
O305 O 0.2509(5) 0.3014(4) 0.70429(10) 0.095(3) Uani 0.609(5) 1 d PD A 1
O306 O 0.3102(7) 0.2172(4) 0.67448(9) 0.099(3) Uani 0.609(5) 1 d PD A 1
C301 C 0.4318(9) 0.3064(6) 0.62761(17) 0.065(3) Uani 0.609(5) 1 d PD A 1
H30A H 0.4100 0.2841 0.6153 0.078 Uiso 0.609(5) 1 calc PR A 1
H30B H 0.4996 0.2951 0.6298 0.078 Uiso 0.609(5) 1 calc PR A 1
C302 C 0.4220(9) 0.3806(5) 0.62562(13) 0.067(3) Uani 0.609(5) 1 d PD A 1
H30C H 0.4760 0.3976 0.6182 0.081 Uiso 0.609(5) 1 calc PR A 1
H30D H 0.3639 0.3896 0.6176 0.081 Uiso 0.609(5) 1 calc PR A 1
C303 C 0.4234(13) 0.4917(7) 0.6403(2) 0.068(5) Uani 0.609(5) 1 d PD A 1
H30E H 0.3777 0.5072 0.6300 0.082 Uiso 0.609(5) 1 calc PR A 1
H30F H 0.4874 0.5038 0.6361 0.082 Uiso 0.609(5) 1 calc PR A 1
C304 C 0.4062(15) 0.5311(8) 0.6572(3) 0.155(11) Uani 0.609(5) 1 d PD A 1
H30G H 0.4682 0.5410 0.6638 0.186 Uiso 0.609(5) 1 calc PR A 1
H30H H 0.3789 0.5765 0.6531 0.186 Uiso 0.609(5) 1 calc PR A 1
C305 C 0.3288(10) 0.5449(8) 0.6861(3) 0.149(8) Uani 0.609(5) 1 d PDU A 1
H30I H 0.2870 0.5830 0.6812 0.179 Uiso 0.609(5) 1 calc PR A 1
H30J H 0.3889 0.5668 0.6907 0.179 Uiso 0.609(5) 1 calc PR A 1
C306 C 0.2863(16) 0.5152(7) 0.7023(2) 0.165(8) Uani 0.609(5) 1 d PDU A 1
H30K H 0.3331 0.5149 0.7133 0.198 Uiso 0.609(5) 1 calc PR A 1
H30L H 0.2328 0.5453 0.7059 0.198 Uiso 0.609(5) 1 calc PR A 1
C307 C 0.2355(11) 0.4204(6) 0.71693(17) 0.111(5) Uani 0.609(5) 1 d PD A 1
H30M H 0.1927 0.4514 0.7240 0.133 Uiso 0.609(5) 1 calc PR A 1
H30N H 0.2951 0.4148 0.7247 0.133 Uiso 0.609(5) 1 calc PR A 1
C308 C 0.1911(9) 0.3529(8) 0.7132(2) 0.131(5) Uani 0.609(5) 1 d PD A 1
H30O H 0.1702 0.3337 0.7256 0.157 Uiso 0.609(5) 1 calc PR A 1
H30P H 0.1339 0.3601 0.7048 0.157 Uiso 0.609(5) 1 calc PR A 1
C309 C 0.2288(14) 0.2353(7) 0.7032(2) 0.154(7) Uani 0.609(5) 1 d PD A 1
H30Q H 0.1590 0.2333 0.7017 0.184 Uiso 0.609(5) 1 calc PR A 1
H30R H 0.2453 0.2153 0.7161 0.184 Uiso 0.609(5) 1 calc PR A 1
C310 C 0.2655(8) 0.1868(6) 0.68910(19) 0.100(5) Uani 0.609(5) 1 d PD A 1
H31A H 0.3100 0.1543 0.6958 0.121 Uiso 0.609(5) 1 calc PR A 1
H31B H 0.2122 0.1588 0.6836 0.121 Uiso 0.609(5) 1 calc PR A 1
C311 C 0.3396(13) 0.1781(5) 0.6600(2) 0.096(5) Uani 0.609(5) 1 d PD A 1
H31C H 0.2840 0.1515 0.6550 0.115 Uiso 0.609(5) 1 calc PR A 1
H31D H 0.3845 0.1435 0.6657 0.115 Uiso 0.609(5) 1 calc PR A 1
C312 C 0.3830(13) 0.2070(5) 0.64394(16) 0.108(6) Uani 0.609(5) 1 d PD A 1
H31E H 0.4497 0.1912 0.6442 0.129 Uiso 0.609(5) 1 calc PR A 1
H31F H 0.3515 0.1875 0.6321 0.129 Uiso 0.609(5) 1 calc PR A 1
O1A O 0.4257(6) 0.3571(5) 0.63798(13) 0.061(3) Uani 0.391(5) 1 d PD A 2
O2A O 0.3750(8) 0.4850(5) 0.65386(16) 0.086(4) Uani 0.391(5) 1 d PD A 2
O3A O 0.3289(7) 0.4944(5) 0.69255(14) 0.070(3) Uani 0.391(5) 1 d PD A 2
O4A O 0.2244(8) 0.3790(5) 0.70496(12) 0.073(3) Uani 0.391(5) 1 d PD A 2
O5A O 0.2755(6) 0.2443(5) 0.69119(12) 0.068(3) Uani 0.391(5) 1 d PD A 2
O6A O 0.3472(6) 0.2368(4) 0.65409(11) 0.056(2) Uani 0.391(5) 1 d PD A 2
C1A C 0.4030(12) 0.4160(7) 0.6275(2) 0.065(3) Uani 0.391(5) 1 d PD A 2
H1A1 H 0.3337 0.4184 0.6250 0.078 Uiso 0.391(5) 1 calc PR A 2
H1A2 H 0.4342 0.4149 0.6150 0.078 Uiso 0.391(5) 1 calc PR A 2
C2A C 0.435(2) 0.4767(12) 0.6388(4) 0.099(12) Uani 0.391(5) 1 d PD A 2
H2A1 H 0.5009 0.4693 0.6439 0.118 Uiso 0.391(5) 1 calc PR A 2
H2A2 H 0.4342 0.5190 0.6306 0.118 Uiso 0.391(5) 1 calc PR A 2
C3A C 0.4050(13) 0.5363(12) 0.6663(2) 0.080(6) Uani 0.391(5) 1 d PD A 2
H3A1 H 0.4196 0.5788 0.6589 0.096 Uiso 0.391(5) 1 calc PR A 2
H3A2 H 0.4640 0.5209 0.6732 0.096 Uiso 0.391(5) 1 calc PR A 2
C4A C 0.334(2) 0.5533(10) 0.6805(3) 0.151(15) Uani 0.391(5) 1 d PD A 2
H4A1 H 0.3539 0.5950 0.6881 0.181 Uiso 0.391(5) 1 calc PR A 2
H4A2 H 0.2721 0.5628 0.6740 0.181 Uiso 0.391(5) 1 calc PR A 2
C5A C 0.2398(12) 0.4977(9) 0.7014(3) 0.149(8) Uani 0.391(5) 1 d PD A 2
H5A1 H 0.1873 0.4912 0.6917 0.179 Uiso 0.391(5) 1 calc PR A 2
H5A2 H 0.2318 0.5432 0.7079 0.179 Uiso 0.391(5) 1 calc PR A 2
C6A C 0.242(2) 0.4409(9) 0.7154(3) 0.165(8) Uani 0.391(5) 1 d PD A 2
H6A1 H 0.3046 0.4387 0.7222 0.198 Uiso 0.391(5) 1 calc PR A 2
H6A2 H 0.1930 0.4480 0.7250 0.198 Uiso 0.391(5) 1 calc PR A 2
C7A C 0.2214(15) 0.3183(8) 0.7159(2) 0.111(5) Uani 0.391(5) 1 d PDU A 2
H7A1 H 0.1752 0.3222 0.7262 0.133 Uiso 0.391(5) 1 calc PR A 2
H7A2 H 0.2844 0.3064 0.7217 0.133 Uiso 0.391(5) 1 calc PR A 2
C8A C 0.1908(13) 0.2677(12) 0.7012(3) 0.131(5) Uani 0.391(5) 1 d PDU A 2
H8A1 H 0.1450 0.2895 0.6918 0.157 Uiso 0.391(5) 1 calc PR A 2
H8A2 H 0.1598 0.2274 0.7072 0.157 Uiso 0.391(5) 1 calc PR A 2
C9A C 0.2631(18) 0.1878(11) 0.6794(3) 0.154(7) Uani 0.391(5) 1 d PDU A 2
H9A1 H 0.2039 0.1932 0.6714 0.184 Uiso 0.391(5) 1 calc PR A 2
H9A2 H 0.2579 0.1449 0.6872 0.184 Uiso 0.391(5) 1 calc PR A 2
C10A C 0.3441(18) 0.1819(9) 0.6668(3) 0.100(5) Uani 0.391(5) 1 d PD A 2
H11I H 0.4035 0.1807 0.6748 0.121 Uiso 0.391(5) 1 calc PR A 2
H11J H 0.3393 0.1376 0.6595 0.121 Uiso 0.391(5) 1 calc PR A 2
C11A C 0.4168(9) 0.2370(8) 0.64099(17) 0.060(5) Uani 0.391(5) 1 d PD A 2
H11K H 0.4166 0.1925 0.6337 0.072 Uiso 0.391(5) 1 calc PR A 2
H11L H 0.4796 0.2427 0.6476 0.072 Uiso 0.391(5) 1 calc PR A 2
C12A C 0.3970(10) 0.2969(8) 0.6276(2) 0.065(6) Uani 0.391(5) 1 d PD A 2
H11M H 0.4332 0.2920 0.6157 0.078 Uiso 0.391(5) 1 calc PR A 2
H11N H 0.3287 0.2992 0.6239 0.078 Uiso 0.391(5) 1 calc PR A 2
K4 K 0.56426(6) 0.40210(5) 0.764655(13) 0.0443(2) Uani 1 1 d . . .
O401 O 0.3810(3) 0.4608(3) 0.76211(6) 0.0955(16) Uani 1 1 d . . .
O402 O 0.5341(4) 0.5504(2) 0.76257(6) 0.0828(13) Uani 1 1 d . . .
O403 O 0.7134(3) 0.4934(2) 0.76808(5) 0.0784(12) Uani 1 1 d . . .
O404 O 0.7363(3) 0.3641(3) 0.78555(5) 0.0915(15) Uani 1 1 d . . .
O405 O 0.5820(5) 0.2754(2) 0.78560(9) 0.125(2) Uani 1 1 d . . .
O406 O 0.4030(3) 0.3337(3) 0.78126(7) 0.1024(18) Uani 1 1 d . . .
C401 C 0.3701(6) 0.5358(5) 0.76114(10) 0.117(3) Uani 1 1 d . . .
H40G H 0.3666 0.5554 0.7743 0.141 Uiso 1 1 calc R . .
H40H H 0.3110 0.5479 0.7538 0.141 Uiso 1 1 calc R . .
C402 C 0.4524(7) 0.5651(4) 0.75148(9) 0.120(3) Uani 1 1 d . . .
H40I H 0.4569 0.5442 0.7385 0.144 Uiso 1 1 calc R . .
H40J H 0.4450 0.6162 0.7500 0.144 Uiso 1 1 calc R . .
C403 C 0.6177(7) 0.5816(4) 0.75517(13) 0.116(3) Uani 1 1 d . . .
H40K H 0.6097 0.6328 0.7543 0.139 Uiso 1 1 calc R . .
H40L H 0.6287 0.5633 0.7421 0.139 Uiso 1 1 calc R . .
C404 C 0.6991(7) 0.5646(5) 0.76838(13) 0.124(3) Uani 1 1 d . . .
H40M H 0.7565 0.5891 0.7642 0.148 Uiso 1 1 calc R . .
H40N H 0.6862 0.5800 0.7816 0.148 Uiso 1 1 calc R . .
C405 C 0.7977(4) 0.4728(5) 0.77883(9) 0.104(3) Uani 1 1 d . . .
H40O H 0.7922 0.4857 0.7926 0.125 Uiso 1 1 calc R . .
H40P H 0.8529 0.4977 0.7738 0.125 Uiso 1 1 calc R . .
C406 C 0.8120(4) 0.3967(6) 0.77719(9) 0.115(4) Uani 1 1 d . . .
H40Q H 0.8149 0.3831 0.7635 0.138 Uiso 1 1 calc R . .
H40R H 0.8721 0.3829 0.7839 0.138 Uiso 1 1 calc R . .
C407 C 0.7463(6) 0.2892(5) 0.78519(12) 0.132(4) Uani 1 1 d . . .
H40S H 0.8072 0.2754 0.7916 0.159 Uiso 1 1 calc R . .
H40T H 0.7457 0.2725 0.7717 0.159 Uiso 1 1 calc R . .
C408 C 0.6664(10) 0.2573(5) 0.79542(15) 0.175(6) Uani 1 1 d . . .
H40U H 0.6734 0.2059 0.7958 0.210 Uiso 1 1 calc R . .
H40V H 0.6662 0.2746 0.8089 0.210 Uiso 1 1 calc R . .
C409 C 0.4997(11) 0.2455(5) 0.7940(2) 0.195(9) Uani 1 1 d . . .
H41A H 0.4922 0.2644 0.8071 0.234 Uiso 1 1 calc R . .
H41B H 0.5066 0.1942 0.7949 0.234 Uiso 1 1 calc R . .
C410 C 0.4166(10) 0.2634(6) 0.7815(2) 0.183(8) Uani 1 1 d . . .
H41C H 0.4262 0.2466 0.7682 0.220 Uiso 1 1 calc R . .
H41D H 0.3598 0.2400 0.7863 0.220 Uiso 1 1 calc R . .
C411 C 0.3201(5) 0.3526(6) 0.77000(12) 0.132(4) Uani 1 1 d . . .
H41E H 0.2644 0.3284 0.7750 0.158 Uiso 1 1 calc R . .
H41F H 0.3270 0.3378 0.7565 0.158 Uiso 1 1 calc R . .
C412 C 0.3053(4) 0.4289(6) 0.77072(11) 0.125(4) Uani 1 1 d . . .
H41G H 0.2453 0.4415 0.7638 0.150 Uiso 1 1 calc R . .
H41H H 0.3019 0.4446 0.7843 0.150 Uiso 1 1 calc R . .
K5 K 0.55902(6) 0.50776(4) 0.864387(11) 0.03710(18) Uani 1 1 d . . .
O501 O 0.4660(9) 0.5879(7) 0.89248(15) 0.073(4) Uani 0.519(10) 1 d PD B 3
O502 O 0.6624(9) 0.5827(10) 0.89422(16) 0.071(4) Uani 0.519(10) 1 d PD B 3
O503 O 0.7571(7) 0.5177(7) 0.86456(14) 0.059(3) Uani 0.519(10) 1 d PD B 3
O504 O 0.6640(5) 0.4842(4) 0.82981(11) 0.0454(19) Uani 0.519(10) 1 d PD B 3
O505 O 0.4670(4) 0.4995(3) 0.82892(8) 0.0331(16) Uani 0.519(10) 1 d PD B 3
O506 O 0.3923(6) 0.5935(4) 0.85510(14) 0.064(3) Uani 0.519(10) 1 d PD B 3
C501 C 0.5200(13) 0.6141(9) 0.9082(2) 0.084(7) Uani 0.519(10) 1 d PD B 3
H50A H 0.4832 0.6109 0.9201 0.101 Uiso 0.519(10) 1 calc PR B 3
H50B H 0.5350 0.6638 0.9060 0.101 Uiso 0.519(10) 1 calc PR B 3
C502 C 0.6086(12) 0.5737(8) 0.91086(15) 0.089(7) Uani 0.519(10) 1 d PD B 3
H50C H 0.6450 0.5905 0.9224 0.107 Uiso 0.519(10) 1 calc PR B 3
H50D H 0.5940 0.5237 0.9127 0.107 Uiso 0.519(10) 1 calc PR B 3
C503 C 0.7560(12) 0.5595(13) 0.8964(2) 0.099(11) Uani 0.519(10) 1 d PD B 3
H50E H 0.7567 0.5111 0.9014 0.119 Uiso 0.519(10) 1 calc PR B 3
H50F H 0.7907 0.5893 0.9060 0.119 Uiso 0.519(10) 1 calc PR B 3
C504 C 0.8038(12) 0.5618(10) 0.8780(2) 0.088(7) Uani 0.519(10) 1 d PD B 3
H50G H 0.8037 0.6102 0.8730 0.105 Uiso 0.519(10) 1 calc PR B 3
H50H H 0.8704 0.5466 0.8799 0.105 Uiso 0.519(10) 1 calc PR B 3
C505 C 0.8056(7) 0.5064(8) 0.84744(19) 0.065(4) Uani 0.519(10) 1 d PD B 3
H50I H 0.8704 0.4892 0.8505 0.078 Uiso 0.519(10) 1 calc PR B 3
H50J H 0.8100 0.5504 0.8401 0.078 Uiso 0.519(10) 1 calc PR B 3
C506 C 0.7512(9) 0.4536(6) 0.83595(19) 0.051(3) Uani 0.519(10) 1 d PD B 3
H50K H 0.7871 0.4392 0.8246 0.062 Uiso 0.519(10) 1 calc PR B 3
H50L H 0.7398 0.4118 0.8439 0.062 Uiso 0.519(10) 1 calc PR B 3
C507 C 0.6025(8) 0.4341(7) 0.8201(2) 0.052(4) Uani 0.519(10) 1 d PD B 3
H50M H 0.5840 0.3971 0.8292 0.062 Uiso 0.519(10) 1 calc PR B 3
H50N H 0.6348 0.4122 0.8093 0.062 Uiso 0.519(10) 1 calc PR B 3
C508 C 0.5192(7) 0.4729(6) 0.81298(13) 0.050(3) Uani 0.519(10) 1 d PD B 3
H50O H 0.5392 0.5122 0.8048 0.060 Uiso 0.519(10) 1 calc PR B 3
H50P H 0.4780 0.4418 0.8049 0.060 Uiso 0.519(10) 1 calc PR B 3
C509 C 0.3981(12) 0.5477(7) 0.8236(2) 0.056(4) Uani 0.519(10) 1 d PD B 3
H50Q H 0.3583 0.5289 0.8127 0.067 Uiso 0.519(10) 1 calc PR B 3
H50R H 0.4283 0.5912 0.8192 0.067 Uiso 0.519(10) 1 calc PR B 3
C510 C 0.3379(7) 0.5633(6) 0.84025(17) 0.070(4) Uani 0.519(10) 1 d PD B 3
H50S H 0.2863 0.5955 0.8361 0.084 Uiso 0.519(10) 1 calc PR B 3
H50T H 0.3090 0.5196 0.8449 0.084 Uiso 0.519(10) 1 calc PR B 3
C511 C 0.3366(9) 0.6032(8) 0.8714(2) 0.080(4) Uani 0.519(10) 1 d PD B 3
H50U H 0.3116 0.5576 0.8755 0.096 Uiso 0.519(10) 1 calc PR B 3
H50V H 0.2823 0.6339 0.8679 0.096 Uiso 0.519(10) 1 calc PR B 3
C512 C 0.3924(10) 0.6341(6) 0.8869(2) 0.097(6) Uani 0.519(10) 1 d PD B 3
H51G H 0.4191 0.6791 0.8827 0.116 Uiso 0.519(10) 1 calc PR B 3
H51H H 0.3521 0.6433 0.8980 0.116 Uiso 0.519(10) 1 calc PR B 3
O1B O 0.4429(6) 0.5872(6) 0.88471(14) 0.048(3) Uani 0.481(10) 1 d PD B 4
O2B O 0.6305(7) 0.5819(10) 0.89634(17) 0.043(3) Uani 0.481(10) 1 d PD B 4
O3B O 0.7640(6) 0.5203(7) 0.87279(15) 0.048(3) Uani 0.481(10) 1 d PD B 4
O4B O 0.7144(9) 0.4801(5) 0.83497(14) 0.065(4) Uani 0.481(10) 1 d PD B 4
O5B O 0.5215(8) 0.4786(4) 0.82585(12) 0.065(3) Uani 0.481(10) 1 d PD B 4
O6B O 0.4150(5) 0.5779(5) 0.84491(13) 0.061(3) Uani 0.481(10) 1 d PD B 4
C1B C 0.4762(9) 0.6163(9) 0.9024(2) 0.050(4) Uani 0.481(10) 1 d PD B 4
H1B1 H 0.4256 0.6154 0.9119 0.060 Uiso 0.481(10) 1 calc PR B 4
H1B2 H 0.4957 0.6654 0.9005 0.060 Uiso 0.481(10) 1 calc PR B 4
C2B C 0.5584(7) 0.5740(8) 0.90965(14) 0.042(3) Uani 0.481(10) 1 d PD B 4
H2B1 H 0.5806 0.5906 0.9226 0.050 Uiso 0.481(10) 1 calc PR B 4
H2B2 H 0.5402 0.5243 0.9107 0.050 Uiso 0.481(10) 1 calc PR B 4
C3B C 0.7169(10) 0.5545(11) 0.9033(2) 0.059(4) Uani 0.481(10) 1 d PD B 4
H3B1 H 0.7085 0.5048 0.9068 0.071 Uiso 0.481(10) 1 calc PR B 4
H3B2 H 0.7378 0.5800 0.9152 0.071 Uiso 0.481(10) 1 calc PR B 4
C4B C 0.7899(12) 0.5604(13) 0.8889(3) 0.077(9) Uani 0.481(10) 1 d PD B 4
H4B1 H 0.7971 0.6098 0.8850 0.093 Uiso 0.481(10) 1 calc PR B 4
H4B2 H 0.8514 0.5439 0.8945 0.093 Uiso 0.481(10) 1 calc PR B 4
C5B C 0.8302(8) 0.5172(7) 0.8580(2) 0.068(4) Uani 0.481(10) 1 d PD B 4
H5B1 H 0.8941 0.5071 0.8637 0.082 Uiso 0.481(10) 1 calc PR B 4
H5B2 H 0.8323 0.5626 0.8512 0.082 Uiso 0.481(10) 1 calc PR B 4
C6B C 0.8006(11) 0.4616(7) 0.8445(2) 0.067(4) Uani 0.481(10) 1 d PD B 4
H6B1 H 0.8498 0.4546 0.8349 0.080 Uiso 0.481(10) 1 calc PR B 4
H6B2 H 0.7928 0.4173 0.8516 0.080 Uiso 0.481(10) 1 calc PR B 4
C7B C 0.6709(11) 0.4215(6) 0.82623(15) 0.076(4) Uani 0.481(10) 1 d PD B 4
H7B1 H 0.6477 0.3892 0.8361 0.091 Uiso 0.481(10) 1 calc PR B 4
H7B2 H 0.7162 0.3962 0.8182 0.091 Uiso 0.481(10) 1 calc PR B 4
C8B C 0.5922(14) 0.4488(12) 0.8142(2) 0.094(9) Uani 0.481(10) 1 d PD B 4
H8B1 H 0.6158 0.4847 0.8054 0.113 Uiso 0.481(10) 1 calc PR B 4
H8B2 H 0.5639 0.4105 0.8063 0.113 Uiso 0.481(10) 1 calc PR B 4
C9B C 0.4626(10) 0.5240(7) 0.81588(17) 0.081(5) Uani 0.481(10) 1 d PD B 4
H9B1 H 0.4371 0.5013 0.8040 0.097 Uiso 0.481(10) 1 calc PR B 4
H9B2 H 0.4986 0.5659 0.8121 0.097 Uiso 0.481(10) 1 calc PR B 4
C10B C 0.3835(12) 0.5450(13) 0.8281(3) 0.099(10) Uani 0.481(10) 1 d PD B 4
H11O H 0.3409 0.5769 0.8207 0.119 Uiso 0.481(10) 1 calc PR B 4
H11P H 0.3467 0.5030 0.8314 0.119 Uiso 0.481(10) 1 calc PR B 4
C11B C 0.3409(9) 0.5951(11) 0.8569(2) 0.100(7) Uani 0.481(10) 1 d PD B 4
H11Q H 0.3069 0.5520 0.8604 0.120 Uiso 0.481(10) 1 calc PR B 4
H11R H 0.2956 0.6260 0.8498 0.120 Uiso 0.481(10) 1 calc PR B 4
C12B C 0.3757(12) 0.6303(10) 0.8745(3) 0.134(11) Uani 0.481(10) 1 d PD B 4
H11S H 0.4056 0.6752 0.8711 0.161 Uiso 0.481(10) 1 calc PR B 4
H11T H 0.3220 0.6404 0.8828 0.161 Uiso 0.481(10) 1 calc PR B 4
K6 K 0.78729(7) 0.20959(5) 0.890702(16) 0.0544(3) Uani 1 1 d . . .
O601 O 0.7954(4) 0.1291(3) 0.92714(9) 0.0476(15) Uani 0.659(8) 1 d PD C 5
O602 O 0.7865(4) 0.0579(3) 0.89214(10) 0.0627(17) Uani 0.659(8) 1 d PD C 5
O603 O 0.8908(6) 0.1204(4) 0.86379(10) 0.072(2) Uani 0.659(8) 1 d PD C 5
O604 O 0.9104(8) 0.2647(5) 0.86222(13) 0.060(3) Uani 0.659(8) 1 d PD C 5
O605 O 0.9089(7) 0.3356(4) 0.89806(12) 0.055(2) Uani 0.659(8) 1 d PD C 5
O606 O 0.8245(5) 0.2733(4) 0.92932(10) 0.0527(19) Uani 0.659(8) 1 d PD C 5
C601 C 0.7312(6) 0.0733(4) 0.92329(15) 0.060(3) Uani 0.659(8) 1 d PD C 5
H60A H 0.6716 0.0912 0.9172 0.072 Uiso 0.659(8) 1 calc PR C 5
H60B H 0.7161 0.0493 0.9354 0.072 Uiso 0.659(8) 1 calc PR C 5
C602 C 0.7781(8) 0.0240(6) 0.91002(17) 0.066(4) Uani 0.659(8) 1 d PD C 5
H60C H 0.8414 0.0109 0.9154 0.079 Uiso 0.659(8) 1 calc PR C 5
H60D H 0.7399 -0.0190 0.9083 0.079 Uiso 0.659(8) 1 calc PR C 5
C603 C 0.8439(8) 0.0171(6) 0.87988(16) 0.078(3) Uani 0.659(8) 1 d PD C 5
H60E H 0.8153 -0.0296 0.8778 0.093 Uiso 0.659(8) 1 calc PR C 5
H60F H 0.9078 0.0110 0.8860 0.093 Uiso 0.659(8) 1 calc PR C 5
C604 C 0.8504(13) 0.0532(6) 0.86138(17) 0.091(5) Uani 0.659(8) 1 d PD C 5
H60G H 0.8896 0.0252 0.8527 0.109 Uiso 0.659(8) 1 calc PR C 5
H60H H 0.7864 0.0577 0.8552 0.109 Uiso 0.659(8) 1 calc PR C 5
C605 C 0.9076(11) 0.1556(6) 0.84639(15) 0.098(4) Uani 0.659(8) 1 d PD C 5
H60I H 0.8468 0.1688 0.8398 0.118 Uiso 0.659(8) 1 calc PR C 5
H60J H 0.9424 0.1248 0.8377 0.118 Uiso 0.659(8) 1 calc PR C 5
C606 C 0.9637(9) 0.2184(6) 0.85092(17) 0.085(4) Uani 0.659(8) 1 d PD C 5
H60K H 1.0228 0.2052 0.8581 0.102 Uiso 0.659(8) 1 calc PR C 5
H60L H 0.9808 0.2418 0.8388 0.102 Uiso 0.659(8) 1 calc PR C 5
C607 C 0.9634(11) 0.3253(8) 0.8662(2) 0.074(4) Uani 0.659(8) 1 d PD C 5
H60M H 0.9735 0.3511 0.8541 0.089 Uiso 0.659(8) 1 calc PR C 5
H60N H 1.0260 0.3124 0.8720 0.089 Uiso 0.659(8) 1 calc PR C 5
C608 C 0.9131(9) 0.3699(6) 0.87965(15) 0.060(3) Uani 0.659(8) 1 d PD C 5
H60O H 0.9464 0.4151 0.8812 0.071 Uiso 0.659(8) 1 calc PR C 5
H60P H 0.8482 0.3793 0.8744 0.071 Uiso 0.659(8) 1 calc PR C 5
C609 C 0.8690(6) 0.3758(4) 0.91275(14) 0.058(2) Uani 0.659(8) 1 d PD C 5
H60Q H 0.8020 0.3862 0.9092 0.069 Uiso 0.659(8) 1 calc PR C 5
H60R H 0.9034 0.4206 0.9142 0.069 Uiso 0.659(8) 1 calc PR C 5
C610 C 0.8752(8) 0.3363(6) 0.93142(15) 0.058(3) Uani 0.659(8) 1 d PD C 5
H61A H 0.9422 0.3263 0.9350 0.070 Uiso 0.659(8) 1 calc PR C 5
H61B H 0.8484 0.3648 0.9418 0.070 Uiso 0.659(8) 1 calc PR C 5
C611 C 0.8378(5) 0.2289(5) 0.94535(11) 0.052(2) Uani 0.659(8) 1 d PD C 5
H61C H 0.8255 0.2549 0.9573 0.063 Uiso 0.659(8) 1 calc PR C 5
H61D H 0.9040 0.2121 0.9462 0.063 Uiso 0.659(8) 1 calc PR C 5
C612 C 0.7723(11) 0.1689(8) 0.9433(2) 0.056(4) Uani 0.659(8) 1 d PD C 5
H61E H 0.7773 0.1396 0.9551 0.067 Uiso 0.659(8) 1 calc PR C 5
H61F H 0.7064 0.1860 0.9418 0.067 Uiso 0.659(8) 1 calc PR C 5
O1C O 0.7817(9) 0.0950(6) 0.91788(16) 0.063(4) Uani 0.341(8) 1 d PD C 6
O2C O 0.8180(12) 0.0578(7) 0.8812(2) 0.096(5) Uani 0.341(8) 1 d PD C 6
O3C O 0.8416(10) 0.1513(7) 0.85218(19) 0.107(6) Uani 0.341(8) 1 d PD C 6
O4C O 0.8964(19) 0.2869(9) 0.8645(2) 0.077(7) Uani 0.341(8) 1 d PD C 6
O5C O 0.9019(15) 0.3198(7) 0.9047(2) 0.060(5) Uani 0.341(8) 1 d PD C 6
O6C O 0.7968(9) 0.2345(7) 0.92911(17) 0.072(4) Uani 0.341(8) 1 d PD C 6
C1C C 0.7372(15) 0.0372(11) 0.9091(3) 0.079(8) Uani 0.341(8) 1 d PD C 6
H1C1 H 0.6766 0.0516 0.9027 0.095 Uiso 0.341(8) 1 calc PR C 6
H1C2 H 0.7236 0.0016 0.9190 0.095 Uiso 0.341(8) 1 calc PR C 6
C2C C 0.8009(15) 0.0081(9) 0.8949(3) 0.093(7) Uani 0.341(8) 1 d PD C 6
H2C1 H 0.8613 -0.0065 0.9014 0.112 Uiso 0.341(8) 1 calc PR C 6
H2C2 H 0.7715 -0.0335 0.8886 0.112 Uiso 0.341(8) 1 calc PR C 6
C3C C 0.867(3) 0.0383(13) 0.8648(5) 0.21(3) Uani 0.341(8) 1 d PD C 6
H3C1 H 0.8222 0.0153 0.8554 0.248 Uiso 0.341(8) 1 calc PR C 6
H3C2 H 0.9166 0.0041 0.8686 0.248 Uiso 0.341(8) 1 calc PR C 6
C4C C 0.9103(17) 0.0991(14) 0.8555(5) 0.123(13) Uani 0.341(8) 1 d PD C 6
H4C1 H 0.9625 0.1175 0.8640 0.148 Uiso 0.341(8) 1 calc PR C 6
H4C2 H 0.9369 0.0847 0.8431 0.148 Uiso 0.341(8) 1 calc PR C 6
C5C C 0.867(2) 0.2045(12) 0.8394(3) 0.137(12) Uani 0.341(8) 1 d PD C 6
H5C1 H 0.8104 0.2310 0.8350 0.164 Uiso 0.341(8) 1 calc PR C 6
H5C2 H 0.8953 0.1834 0.8279 0.164 Uiso 0.341(8) 1 calc PR C 6
C6C C 0.9358(18) 0.2520(13) 0.8488(3) 0.107(10) Uani 0.341(8) 1 d PD C 6
H6C1 H 0.9921 0.2252 0.8534 0.128 Uiso 0.341(8) 1 calc PR C 6
H6C2 H 0.9566 0.2868 0.8393 0.128 Uiso 0.341(8) 1 calc PR C 6
C7C C 0.9586(17) 0.3352(11) 0.8731(3) 0.072(10) Uani 0.341(8) 1 d PD C 6
H7C1 H 0.9768 0.3708 0.8636 0.086 Uiso 0.341(8) 1 calc PR C 6
H7C2 H 1.0166 0.3115 0.8782 0.086 Uiso 0.341(8) 1 calc PR C 6
C8C C 0.9084(14) 0.3681(11) 0.8890(3) 0.060(7) Uani 0.341(8) 1 d PDU C 6
H8C1 H 0.9429 0.4104 0.8935 0.072 Uiso 0.341(8) 1 calc PR C 6
H8C2 H 0.8441 0.3822 0.8844 0.072 Uiso 0.341(8) 1 calc PR C 6
C9C C 0.8613(18) 0.3449(9) 0.9211(3) 0.087(10) Uani 0.341(8) 1 d PD C 6
H9C1 H 0.7974 0.3633 0.9177 0.104 Uiso 0.341(8) 1 calc PR C 6
H9C2 H 0.9000 0.3837 0.9266 0.104 Uiso 0.341(8) 1 calc PR C 6
C10C C 0.8540(13) 0.2887(11) 0.9359(3) 0.067(8) Uani 0.341(8) 1 d PD C 6
H12Q H 0.9180 0.2705 0.9393 0.081 Uiso 0.341(8) 1 calc PR C 6
H12R H 0.8275 0.3084 0.9477 0.081 Uiso 0.341(8) 1 calc PR C 6
C11C C 0.790(3) 0.1793(11) 0.9423(3) 0.088(16) Uani 0.341(8) 1 d PD C 6
H12S H 0.7588 0.1961 0.9540 0.106 Uiso 0.341(8) 1 calc PR C 6
H12T H 0.8537 0.1625 0.9462 0.106 Uiso 0.341(8) 1 calc PR C 6
C12C C 0.7342(13) 0.1215(8) 0.9336(2) 0.077(6) Uani 0.341(8) 1 d PD C 6
H12U H 0.7261 0.0842 0.9433 0.092 Uiso 0.341(8) 1 calc PR C 6
H12V H 0.6708 0.1384 0.9293 0.092 Uiso 0.341(8) 1 calc PR C 6

loop_
_atom_site_aniso_label
_atom_site_aniso_U_11
_atom_site_aniso_U_22
_atom_site_aniso_U_33
_atom_site_aniso_U_23
_atom_site_aniso_U_13
_atom_site_aniso_U_12
P1 0.0250(4) 0.0246(4) 0.0369(5) 0.0052(4) 0.0058(4) -0.0051(3)
P2 0.0227(4) 0.0361(5) 0.0425(5) -0.0125(4) 0.0111(4) -0.0062(4)
P3 0.0164(4) 0.0170(4) 0.0286(4) -0.0046(3) 0.0015(3) -0.0017(3)
P4 0.0242(4) 0.0230(4) 0.0589(6) -0.0172(4) 0.0092(4) -0.0073(4)
P5 0.0181(4) 0.0278(5) 0.0558(6) -0.0024(4) -0.0037(4) 0.0007(4)
P6 0.0214(4) 0.0287(5) 0.0424(5) 0.0106(4) -0.0035(4) -0.0026(4)
P7 0.0255(5) 0.0514(6) 0.0315(5) -0.0080(4) -0.0022(4) -0.0096(4)
N1 0.0165(13) 0.0229(14) 0.0297(14) -0.0066(11) 0.0043(11) -0.0035(11)
N2 0.0174(13) 0.0176(12) 0.0241(13) 0.0007(10) 0.0021(10) -0.0012(10)
C1 0.0187(15) 0.0142(14) 0.0226(15) 0.0025(11) 0.0028(12) -0.0004(12)
C2 0.0209(17) 0.0249(17) 0.0391(19) -0.0129(14) 0.0079(14) -0.0035(13)
C3 0.0228(18) 0.0216(17) 0.058(2) -0.0107(16) 0.0077(16) -0.0041(14)
C4 0.035(2) 0.032(2) 0.092(4) -0.018(2) 0.017(2) 0.0039(18)
C5 0.048(3) 0.055(3) 0.087(4) -0.026(3) 0.040(3) 0.001(2)
C6 0.061(3) 0.058(3) 0.054(3) -0.015(2) 0.033(2) -0.006(2)
C7 0.039(2) 0.044(2) 0.037(2) -0.0120(17) 0.0135(17) -0.0060(18)
C8 0.031(2) 0.0202(17) 0.062(3) -0.0010(16) -0.0002(17) 0.0003(15)
C9 0.038(2) 0.031(2) 0.096(4) 0.007(2) -0.012(2) -0.0058(18)
C10 0.032(2) 0.033(2) 0.079(3) 0.010(2) -0.002(2) -0.0074(17)
C11 0.051(3) 0.059(3) 0.033(2) 0.0042(19) 0.0122(18) 0.002(2)
C12 0.068(3) 0.061(3) 0.037(2) 0.004(2) 0.012(2) -0.004(2)
C13 0.060(3) 0.093(4) 0.063(3) 0.019(3) -0.004(3) -0.011(3)
C14 0.0116(14) 0.0164(14) 0.0281(16) -0.0006(12) -0.0006(11) 0.0021(11)
C15 0.0163(15) 0.0214(16) 0.0273(16) 0.0004(13) 0.0002(12) 0.0015(12)
C16 0.0211(16) 0.0336(19) 0.0275(17) -0.0043(14) -0.0038(13) 0.0025(14)
C17 0.0198(17) 0.0307(19) 0.044(2) -0.0143(15) -0.0033(14) -0.0020(14)
C18 0.0153(15) 0.0185(16) 0.050(2) -0.0018(14) -0.0016(14) -0.0025(13)
C19 0.0130(14) 0.0183(15) 0.0341(17) 0.0025(13) -0.0015(12) 0.0008(12)
C20 0.0260(17) 0.0233(16) 0.0252(16) 0.0044(13) 0.0019(13) 0.0010(13)
C21 0.039(2) 0.033(2) 0.063(3) 0.0180(19) -0.0005(19) 0.0047(17)
C22 0.043(2) 0.042(2) 0.042(2) 0.0037(18) 0.0180(18) -0.0049(18)
C23 0.0186(16) 0.0234(16) 0.0370(18) 0.0074(14) 0.0022(13) -0.0041(13)
C24 0.027(2) 0.056(3) 0.045(2) 0.0174(19) -0.0013(16) 0.0048(18)
C25 0.030(2) 0.052(3) 0.051(2) 0.024(2) -0.0034(17) -0.0148(19)
P21 0.0349(5) 0.0522(6) 0.0431(6) -0.0091(5) -0.0117(4) 0.0116(5)
P22 0.0338(6) 0.0685(8) 0.0539(7) -0.0232(6) -0.0078(5) 0.0155(5)
P23 0.0249(4) 0.0348(5) 0.0330(5) -0.0117(4) -0.0038(3) 0.0032(4)
P24 0.0344(6) 0.0847(9) 0.0524(7) -0.0330(6) -0.0167(5) 0.0113(6)
P25 0.0299(6) 0.0746(9) 0.0718(8) -0.0185(7) 0.0045(5) -0.0083(6)
P26 0.0379(6) 0.0432(6) 0.0649(7) -0.0057(5) 0.0028(5) -0.0059(5)
P27 0.0384(6) 0.0627(8) 0.0906(10) -0.0356(7) -0.0085(6) -0.0091(6)
N3 0.0271(16) 0.0410(18) 0.0329(16) -0.0170(13) -0.0090(12) 0.0079(13)
N4 0.0265(15) 0.0318(15) 0.0229(14) -0.0067(11) -0.0018(11) 0.0027(12)
C31 0.0305(19) 0.0283(18) 0.0239(16) -0.0041(13) -0.0044(13) 0.0053(14)
C32 0.037(2) 0.037(2) 0.0243(17) -0.0103(15) -0.0083(14) 0.0089(16)
C33 0.079(3) 0.041(2) 0.0231(18) -0.0045(16) -0.0026(19) 0.019(2)
C34 0.104(4) 0.052(3) 0.028(2) -0.0003(19) 0.016(2) 0.018(3)
C35 0.080(3) 0.050(3) 0.039(2) -0.008(2) 0.020(2) 0.016(2)
C36 0.047(2) 0.033(2) 0.041(2) -0.0083(17) 0.0003(18) 0.0125(18)
C37 0.035(2) 0.0267(18) 0.0323(18) -0.0087(14) -0.0055(15) 0.0013(15)
C38 0.101(4) 0.053(3) 0.028(2) 0.0051(19) -0.001(2) 0.034(3)
C39 0.087(4) 0.088(4) 0.043(3) 0.012(3) 0.003(3) 0.039(3)
C40 0.126(6) 0.040(3) 0.080(4) 0.008(3) -0.026(4) 0.013(3)
C41 0.035(2) 0.0263(18) 0.039(2) -0.0045(15) -0.0009(15) -0.0027(15)
C42 0.042(2) 0.042(2) 0.075(3) -0.018(2) 0.008(2) -0.009(2)
C43 0.052(3) 0.036(2) 0.055(3) 0.0108(19) -0.002(2) -0.0009(19)
C44 0.0193(16) 0.0340(18) 0.0225(16) -0.0073(13) 0.0013(12) 0.0004(14)
C45 0.0292(18) 0.0333(19) 0.0285(17) -0.0044(14) 0.0015(14) -0.0017(15)
C46 0.036(2) 0.0308(19) 0.042(2) -0.0112(16) 0.0014(16) -0.0019(16)
C47 0.033(2) 0.046(2) 0.036(2) -0.0180(17) -0.0060(16) 0.0025(17)
C48 0.0263(18) 0.046(2) 0.0268(17) -0.0086(15) -0.0069(14) 0.0066(16)
C49 0.0223(17) 0.0348(19) 0.0239(16) -0.0060(14) -0.0007(13) 0.0030(14)
C50 0.050(2) 0.033(2) 0.036(2) 0.0006(16) -0.0037(17) -0.0017(18)
C51 0.065(3) 0.036(2) 0.053(3) 0.0014(19) -0.013(2) 0.012(2)
C52 0.088(4) 0.070(4) 0.054(3) 0.019(3) 0.006(3) -0.018(3)
C53 0.034(2) 0.0340(19) 0.0287(18) -0.0031(15) 0.0001(15) 0.0048(16)
C54 0.049(3) 0.040(2) 0.051(2) 0.0050(19) 0.011(2) 0.0033(19)
C55 0.048(3) 0.046(2) 0.056(3) -0.004(2) -0.013(2) 0.018(2)
P31 0.0357(5) 0.0374(5) 0.0383(5) 0.0059(4) 0.0124(4) 0.0034(4)
P32 0.0265(5) 0.0375(5) 0.0671(7) 0.0172(5) 0.0084(5) -0.0027(4)
P33 0.0259(4) 0.0210(4) 0.0381(5) 0.0040(3) 0.0035(4) -0.0019(3)
P34 0.0365(5) 0.0241(4) 0.0493(6) 0.0022(4) 0.0077(4) 0.0049(4)
P35 0.0256(5) 0.0332(5) 0.0586(6) -0.0018(4) -0.0054(4) -0.0004(4)
P36 0.0247(4) 0.0331(5) 0.0369(5) -0.0050(4) -0.0002(4) 0.0021(4)
P37 0.0324(5) 0.0321(5) 0.0402(5) 0.0081(4) 0.0023(4) 0.0021(4)
N5 0.0257(15) 0.0229(14) 0.0401(16) -0.0020(12) 0.0019(12) -0.0044(12)
N6 0.0286(16) 0.0276(15) 0.0276(14) -0.0013(12) 0.0004(12) -0.0036(12)
C61 0.0289(18) 0.0255(17) 0.0238(16) -0.0030(13) 0.0054(13) -0.0031(14)
C62 0.0329(19) 0.0242(17) 0.041(2) -0.0049(15) 0.0030(16) -0.0074(15)
C63 0.044(2) 0.036(2) 0.044(2) -0.0112(17) 0.0066(18) -0.0093(18)
C64 0.069(3) 0.049(3) 0.052(3) -0.025(2) 0.009(2) -0.024(2)
C65 0.077(4) 0.050(3) 0.069(3) -0.022(2) 0.014(3) -0.039(3)
C66 0.054(3) 0.046(2) 0.058(3) -0.008(2) 0.017(2) -0.026(2)
C67 0.037(2) 0.0268(18) 0.043(2) -0.0051(16) 0.0068(16) -0.0057(16)
C68 0.060(3) 0.052(3) 0.043(2) -0.016(2) 0.013(2) -0.013(2)
C69 0.093(4) 0.088(4) 0.041(3) -0.013(3) 0.004(3) -0.024(3)
C70 0.070(4) 0.089(4) 0.075(4) -0.019(3) 0.030(3) 0.001(3)
C71 0.041(2) 0.0282(19) 0.041(2) -0.0052(15) 0.0112(17) -0.0055(16)
C72 0.046(3) 0.060(3) 0.052(3) -0.009(2) 0.010(2) 0.008(2)
C73 0.049(3) 0.056(3) 0.060(3) -0.020(2) -0.008(2) 0.007(2)
C74 0.0240(17) 0.0307(18) 0.0366(19) 0.0068(15) -0.0037(14) -0.0041(14)
C75 0.037(2) 0.049(2) 0.038(2) 0.0137(18) -0.0054(17) -0.0117(18)
C76 0.043(3) 0.062(3) 0.058(3) 0.034(2) -0.014(2) -0.009(2)
C77 0.043(3) 0.044(3) 0.083(4) 0.026(3) -0.007(2) 0.008(2)
C78 0.033(2) 0.037(2) 0.068(3) 0.006(2) -0.0072(19) 0.0078(18)
C79 0.0195(17) 0.0291(18) 0.046(2) 0.0016(15) -0.0060(15) 0.0017(14)
C80 0.065(3) 0.069(3) 0.030(2) 0.011(2) -0.004(2) -0.018(2)
C81 0.115(5) 0.112(5) 0.034(3) 0.020(3) -0.021(3) -0.029(4)
C82 0.081(4) 0.083(4) 0.047(3) 0.004(3) 0.019(3) -0.012(3)
C83 0.0263(18) 0.0290(18) 0.041(2) -0.0099(15) -0.0081(15) 0.0075(15)
C84 0.036(2) 0.044(2) 0.046(2) -0.0090(18) -0.0025(17) 0.0029(18)
C85 0.037(2) 0.038(2) 0.062(3) -0.018(2) -0.0086(19) 0.0041(18)
K1 0.0266(4) 0.0219(3) 0.0420(4) -0.0024(3) 0.0016(3) -0.0002(3)
O101 0.0420(16) 0.0408(15) 0.0455(16) -0.0104(12) 0.0039(12) -0.0030(13)
O102 0.0347(15) 0.0384(15) 0.0494(16) 0.0010(12) 0.0048(12) 0.0010(12)
O103 0.0236(13) 0.0333(14) 0.0515(16) -0.0063(12) -0.0011(11) 0.0043(11)
O104 0.0364(15) 0.0376(15) 0.0447(15) -0.0032(12) -0.0015(12) -0.0106(12)
O105 0.0464(16) 0.0271(14) 0.0562(17) 0.0079(12) -0.0052(13) -0.0068(12)
O106 0.0374(15) 0.0263(13) 0.0610(18) -0.0085(12) -0.0020(13) 0.0062(11)
C101 0.042(2) 0.074(3) 0.039(2) -0.005(2) 0.0025(18) -0.001(2)
C102 0.037(2) 0.061(3) 0.046(2) 0.012(2) 0.0024(18) 0.001(2)
C103 0.046(3) 0.038(2) 0.062(3) 0.008(2) -0.011(2) 0.0091(19)
C104 0.040(2) 0.042(2) 0.063(3) -0.009(2) -0.010(2) 0.0209(19)
C105 0.0221(18) 0.037(2) 0.062(3) -0.0166(19) 0.0070(17) -0.0056(16)
C106 0.0242(19) 0.046(2) 0.050(2) -0.0150(18) 0.0078(16) -0.0104(17)
C107 0.047(2) 0.057(3) 0.040(2) 0.0056(19) 0.0006(18) -0.011(2)
C108 0.056(3) 0.048(3) 0.055(3) 0.021(2) -0.003(2) -0.014(2)
C109 0.061(3) 0.023(2) 0.077(3) 0.010(2) -0.023(3) 0.0000(19)
C110 0.054(3) 0.025(2) 0.091(4) -0.006(2) -0.020(3) 0.0138(19)
C111 0.049(3) 0.031(2) 0.084(3) -0.020(2) 0.017(2) 0.0030(19)
C112 0.058(3) 0.046(2) 0.053(3) -0.020(2) 0.018(2) -0.009(2)
K2 0.0237(4) 0.0269(4) 0.0334(4) 0.0011(3) -0.0022(3) -0.0023(3)
O201 0.0303(13) 0.0332(13) 0.0391(14) -0.0068(11) -0.0073(11) 0.0013(11)
O202 0.0207(12) 0.0272(12) 0.0457(14) -0.0063(11) 0.0037(10) 0.0022(10)
O203 0.0292(13) 0.0221(12) 0.0411(14) 0.0013(10) -0.0001(10) -0.0016(10)
O204 0.0273(12) 0.0266(12) 0.0311(12) 0.0004(10) -0.0017(10) 0.0005(10)
O205 0.0247(12) 0.0317(13) 0.0336(13) 0.0058(10) 0.0036(10) 0.0025(10)
O206 0.0355(14) 0.0274(13) 0.0354(13) 0.0029(10) -0.0019(11) 0.0071(11)
C201 0.0235(18) 0.035(2) 0.057(2) -0.0168(18) -0.0096(17) 0.0036(16)
C202 0.0175(17) 0.0305(19) 0.064(3) -0.0141(18) 0.0018(16) -0.0021(15)
C203 0.031(2) 0.0319(19) 0.049(2) -0.0101(17) 0.0134(17) -0.0088(16)
C204 0.044(2) 0.0276(18) 0.039(2) -0.0006(15) 0.0070(17) -0.0066(16)
C205 0.038(2) 0.0283(18) 0.038(2) 0.0071(15) 0.0012(16) 0.0098(16)
C206 0.0314(19) 0.0342(19) 0.0315(18) 0.0024(15) -0.0040(15) 0.0068(15)
C207 0.0216(17) 0.0333(19) 0.040(2) -0.0023(15) -0.0059(14) -0.0027(14)
C208 0.0206(17) 0.0317(19) 0.0400(19) -0.0032(15) 0.0026(14) -0.0017(14)
C209 0.038(2) 0.0289(18) 0.0327(18) 0.0038(15) 0.0072(15) -0.0069(15)
C210 0.049(2) 0.0251(18) 0.0329(19) 0.0049(15) 0.0020(16) 0.0011(16)
C211 0.042(2) 0.037(2) 0.036(2) 0.0051(16) -0.0010(16) 0.0153(18)
C212 0.033(2) 0.047(2) 0.036(2) -0.0064(17) -0.0091(16) 0.0174(18)
K3 0.0308(4) 0.0646(6) 0.0340(4) -0.0043(4) 0.0046(3) -0.0062(4)
O301 0.045(3) 0.043(3) 0.041(3) -0.008(2) 0.010(2) 0.003(2)
O302 0.114(6) 0.050(4) 0.060(4) -0.006(3) 0.046(4) -0.020(3)
O303 0.112(6) 0.062(4) 0.056(4) -0.011(3) 0.006(4) 0.023(4)
O304 0.060(5) 0.34(2) 0.047(4) 0.021(7) 0.029(4) 0.041(8)
O305 0.063(4) 0.157(9) 0.068(4) -0.007(5) 0.033(4) -0.033(5)
O306 0.141(8) 0.102(6) 0.053(4) 0.003(4) 0.017(4) -0.074(6)
C301 0.070(7) 0.081(6) 0.045(5) 0.002(5) 0.023(5) 0.004(5)
C302 0.104(9) 0.065(6) 0.035(5) -0.011(5) 0.023(5) -0.020(6)
C303 0.080(10) 0.048(6) 0.078(10) 0.020(6) 0.020(7) -0.013(7)
C304 0.174(16) 0.072(9) 0.23(2) -0.075(13) 0.145(17) -0.073(10)
C305 0.056(6) 0.137(14) 0.258(19) -0.142(14) 0.045(10) -0.009(8)
C306 0.24(2) 0.088(9) 0.156(14) -0.009(9) -0.103(12) 0.058(12)
C307 0.125(9) 0.143(10) 0.069(6) 0.027(6) 0.061(6) 0.079(8)
C308 0.078(7) 0.234(14) 0.084(7) -0.033(9) 0.054(6) -0.074(8)
C309 0.217(14) 0.154(11) 0.094(8) -0.034(8) 0.062(9) -0.142(11)
C310 0.045(5) 0.099(9) 0.159(13) 0.069(9) 0.010(6) -0.007(5)
C311 0.111(10) 0.032(5) 0.149(13) 0.000(6) 0.058(11) 0.001(5)
C312 0.227(19) 0.040(6) 0.059(6) -0.014(5) 0.045(9) -0.019(8)
O1A 0.057(5) 0.079(8) 0.048(6) 0.003(5) 0.001(4) 0.001(5)
O2A 0.093(8) 0.066(7) 0.103(9) 0.007(6) 0.049(7) 0.008(6)
O3A 0.068(7) 0.077(7) 0.065(6) -0.036(6) 0.005(5) 0.026(6)
O4A 0.090(8) 0.099(9) 0.032(5) -0.007(5) 0.010(5) -0.036(7)
O5A 0.051(5) 0.098(8) 0.055(6) -0.014(5) 0.010(4) -0.033(5)
O6A 0.046(5) 0.070(6) 0.050(5) -0.009(5) 0.005(4) 0.004(4)
C1A 0.070(7) 0.081(6) 0.045(5) 0.002(5) 0.023(5) 0.004(5)
C2A 0.11(2) 0.09(2) 0.10(2) 0.045(15) 0.056(16) 0.042(17)
C3A 0.053(10) 0.121(19) 0.068(11) -0.006(12) 0.012(9) -0.013(11)
C4A 0.30(5) 0.074(17) 0.079(15) 0.019(14) -0.01(2) -0.01(2)
C5A 0.056(6) 0.137(14) 0.258(19) -0.142(14) 0.045(10) -0.009(8)
C6A 0.24(2) 0.088(9) 0.156(14) -0.009(9) -0.103(12) 0.058(12)
C7A 0.125(9) 0.143(10) 0.069(6) 0.027(6) 0.061(6) 0.079(8)
C8A 0.078(7) 0.234(14) 0.084(7) -0.033(9) 0.054(6) -0.074(8)
C9A 0.217(14) 0.154(11) 0.094(8) -0.034(8) 0.062(9) -0.142(11)
C10A 0.045(5) 0.099(9) 0.159(13) 0.069(9) 0.010(6) -0.007(5)
C11A 0.038(7) 0.097(16) 0.045(8) -0.017(10) 0.003(6) -0.019(9)
C12A 0.038(8) 0.123(15) 0.034(8) -0.036(8) 0.019(6) -0.034(8)
K4 0.0361(5) 0.0507(5) 0.0466(5) -0.0104(4) 0.0062(4) -0.0069(4)
O401 0.049(2) 0.177(5) 0.061(2) -0.033(3) 0.0062(18) 0.025(3)
O402 0.126(4) 0.065(2) 0.059(2) 0.0047(19) 0.025(2) 0.028(2)
O403 0.075(3) 0.103(3) 0.057(2) -0.016(2) 0.0130(19) -0.047(2)
O404 0.058(2) 0.164(5) 0.054(2) 0.004(2) 0.0232(18) 0.046(3)
O405 0.188(6) 0.061(3) 0.132(5) 0.022(3) 0.090(4) 0.028(3)
O406 0.091(3) 0.106(4) 0.115(4) -0.053(3) 0.056(3) -0.058(3)
C401 0.112(6) 0.176(9) 0.063(4) -0.014(5) 0.001(4) 0.098(6)
C402 0.177(9) 0.130(7) 0.055(4) 0.010(4) 0.026(5) 0.098(6)
C403 0.178(9) 0.065(4) 0.109(6) 0.018(4) 0.062(6) -0.017(5)
C404 0.167(9) 0.100(6) 0.106(6) -0.014(5) 0.041(6) -0.080(6)
C405 0.046(3) 0.211(10) 0.055(3) -0.023(5) 0.003(3) -0.056(5)
C406 0.039(3) 0.256(12) 0.049(3) -0.025(5) 0.006(2) 0.023(5)
C407 0.139(7) 0.162(9) 0.097(6) 0.012(5) 0.029(5) 0.113(7)
C408 0.275(15) 0.112(7) 0.145(9) 0.057(6) 0.097(10) 0.126(9)
C409 0.297(19) 0.061(5) 0.243(16) 0.048(7) 0.193(15) 0.015(9)
C410 0.247(16) 0.095(8) 0.220(15) -0.066(8) 0.177(13) -0.095(9)
C411 0.063(4) 0.215(11) 0.120(6) -0.088(7) 0.031(4) -0.084(6)
C412 0.029(3) 0.246(12) 0.099(5) -0.081(7) -0.001(3) -0.003(5)
K5 0.0446(5) 0.0356(4) 0.0306(4) -0.0013(3) -0.0061(3) -0.0006(4)
O501 0.127(11) 0.051(5) 0.043(7) -0.018(6) 0.027(6) -0.011(7)
O502 0.119(11) 0.047(6) 0.044(5) 0.007(4) -0.038(7) -0.024(9)
O503 0.047(5) 0.057(5) 0.072(7) 0.015(6) -0.026(5) -0.025(4)
O504 0.033(4) 0.058(4) 0.045(4) 0.007(3) 0.001(3) 0.007(4)
O505 0.029(3) 0.042(3) 0.028(3) 0.001(2) -0.001(2) 0.007(2)
O506 0.067(6) 0.058(4) 0.067(6) -0.024(4) -0.002(5) 0.028(5)
C501 0.18(2) 0.043(8) 0.031(7) -0.012(6) 0.023(10) -0.020(13)
C502 0.19(2) 0.048(7) 0.031(6) 0.003(5) -0.037(10) -0.052(12)
C503 0.10(2) 0.084(13) 0.11(2) -0.014(16) -0.076(19) 0.016(18)
C504 0.068(10) 0.076(10) 0.114(15) 0.000(11) -0.048(11) -0.041(9)
C505 0.020(5) 0.083(10) 0.091(10) 0.043(10) -0.009(6) -0.014(6)
C506 0.035(7) 0.066(9) 0.053(7) 0.017(7) 0.008(5) 0.005(6)
C507 0.046(8) 0.053(7) 0.059(9) -0.024(7) 0.022(6) 0.000(6)
C508 0.053(6) 0.074(7) 0.023(5) -0.010(4) 0.000(4) -0.003(5)
C509 0.077(12) 0.042(6) 0.048(6) -0.006(5) -0.013(7) 0.016(6)
C510 0.041(6) 0.090(8) 0.078(8) -0.021(6) -0.015(6) 0.038(6)
C511 0.078(10) 0.070(9) 0.092(11) -0.011(8) 0.027(9) 0.019(7)
C512 0.119(13) 0.052(7) 0.125(13) -0.039(8) 0.070(12) -0.018(8)
O1B 0.036(4) 0.049(5) 0.060(7) -0.016(5) 0.001(4) 0.011(3)
O2B 0.043(4) 0.037(5) 0.047(7) -0.007(4) -0.016(4) -0.003(4)
O3B 0.024(4) 0.046(5) 0.072(7) -0.004(6) -0.002(4) -0.005(4)
O4B 0.085(11) 0.060(6) 0.052(6) 0.005(5) 0.020(7) 0.012(7)
O5B 0.087(8) 0.061(5) 0.044(5) 0.003(4) -0.010(5) 0.001(5)
O6B 0.044(5) 0.075(6) 0.063(6) 0.014(5) -0.008(4) 0.013(4)
C1B 0.057(8) 0.054(8) 0.041(10) -0.005(8) 0.015(6) -0.002(6)
C2B 0.060(8) 0.039(6) 0.025(5) -0.009(4) -0.008(5) -0.009(7)
C3B 0.047(9) 0.051(7) 0.076(10) -0.028(7) -0.034(7) 0.008(7)
C4B 0.042(9) 0.059(11) 0.13(2) -0.053(14) -0.021(12) 0.003(7)
C5B 0.025(6) 0.051(7) 0.130(14) 0.020(9) 0.020(7) 0.006(5)
C6B 0.062(10) 0.072(9) 0.068(9) 0.006(8) 0.033(8) 0.009(9)
C7B 0.103(13) 0.085(10) 0.041(6) -0.009(6) 0.016(7) 0.015(8)
C8B 0.125(19) 0.100(16) 0.057(11) -0.013(10) -0.008(10) 0.033(12)
C9B 0.098(12) 0.093(10) 0.048(7) 0.011(8) -0.036(7) -0.011(10)
C10B 0.035(8) 0.17(2) 0.085(15) 0.009(13) -0.041(10) 0.007(11)
C11B 0.063(11) 0.132(16) 0.104(15) 0.010(13) -0.007(11) 0.053(11)
C12B 0.064(11) 0.16(2) 0.17(2) -0.132(17) -0.060(12) 0.065(11)
K6 0.0454(5) 0.0496(6) 0.0686(6) 0.0226(5) 0.0094(5) -0.0003(4)
O601 0.034(3) 0.042(3) 0.067(4) 0.022(3) 0.016(3) 0.005(2)
O602 0.052(4) 0.052(4) 0.084(5) 0.016(3) 0.004(3) 0.004(3)
O603 0.073(5) 0.071(4) 0.072(4) 0.010(4) 0.003(4) -0.012(4)
O604 0.042(4) 0.065(5) 0.074(5) 0.027(4) 0.006(3) -0.012(5)
O605 0.039(3) 0.055(4) 0.070(6) 0.029(4) -0.012(4) -0.005(3)
O606 0.034(4) 0.047(5) 0.077(5) 0.007(4) -0.006(3) -0.003(3)
C601 0.037(4) 0.053(5) 0.090(7) 0.034(5) 0.011(4) -0.003(4)
C602 0.054(7) 0.044(5) 0.100(9) 0.025(5) 0.004(6) 0.000(5)
C603 0.053(6) 0.062(6) 0.119(10) -0.003(6) 0.012(6) 0.005(5)
C604 0.108(13) 0.077(7) 0.090(8) -0.028(6) 0.021(7) -0.026(8)
C605 0.129(12) 0.091(9) 0.076(7) 0.009(6) 0.023(7) 0.001(8)
C606 0.088(8) 0.089(8) 0.080(7) 0.029(6) 0.030(6) -0.005(7)
C607 0.040(6) 0.100(10) 0.083(8) 0.041(6) -0.003(5) -0.025(6)
C608 0.045(5) 0.053(6) 0.078(8) 0.039(6) -0.021(6) -0.010(4)
C609 0.024(4) 0.042(5) 0.106(8) 0.010(4) -0.002(4) 0.004(3)
C610 0.040(5) 0.050(6) 0.086(8) -0.005(5) 0.013(5) 0.002(4)
C611 0.032(4) 0.065(6) 0.059(5) 0.011(4) 0.007(3) 0.016(4)
C612 0.040(5) 0.059(8) 0.071(9) 0.025(7) 0.021(5) 0.013(5)
O1C 0.063(8) 0.066(9) 0.061(8) 0.019(6) 0.007(6) 0.012(7)
O2C 0.102(13) 0.091(11) 0.095(12) 0.009(10) 0.014(9) 0.052(10)
O3C 0.078(10) 0.131(15) 0.111(14) -0.017(11) 0.002(10) 0.021(10)
O4C 0.068(13) 0.069(12) 0.094(13) 0.032(9) -0.002(9) -0.003(10)
O5C 0.055(10) 0.053(9) 0.069(11) 0.007(8) -0.020(8) 0.018(7)
O6C 0.035(7) 0.078(10) 0.100(10) -0.008(8) -0.024(6) 0.015(7)
C1C 0.074(18) 0.071(17) 0.093(17) 0.039(14) 0.000(14) -0.029(14)
C2C 0.087(16) 0.068(14) 0.12(2) -0.014(14) -0.010(15) 0.017(12)
C3C 0.07(2) 0.15(4) 0.41(9) -0.06(5) 0.10(4) 0.02(2)
C4C 0.062(15) 0.16(3) 0.15(3) -0.04(3) 0.023(17) 0.023(17)
C5C 0.15(3) 0.18(3) 0.074(15) 0.031(18) -0.009(16) 0.01(3)
C6C 0.11(2) 0.12(2) 0.092(19) 0.032(19) 0.038(17) 0.006(19)
C7C 0.038(13) 0.034(10) 0.14(3) 0.047(13) -0.021(14) -0.006(9)
C8C 0.033(8) 0.062(12) 0.082(15) 0.017(12) -0.037(11) 0.006(8)
C9C 0.047(13) 0.072(19) 0.14(3) 0.00(2) 0.010(19) 0.007(12)
C10C 0.029(11) 0.064(15) 0.109(18) -0.034(14) 0.002(10) 0.007(10)
C11C 0.14(4) 0.09(3) 0.034(13) 0.019(15) 0.015(16) 0.07(2)
C12C 0.072(13) 0.082(15) 0.078(13) 0.028(12) 0.018(11) 0.032(12)

loop_
_atom_type_symbol
_atom_type_description
_atom_type_scat_dispersion_real
_atom_type_scat_dispersion_imag
_atom_type_scat_source
C C 0.0181 0.0091 'International Tables Vol C Tables 4.2.6.8 and 6.1.1.4'
H H 0.0000 0.0000 'International Tables Vol C Tables 4.2.6.8 and 6.1.1.4'
N N 0.0311 0.0180 'International Tables Vol C Tables 4.2.6.8 and 6.1.1.4'
O O 0.0492 0.0322 'International Tables Vol C Tables 4.2.6.8 and 6.1.1.4'
P P 0.2955 0.4335 'International Tables Vol C Tables 4.2.6.8 and 6.1.1.4'
K K 0.3868 1.0657 'International Tables Vol C Tables 4.2.6.8 and 6.1.1.4'

loop_
_geom_angle_atom_site_label_1
_geom_angle_atom_site_label_2
_geom_angle_atom_site_label_3
_geom_angle
P2 P1 P4 103.48(5)
P2 P1 P3 92.03(5)
P4 P1 P3 105.29(5)
P5 P2 P1 99.35(5)
P5 P2 K2 83.27(4)
P1 P2 K2 122.31(4)
P5 P2 K1 75.44(4)
P1 P2 K1 96.99(4)
K2 P2 K1 137.93(4)
C1 P3 P6 99.03(10)
C1 P3 P1 106.96(10)
P6 P3 P1 101.02(5)
P7 P4 P1 99.62(5)
P7 P4 K1 74.94(4)
P1 P4 K1 94.07(4)
P2 P5 P6 107.35(5)
P2 P5 P7 105.10(5)
P6 P5 P7 59.65(4)
P2 P5 K1 69.37(4)
P6 P5 K1 130.66(4)
P7 P5 K1 73.45(4)
P2 P5 K2 61.54(4)
P6 P5 K2 97.21(4)
P7 P5 K2 150.24(4)
K1 P5 K2 119.53(3)
P3 P6 P7 105.58(5)
P3 P6 P5 96.67(5)
P7 P6 P5 60.49(4)
P4 P7 P6 107.43(5)
P4 P7 P5 105.70(5)
P6 P7 P5 59.86(4)
P4 P7 K1 70.98(4)
P6 P7 K1 128.14(4)
P5 P7 K1 70.59(4)
C1 N1 C2 124.5(3)
C1 N1 H1 117.8
C2 N1 H1 117.8
C1 N2 C14 125.3(3)
N2 C1 N1 119.3(3)
N2 C1 P3 124.7(2)
N1 C1 P3 116.0(2)
C3 C2 C7 122.3(3)
C3 C2 N1 119.7(3)
C7 C2 N1 117.9(3)
C2 C3 C4 117.1(4)
C2 C3 C8 121.1(3)
C4 C3 C8 121.8(4)
C5 C4 C3 121.1(4)
C5 C4 H4 119.4
C3 C4 H4 119.4
C6 C5 C4 120.6(4)
C6 C5 H5 119.7
C4 C5 H5 119.7
C5 C6 C7 121.4(4)
C5 C6 H6 119.3
C7 C6 H6 119.3
C6 C7 C2 117.3(4)
C6 C7 C11 121.1(4)
C2 C7 C11 121.6(3)
C3 C8 C9 113.1(4)
C3 C8 C10 111.6(3)
C9 C8 C10 109.7(3)
C3 C8 H8 107.4
C9 C8 H8 107.4
C10 C8 H8 107.4
C8 C9 H9A 109.5
C8 C9 H9B 109.5
H9A C9 H9B 109.5
C8 C9 H9C 109.5
H9A C9 H9C 109.5
H9B C9 H9C 109.5
C8 C9 H9D 109.5
H9A C9 H9D 141.1
H9B C9 H9D 56.3
H9C C9 H9D 56.3
C8 C9 H9E 109.5
H9A C9 H9E 56.3
H9B C9 H9E 141.1
H9C C9 H9E 56.3
H9D C9 H9E 109.5
C8 C9 H9F 109.5
H9A C9 H9F 56.3
H9B C9 H9F 56.3
H9C C9 H9F 141.1
H9D C9 H9F 109.5
H9E C9 H9F 109.5
C8 C10 H10A 109.5
C8 C10 H10B 109.5
H10A C10 H10B 109.5
C8 C10 H10C 109.5
H10A C10 H10C 109.5
H10B C10 H10C 109.5
C8 C10 H10D 109.5
H10A C10 H10D 141.1
H10B C10 H10D 56.3
H10C C10 H10D 56.3
C8 C10 H10E 109.5
H10A C10 H10E 56.3
H10B C10 H10E 141.1
H10C C10 H10E 56.3
H10D C10 H10E 109.5
C8 C10 H10F 109.5
H10A C10 H10F 56.3
H10B C10 H10F 56.3
H10C C10 H10F 141.1
H10D C10 H10F 109.5
H10E C10 H10F 109.5
C7 C11 C13 111.0(4)
C7 C11 C12 112.7(4)
C13 C11 C12 111.2(4)
C7 C11 H11 107.2
C13 C11 H11 107.2
C12 C11 H11 107.2
C11 C12 H12A 109.5
C11 C12 H12B 109.5
H12A C12 H12B 109.5
C11 C12 H12C 109.5
H12A C12 H12C 109.5
H12B C12 H12C 109.5
C11 C12 H12D 109.5
H12A C12 H12D 141.1
H12B C12 H12D 56.3
H12C C12 H12D 56.3
C11 C12 H12E 109.5
H12A C12 H12E 56.3
H12B C12 H12E 141.1
H12C C12 H12E 56.3
H12D C12 H12E 109.5
C11 C12 H12F 109.5
H12A C12 H12F 56.3
H12B C12 H12F 56.3
H12C C12 H12F 141.1
H12D C12 H12F 109.5
H12E C12 H12F 109.5
C11 C13 H13A 109.5
C11 C13 H13B 109.5
H13A C13 H13B 109.5
C11 C13 H13C 109.5
H13A C13 H13C 109.5
H13B C13 H13C 109.5
C11 C13 H13D 109.5
H13A C13 H13D 141.1
H13B C13 H13D 56.3
H13C C13 H13D 56.3
C11 C13 H13E 109.5
H13A C13 H13E 56.3
H13B C13 H13E 141.1
H13C C13 H13E 56.3
H13D C13 H13E 109.5
C11 C13 H13F 109.5
H13A C13 H13F 56.3
H13B C13 H13F 56.3
H13C C13 H13F 141.1
H13D C13 H13F 109.5
H13E C13 H13F 109.5
N2 C14 C15 121.9(3)
N2 C14 C19 117.7(3)
C15 C14 C19 119.8(3)
C16 C15 C14 118.7(3)
C16 C15 C20 119.3(3)
C14 C15 C20 121.9(3)
C17 C16 C15 121.7(3)
C17 C16 H16 119.2
C15 C16 H16 119.2
C18 C17 C16 119.3(3)
C18 C17 H17 120.3
C16 C17 H17 120.3
C17 C18 C19 121.6(3)
C17 C18 H18 119.2
C19 C18 H18 119.2
C18 C19 C14 119.0(3)
C18 C19 C23 122.2(3)
C14 C19 C23 118.8(3)
C21 C20 C15 110.5(3)
C21 C20 C22 111.7(3)
C15 C20 C22 112.4(3)
C21 C20 H20 107.3
C15 C20 H20 107.3
C22 C20 H20 107.3
C20 C21 H21A 109.5
C20 C21 H21B 109.5
H21A C21 H21B 109.5
C20 C21 H21C 109.5
H21A C21 H21C 109.5
H21B C21 H21C 109.5
C20 C21 H21D 109.5
H21A C21 H21D 141.1
H21B C21 H21D 56.3
H21C C21 H21D 56.3
C20 C21 H21E 109.5
H21A C21 H21E 56.3
H21B C21 H21E 141.1
H21C C21 H21E 56.3
H21D C21 H21E 109.5
C20 C21 H21F 109.5
H21A C21 H21F 56.3
H21B C21 H21F 56.3
H21C C21 H21F 141.1
H21D C21 H21F 109.5
H21E C21 H21F 109.5
C20 C22 H22A 109.5
C20 C22 H22B 109.5
H22A C22 H22B 109.5
C20 C22 H22C 109.5
H22A C22 H22C 109.5
H22B C22 H22C 109.5
C20 C22 H22D 109.5
H22A C22 H22D 141.1
H22B C22 H22D 56.3
H22C C22 H22D 56.3
C20 C22 H22E 109.5
H22A C22 H22E 56.3
H22B C22 H22E 141.1
H22C C22 H22E 56.3
H22D C22 H22E 109.5
C20 C22 H22F 109.5
H22A C22 H22F 56.3
H22B C22 H22F 56.3
H22C C22 H22F 141.1
H22D C22 H22F 109.5
H22E C22 H22F 109.5
C19 C23 C25 114.9(3)
C19 C23 C24 110.7(3)
C25 C23 C24 109.2(3)
C19 C23 H23 107.2
C25 C23 H23 107.2
C24 C23 H23 107.2
C23 C24 H24A 109.5
C23 C24 H24B 109.5
H24A C24 H24B 109.5
C23 C24 H24C 109.5
H24A C24 H24C 109.5
H24B C24 H24C 109.5
C23 C24 H24D 109.5
H24A C24 H24D 141.1
H24B C24 H24D 56.3
H24C C24 H24D 56.3
C23 C24 H24E 109.5
H24A C24 H24E 56.3
H24B C24 H24E 141.1
H24C C24 H24E 56.3
H24D C24 H24E 109.5
C23 C24 H24F 109.5
H24A C24 H24F 56.3
H24B C24 H24F 56.3
H24C C24 H24F 141.1
H24D C24 H24F 109.5
H24E C24 H24F 109.5
C23 C25 H25A 109.5
C23 C25 H25B 109.5
H25A C25 H25B 109.5
C23 C25 H25C 109.5
H25A C25 H25C 109.5
H25B C25 H25C 109.5
C23 C25 H25D 109.5
H25A C25 H25D 141.1
H25B C25 H25D 56.3
H25C C25 H25D 56.3
C23 C25 H25E 109.5
H25A C25 H25E 56.3
H25B C25 H25E 141.1
H25C C25 H25E 56.3
H25D C25 H25E 109.5
C23 C25 H25F 109.5
H25A C25 H25F 56.3
H25B C25 H25F 56.3
H25C C25 H25F 141.1
H25D C25 H25F 109.5
H25E C25 H25F 109.5
P24 P21 P22 104.60(7)
P24 P21 P23 104.81(6)
P22 P21 P23 91.45(6)
P25 P22 P21 99.03(6)
P25 P22 K4 78.54(6)
P21 P22 K4 121.17(5)
P25 P22 K3 89.80(5)
P21 P22 K3 87.28(5)
K4 P22 K3 150.40(5)
C31 P23 P26 100.67(12)
C31 P23 P21 104.69(11)
P26 P23 P21 101.20(6)
P27 P24 P21 99.13(7)
P27 P24 K3 89.97(6)
P21 P24 K3 87.39(5)
P22 P25 P27 105.67(8)
P22 P25 P26 107.36(7)
P27 P25 P26 59.91(6)
P22 P25 K4 65.12(5)
P27 P25 K4 149.11(6)
P26 P25 K4 93.49(5)
P23 P26 P27 105.08(7)
P23 P26 P25 96.33(6)
P27 P26 P25 59.66(6)
P24 P27 P25 106.44(8)
P24 P27 P26 107.71(7)
P25 P27 P26 60.43(6)
C31 N3 C32 124.1(3)
C31 N3 H3A 117.9
C32 N3 H3A 117.9
C31 N4 C44 125.3(3)
N4 C31 N3 118.3(3)
N4 C31 P23 125.3(2)
N3 C31 P23 116.4(3)
C33 C32 C37 121.6(4)
C33 C32 N3 120.0(3)
C37 C32 N3 118.4(3)
C34 C33 C32 118.1(4)
C34 C33 C38 119.7(4)
C32 C33 C38 122.3(4)
C35 C34 C33 121.0(4)
C35 C34 H34 119.5
C33 C34 H34 119.5
C36 C35 C34 120.3(4)
C36 C35 H35 119.8
C34 C35 H35 119.8
C35 C36 C37 120.9(4)
C35 C36 H36 119.5
C37 C36 H36 119.5
C36 C37 C32 117.9(4)
C36 C37 C41 122.2(3)
C32 C37 C41 119.9(3)
C39 C38 C33 111.5(4)
C39 C38 C40 111.3(4)
C33 C38 C40 111.2(5)
C39 C38 H38 107.5
C33 C38 H38 107.5
C40 C38 H38 107.5
C38 C39 H39A 109.5
C38 C39 H39B 109.5
H39A C39 H39B 109.5
C38 C39 H39C 109.5
H39A C39 H39C 109.5
H39B C39 H39C 109.5
C38 C39 H39D 109.5
H39A C39 H39D 141.1
H39B C39 H39D 56.3
H39C C39 H39D 56.3
C38 C39 H39E 109.5
H39A C39 H39E 56.3
H39B C39 H39E 141.1
H39C C39 H39E 56.3
H39D C39 H39E 109.5
C38 C39 H39F 109.5
H39A C39 H39F 56.3
H39B C39 H39F 56.3
H39C C39 H39F 141.1
H39D C39 H39F 109.5
H39E C39 H39F 109.5
C38 C40 H40A 109.5
C38 C40 H40B 109.5
H40A C40 H40B 109.5
C38 C40 H40C 109.5
H40A C40 H40C 109.5
H40B C40 H40C 109.5
C38 C40 H40D 109.5
H40A C40 H40D 141.1
H40B C40 H40D 56.3
H40C C40 H40D 56.3
C38 C40 H40E 109.5
H40A C40 H40E 56.3
H40B C40 H40E 141.1
H40C C40 H40E 56.3
H40D C40 H40E 109.5
C38 C40 H40F 109.5
H40A C40 H40F 56.3
H40B C40 H40F 56.3
H40C C40 H40F 141.1
H40D C40 H40F 109.5
H40E C40 H40F 109.5
C37 C41 C43 112.5(3)
C37 C41 C42 112.7(3)
C43 C41 C42 110.5(3)
C37 C41 H41 106.9
C43 C41 H41 106.9
C42 C41 H41 106.9
C41 C42 H42A 109.5
C41 C42 H42B 109.5
H42A C42 H42B 109.5
C41 C42 H42C 109.5
H42A C42 H42C 109.5
H42B C42 H42C 109.5
C41 C42 H42D 109.5
H42A C42 H42D 141.1
H42B C42 H42D 56.3
H42C C42 H42D 56.3
C41 C42 H42E 109.5
H42A C42 H42E 56.3
H42B C42 H42E 141.1
H42C C42 H42E 56.3
H42D C42 H42E 109.5
C41 C42 H42F 109.5
H42A C42 H42F 56.3
H42B C42 H42F 56.3
H42C C42 H42F 141.1
H42D C42 H42F 109.5
H42E C42 H42F 109.5
C41 C43 H43A 109.5
C41 C43 H43B 109.5
H43A C43 H43B 109.5
C41 C43 H43C 109.5
H43A C43 H43C 109.5
H43B C43 H43C 109.5
C41 C43 H43D 109.5
H43A C43 H43D 141.1
H43B C43 H43D 56.3
H43C C43 H43D 56.3
C41 C43 H43E 109.5
H43A C43 H43E 56.3
H43B C43 H43E 141.1
H43C C43 H43E 56.3
H43D C43 H43E 109.5
C41 C43 H43F 109.5
H43A C43 H43F 56.3
H43B C43 H43F 56.3
H43C C43 H43F 141.1
H43D C43 H43F 109.5
H43E C43 H43F 109.5
N4 C44 C45 122.0(3)
N4 C44 C49 117.2(3)
C45 C44 C49 120.1(3)
C46 C45 C44 118.1(3)
C46 C45 C50 118.8(3)
C44 C45 C50 123.1(3)
C47 C46 C45 122.2(4)
C47 C46 H46 118.9
C45 C46 H46 118.9
C46 C47 C48 119.5(3)
C46 C47 H47 120.3
C48 C47 H47 120.3
C47 C48 C49 121.1(3)
C47 C48 H48 119.4
C49 C48 H48 119.4
C48 C49 C44 119.0(3)
C48 C49 C53 121.1(3)
C44 C49 C53 119.9(3)
C45 C50 C51 111.9(3)
C45 C50 C52 111.2(4)
C51 C50 C52 110.6(4)
C45 C50 H50 107.7
C51 C50 H50 107.7
C52 C50 H50 107.7
C50 C51 H51A 109.5
C50 C51 H51B 109.5
H51A C51 H51B 109.5
C50 C51 H51C 109.5
H51A C51 H51C 109.5
H51B C51 H51C 109.5
C50 C51 H51D 109.5
H51A C51 H51D 141.1
H51B C51 H51D 56.3
H51C C51 H51D 56.3
C50 C51 H51E 109.5
H51A C51 H51E 56.3
H51B C51 H51E 141.1
H51C C51 H51E 56.3
H51D C51 H51E 109.5
C50 C51 H51F 109.5
H51A C51 H51F 56.3
H51B C51 H51F 56.3
H51C C51 H51F 141.1
H51D C51 H51F 109.5
H51E C51 H51F 109.5
C50 C52 H52A 109.5
C50 C52 H52B 109.5
H52A C52 H52B 109.5
C50 C52 H52C 109.5
H52A C52 H52C 109.5
H52B C52 H52C 109.5
C50 C52 H52D 109.5
H52A C52 H52D 141.1
H52B C52 H52D 56.3
H52C C52 H52D 56.3
C50 C52 H52E 109.5
H52A C52 H52E 56.3
H52B C52 H52E 141.1
H52C C52 H52E 56.3
H52D C52 H52E 109.5
C50 C52 H52F 109.5
H52A C52 H52F 56.3
H52B C52 H52F 56.3
H52C C52 H52F 141.1
H52D C52 H52F 109.5
H52E C52 H52F 109.5
C49 C53 C55 114.0(3)
C49 C53 C54 111.2(3)
C55 C53 C54 110.0(3)
C49 C53 H53 107.1
C55 C53 H53 107.1
C54 C53 H53 107.1
C53 C54 H54A 109.5
C53 C54 H54B 109.5
H54A C54 H54B 109.5
C53 C54 H54C 109.5
H54A C54 H54C 109.5
H54B C54 H54C 109.5
C53 C54 H54D 109.5
H54A C54 H54D 141.1
H54B C54 H54D 56.3
H54C C54 H54D 56.3
C53 C54 H54E 109.5
H54A C54 H54E 56.3
H54B C54 H54E 141.1
H54C C54 H54E 56.3
H54D C54 H54E 109.5
C53 C54 H54F 109.5
H54A C54 H54F 56.3
H54B C54 H54F 56.3
H54C C54 H54F 141.1
H54D C54 H54F 109.5
H54E C54 H54F 109.5
C53 C55 H55A 109.5
C53 C55 H55B 109.5
H55A C55 H55B 109.5
C53 C55 H55C 109.5
H55A C55 H55C 109.5
H55B C55 H55C 109.5
C53 C55 H55D 109.5
H55A C55 H55D 141.1
H55B C55 H55D 56.3
H55C C55 H55D 56.3
C53 C55 H55E 109.5
H55A C55 H55E 56.3
H55B C55 H55E 141.1
H55C C55 H55E 56.3
H55D C55 H55E 109.5
C53 C55 H55F 109.5
H55A C55 H55F 56.3
H55B C55 H55F 56.3
H55C C55 H55F 141.1
H55D C55 H55F 109.5
H55E C55 H55F 109.5
P32 P31 P34 103.66(6)
P32 P31 P33 91.47(5)
P34 P31 P33 105.50(5)
P31 P32 P35 99.87(5)
P31 P32 K5 103.17(5)
P35 P32 K5 104.62(5)
P31 P32 K6 90.96(5)
P35 P32 K6 84.83(4)
K5 P32 K6 161.13(4)
C61 P33 P36 98.17(11)
C61 P33 P31 107.95(11)
P36 P33 P31 100.56(5)
C61 P33 K5 151.43(11)
P36 P33 K5 103.93(4)
P31 P33 K5 85.71(4)
P37 P34 P31 98.91(5)
P37 P34 K6 84.83(5)
P31 P34 K6 92.36(4)
P32 P35 P36 106.79(6)
P32 P35 P37 104.27(6)
P36 P35 P37 60.10(4)
P33 P36 P35 97.53(5)
P33 P36 P37 105.27(5)
P35 P36 P37 60.17(4)
P34 P37 P36 108.28(5)
P34 P37 P35 107.14(6)
P36 P37 P35 59.73(4)
C61 N5 C62 124.7(3)
C61 N5 H5A 117.7
C62 N5 H5A 117.7
C61 N6 C74 127.3(3)
N6 C61 N5 119.6(3)
N6 C61 P33 125.3(3)
N5 C61 P33 115.0(3)
C67 C62 C63 121.3(3)
C67 C62 N5 119.5(3)
C63 C62 N5 119.0(3)
C64 C63 C62 118.1(4)
C64 C63 C68 120.3(4)
C62 C63 C68 121.6(4)
C65 C64 C63 121.0(4)
C65 C64 H64 119.5
C63 C64 H64 119.5
C64 C65 C66 120.7(4)
C64 C65 H65 119.6
C66 C65 H65 119.6
C65 C66 C67 120.6(4)
C65 C66 H66 119.7
C67 C66 H66 119.7
C66 C67 C62 118.1(4)
C66 C67 C71 120.6(4)
C62 C67 C71 121.2(3)
C70 C68 C63 111.3(4)
C70 C68 C69 110.8(4)
C63 C68 C69 112.0(4)
C70 C68 H68 107.5
C63 C68 H68 107.5
C69 C68 H68 107.5
C68 C69 H69A 109.5
C68 C69 H69B 109.5
H69A C69 H69B 109.5
C68 C69 H69C 109.5
H69A C69 H69C 109.5
H69B C69 H69C 109.5
C68 C69 H69D 109.5
H69A C69 H69D 141.1
H69B C69 H69D 56.3
H69C C69 H69D 56.3
C68 C69 H69E 109.5
H69A C69 H69E 56.3
H69B C69 H69E 141.1
H69C C69 H69E 56.3
H69D C69 H69E 109.5
C68 C69 H69F 109.5
H69A C69 H69F 56.3
H69B C69 H69F 56.3
H69C C69 H69F 141.1
H69D C69 H69F 109.5
H69E C69 H69F 109.5
C68 C70 H70A 109.5
C68 C70 H70B 109.5
H70A C70 H70B 109.5
C68 C70 H70C 109.5
H70A C70 H70C 109.5
H70B C70 H70C 109.5
C68 C70 H70D 109.5
H70A C70 H70D 141.1
H70B C70 H70D 56.3
H70C C70 H70D 56.3
C68 C70 H70E 109.5
H70A C70 H70E 56.3
H70B C70 H70E 141.1
H70C C70 H70E 56.3
H70D C70 H70E 109.5
C68 C70 H70F 109.5
H70A C70 H70F 56.3
H70B C70 H70F 56.3
H70C C70 H70F 141.1
H70D C70 H70F 109.5
H70E C70 H70F 109.5
C73 C71 C67 111.2(3)
C73 C71 C72 110.3(4)
C67 C71 C72 112.4(3)
C73 C71 H71 107.6
C67 C71 H71 107.6
C72 C71 H71 107.6
C71 C72 H72A 109.5
C71 C72 H72B 109.5
H72A C72 H72B 109.5
C71 C72 H72C 109.5
H72A C72 H72C 109.5
H72B C72 H72C 109.5
C71 C72 H72D 109.5
H72A C72 H72D 141.1
H72B C72 H72D 56.3
H72C C72 H72D 56.3
C71 C72 H72E 109.5
H72A C72 H72E 56.3
H72B C72 H72E 141.1
H72C C72 H72E 56.3
H72D C72 H72E 109.5
C71 C72 H72F 109.5
H72A C72 H72F 56.3
H72B C72 H72F 56.3
H72C C72 H72F 141.1
H72D C72 H72F 109.5
H72E C72 H72F 109.5
C71 C73 H73A 109.5
C71 C73 H73B 109.5
H73A C73 H73B 109.5
C71 C73 H73C 109.5
H73A C73 H73C 109.5
H73B C73 H73C 109.5
C71 C73 H73D 109.5
H73A C73 H73D 141.1
H73B C73 H73D 56.3
H73C C73 H73D 56.3
C71 C73 H73E 109.5
H73A C73 H73E 56.3
H73B C73 H73E 141.1
H73C C73 H73E 56.3
H73D C73 H73E 109.5
C71 C73 H73F 109.5
H73A C73 H73F 56.3
H73B C73 H73F 56.3
H73C C73 H73F 141.1
H73D C73 H73F 109.5
H73E C73 H73F 109.5
N6 C74 C79 122.0(3)
N6 C74 C75 117.6(3)
C79 C74 C75 119.6(3)
C76 C75 C74 118.6(4)
C76 C75 C80 123.4(4)
C74 C75 C80 118.0(4)
C77 C76 C75 121.8(4)
C77 C76 H76 119.1
C75 C76 H76 119.1
C78 C77 C76 119.3(4)
C78 C77 H77 120.3
C76 C77 H77 120.3
C77 C78 C79 121.5(4)
C77 C78 H78 119.3
C79 C78 H78 119.3
C78 C79 C74 119.2(4)
C78 C79 C83 119.1(4)
C74 C79 C83 121.7(3)
C75 C80 C81 113.9(5)
C75 C80 C82 111.3(4)
C81 C80 C82 109.8(4)
C75 C80 H80 107.2
C81 C80 H80 107.2
C82 C80 H80 107.2
C80 C81 H81A 109.5
C80 C81 H81B 109.5
H81A C81 H81B 109.5
C80 C81 H81C 109.5
H81A C81 H81C 109.5
H81B C81 H81C 109.5
C80 C81 H81D 109.5
H81A C81 H81D 141.1
H81B C81 H81D 56.3
H81C C81 H81D 56.3
C80 C81 H81E 109.5
H81A C81 H81E 56.3
H81B C81 H81E 141.1
H81C C81 H81E 56.3
H81D C81 H81E 109.5
C80 C81 H81F 109.5
H81A C81 H81F 56.3
H81B C81 H81F 56.3
H81C C81 H81F 141.1
H81D C81 H81F 109.5
H81E C81 H81F 109.5
C80 C82 H82A 109.5
C80 C82 H82B 109.5
H82A C82 H82B 109.5
C80 C82 H82C 109.5
H82A C82 H82C 109.5
H82B C82 H82C 109.5
C80 C82 H82D 109.5
H82A C82 H82D 141.1
H82B C82 H82D 56.3
H82C C82 H82D 56.3
C80 C82 H82E 109.5
H82A C82 H82E 56.3
H82B C82 H82E 141.1
H82C C82 H82E 56.3
H82D C82 H82E 109.5
C80 C82 H82F 109.5
H82A C82 H82F 56.3
H82B C82 H82F 56.3
H82C C82 H82F 141.1
H82D C82 H82F 109.5
H82E C82 H82F 109.5
C79 C83 C84 111.2(3)
C79 C83 C85 112.0(3)
C84 C83 C85 111.0(3)
C79 C83 H83 107.4
C84 C83 H83 107.4
C85 C83 H83 107.4
C83 C84 H84A 109.5
C83 C84 H84B 109.5
H84A C84 H84B 109.5
C83 C84 H84C 109.5
H84A C84 H84C 109.5
H84B C84 H84C 109.5
C83 C84 H84D 109.5
H84A C84 H84D 141.1
H84B C84 H84D 56.3
H84C C84 H84D 56.3
C83 C84 H84E 109.5
H84A C84 H84E 56.3
H84B C84 H84E 141.1
H84C C84 H84E 56.3
H84D C84 H84E 109.5
C83 C84 H84F 109.5
H84A C84 H84F 56.3
H84B C84 H84F 56.3
H84C C84 H84F 141.1
H84D C84 H84F 109.5
H84E C84 H84F 109.5
C83 C85 H85A 109.5
C83 C85 H85B 109.5
H85A C85 H85B 109.5
C83 C85 H85C 109.5
H85A C85 H85C 109.5
H85B C85 H85C 109.5
C83 C85 H85D 109.5
H85A C85 H85D 141.1
H85B C85 H85D 56.3
H85C C85 H85D 56.3
C83 C85 H85E 109.5
H85A C85 H85E 56.3
H85B C85 H85E 141.1
H85C C85 H85E 56.3
H85D C85 H85E 109.5
C83 C85 H85F 109.5
H85A C85 H85F 56.3
H85B C85 H85F 56.3
H85C C85 H85F 141.1
H85D C85 H85F 109.5
H85E C85 H85F 109.5
O106 K1 O105 59.39(8)
O106 K1 O103 144.23(8)
O105 K1 O103 115.54(8)
O106 K1 O101 58.83(8)
O105 K1 O101 118.19(8)
O103 K1 O101 112.72(8)
O106 K1 O104 108.46(8)
O105 K1 O104 57.55(8)
O103 K1 O104 58.16(8)
O101 K1 O104 147.54(8)
O106 K1 O102 107.99(8)
O105 K1 O102 150.49(8)
O103 K1 O102 57.25(7)
O101 K1 O102 55.86(8)
O104 K1 O102 110.11(8)
O106 K1 P2 129.41(6)
O105 K1 P2 90.65(6)
O103 K1 P2 83.75(6)
O101 K1 P2 131.07(6)
O104 K1 P2 80.87(5)
O102 K1 P2 115.02(6)
O106 K1 P4 80.85(6)
O105 K1 P4 89.05(6)
O103 K1 P4 134.63(6)
O101 K1 P4 83.14(6)
O104 K1 P4 126.57(6)
O102 K1 P4 116.56(6)
P2 K1 P4 57.06(2)
O106 K1 P5 137.10(6)
O105 K1 P5 124.98(6)
O103 K1 P5 76.96(5)
O101 K1 P5 101.39(6)
O104 K1 P5 105.77(6)
O102 K1 P5 83.09(6)
P2 K1 P5 35.19(2)
P4 K1 P5 57.95(2)
O106 K1 P7 102.34(6)
O105 K1 P7 122.77(6)
O103 K1 P7 107.79(6)
O101 K1 P7 72.76(6)
O104 K1 P7 138.79(6)
O102 K1 P7 84.79(6)
P2 K1 P7 58.31(2)
P4 K1 P7 34.07(2)
P5 K1 P7 35.97(2)
C101 O101 C112 112.7(3)
C101 O101 K1 120.4(2)
C112 O101 K1 114.5(2)
C102 O102 C103 113.5(3)
C102 O102 K1 110.4(2)
C103 O102 K1 110.5(2)
C104 O103 C105 111.3(3)
C104 O103 K1 118.9(2)
C105 O103 K1 117.2(2)
C106 O104 C107 112.1(3)
C106 O104 K1 108.5(2)
C107 O104 K1 105.6(2)
C109 O105 C108 112.2(3)
C109 O105 K1 117.6(2)
C108 O105 K1 121.1(2)
C110 O106 C111 111.9(3)
C110 O106 K1 110.4(2)
C111 O106 K1 111.8(2)
O101 C101 C102 107.8(3)
O101 C101 H10G 110.1
C102 C101 H10G 110.1
O101 C101 H10H 110.1
C102 C101 H10H 110.1
H10G C101 H10H 108.5
O102 C102 C101 107.8(3)
O102 C102 H10I 110.2
C101 C102 H10I 110.2
O102 C102 H10J 110.2
C101 C102 H10J 110.2
H10I C102 H10J 108.5
O102 C103 C104 108.4(3)
O102 C103 H10K 110.0
C104 C103 H10K 110.0
O102 C103 H10L 110.0
C104 C103 H10L 110.0
H10K C103 H10L 108.4
O103 C104 C103 108.5(3)
O103 C104 H10M 110.0
C103 C104 H10M 110.0
O103 C104 H10N 110.0
C103 C104 H10N 110.0
H10M C104 H10N 108.4
O103 C105 C106 108.3(3)
O103 C105 H10O 110.0
C106 C105 H10O 110.0
O103 C105 H10P 110.0
C106 C105 H10P 110.0
H10O C105 H10P 108.4
O104 C106 C105 108.7(3)
O104 C106 H10Q 109.9
C105 C106 H10Q 109.9
O104 C106 H10R 109.9
C105 C106 H10R 109.9
H10Q C106 H10R 108.3
O104 C107 C108 108.7(4)
O104 C107 H10S 109.9
C108 C107 H10S 109.9
O104 C107 H10T 109.9
C108 C107 H10T 109.9
H10S C107 H10T 108.3
O105 C108 C107 108.3(3)
O105 C108 H10U 110.0
C107 C108 H10U 110.0
O105 C108 H10V 110.0
C107 C108 H10V 110.0
H10U C108 H10V 108.4
O105 C109 C110 108.3(4)
O105 C109 H11A 110.0
C110 C109 H11A 110.0
O105 C109 H11B 110.0
C110 C109 H11B 110.0
H11A C109 H11B 108.4
O106 C110 C109 109.2(4)
O106 C110 H11C 109.8
C109 C110 H11C 109.8
O106 C110 H11D 109.8
C109 C110 H11D 109.8
H11C C110 H11D 108.3
O106 C111 C112 108.8(3)
O106 C111 H11E 109.9
C112 C111 H11E 109.9
O106 C111 H11F 109.9
C112 C111 H11F 109.9
H11E C111 H11F 108.3
O101 C112 C111 108.0(3)
O101 C112 H11G 110.1
C111 C112 H11G 110.1
O101 C112 H11H 110.1
C111 C112 H11H 110.1
H11G C112 H11H 108.4
O201 K2 O205 116.94(8)
O201 K2 O202 60.46(8)
O205 K2 O202 157.18(8)
O201 K2 O203 120.61(8)
O205 K2 O203 118.10(7)
O202 K2 O203 60.18(7)
O201 K2 O204 157.30(7)
O205 K2 O204 58.90(7)
O202 K2 O204 113.66(7)
O203 K2 O204 59.25(7)
O201 K2 O206 59.16(8)
O205 K2 O206 57.95(7)
O202 K2 O206 116.34(8)
O203 K2 O206 163.47(7)
O204 K2 O206 113.81(7)
O201 K2 P2 101.35(6)
O205 K2 P2 81.70(6)
O202 K2 P2 121.06(5)
O203 K2 P2 106.79(6)
O204 K2 P2 99.99(5)
O206 K2 P2 88.89(5)
O201 K2 P5 121.79(6)
O205 K2 P5 96.37(6)
O202 K2 P5 103.77(6)
O203 K2 P5 71.66(5)
O204 K2 P5 80.58(5)
O206 K2 P5 123.63(6)
P2 K2 P5 35.19(2)
C201 O201 C212 114.0(3)
C201 O201 K2 117.9(2)
C212 O201 K2 120.3(2)
C203 O202 C202 112.8(3)
C203 O202 K2 110.6(2)
C202 O202 K2 110.9(2)
C204 O203 C205 112.0(3)
C204 O203 K2 116.0(2)
C205 O203 K2 117.6(2)
C207 O204 C206 111.7(3)
C207 O204 K2 109.81(19)
C206 O204 K2 109.45(19)
C208 O205 C209 113.6(3)
C208 O205 K2 120.48(19)
C209 O205 K2 122.2(2)
C211 O206 C210 111.4(3)
C211 O206 K2 107.9(2)
C210 O206 K2 107.47(19)
O201 C201 C202 108.5(3)
O201 C201 H20A 110.0
C202 C201 H20A 110.0
O201 C201 H20B 110.0
C202 C201 H20B 110.0
H20A C201 H20B 108.4
O202 C202 C201 109.0(3)
O202 C202 H20C 109.9
C201 C202 H20C 109.9
O202 C202 H20D 109.9
C201 C202 H20D 109.9
H20C C202 H20D 108.3
O202 C203 C204 108.9(3)
O202 C203 H20E 109.9
C204 C203 H20E 109.9
O202 C203 H20F 109.9
C204 C203 H20F 109.9
H20E C203 H20F 108.3
O203 C204 C203 108.5(3)
O203 C204 H20G 110.0
C203 C204 H20G 110.0
O203 C204 H20H 110.0
C203 C204 H20H 110.0
H20G C204 H20H 108.4
O203 C205 C206 108.2(3)
O203 C205 H20I 110.1
C206 C205 H20I 110.1
O203 C205 H20J 110.1
C206 C205 H20J 110.1
H20I C205 H20J 108.4
O204 C206 C205 108.9(3)
O204 C206 H20K 109.9
C205 C206 H20K 109.9
O204 C206 H20L 109.9
C205 C206 H20L 109.9
H20K C206 H20L 108.3
O204 C207 C208 109.5(3)
O204 C207 H20M 109.8
C208 C207 H20M 109.8
O204 C207 H20N 109.8
C208 C207 H20N 109.8
H20M C207 H20N 108.2
O205 C208 C207 107.8(3)
O205 C208 H20O 110.1
C207 C208 H20O 110.1
O205 C208 H20P 110.1
C207 C208 H20P 110.1
H20O C208 H20P 108.5
O205 C209 C210 107.5(3)
O205 C209 H20Q 110.2
C210 C209 H20Q 110.2
O205 C209 H20R 110.2
C210 C209 H20R 110.2
H20Q C209 H20R 108.5
O206 C210 C209 108.9(3)
O206 C210 H20S 109.9
C209 C210 H20S 109.9
O206 C210 H20T 109.9
C209 C210 H20T 109.9
H20S C210 H20T 108.3
O206 C211 C212 108.8(3)
O206 C211 H20U 109.9
C212 C211 H20U 109.9
O206 C211 H20V 109.9
C212 C211 H20V 109.9
H20U C211 H20V 108.3
O201 C212 C211 108.5(3)
O201 C212 H21G 110.0
C211 C212 H21G 110.0
O201 C212 H21H 110.0
C211 C212 H21H 110.0
H21G C212 H21H 108.4
O5A K3 O302 137.2(2)
O5A K3 O305 30.1(2)
O302 K3 O305 150.3(2)
O5A K3 O1A 117.2(2)
O302 K3 O1A 25.1(2)
O305 K3 O1A 142.4(2)
O5A K3 O6A 59.2(2)
O302 K3 O6A 82.3(2)
O305 K3 O6A 88.2(2)
O1A K3 O6A 58.7(2)
O5A K3 O303 136.7(3)
O302 K3 O303 57.83(17)
O305 K3 O303 112.3(2)
O1A K3 O303 82.6(2)
O6A K3 O303 131.4(2)
O5A K3 O306 28.0(2)
O302 K3 O306 113.40(18)
O305 K3 O306 58.0(2)
O1A K3 O306 90.5(2)
O6A K3 O306 31.78(19)
O303 K3 O306 147.5(3)
O5A K3 O301 83.88(19)
O302 K3 O301 57.74(15)
O305 K3 O301 111.84(19)
O1A K3 O301 33.76(19)
O6A K3 O301 24.95(18)
O303 K3 O301 111.63(16)
O306 K3 O301 56.72(15)
O5A K3 O3A 115.7(3)
O302 K3 O3A 89.3(2)
O305 K3 O3A 86.4(3)
O1A K3 O3A 114.2(3)
O6A K3 O3A 152.5(3)
O303 K3 O3A 31.6(2)
O306 K3 O3A 141.0(3)
O301 K3 O3A 141.3(2)
O5A K3 O304 86.6(3)
O302 K3 O304 109.7(2)
O305 K3 O304 58.1(2)
O1A K3 O304 130.9(2)
O6A K3 O304 132.1(3)
O303 K3 O304 54.9(2)
O306 K3 O304 111.7(3)
O301 K3 O304 139.6(2)
O3A K3 O304 29.5(3)
O5A K3 O2A 145.1(3)
O302 K3 O2A 32.6(2)
O305 K3 O2A 131.9(3)
O1A K3 O2A 57.3(2)
O6A K3 O2A 110.0(3)
O303 K3 O2A 25.3(2)
O306 K3 O2A 136.5(3)
O301 K3 O2A 87.6(2)
O3A K3 O2A 56.8(3)
O304 K3 O2A 78.3(3)
O5A K3 O4A 58.9(2)
O302 K3 O4A 131.5(3)
O305 K3 O4A 30.3(2)
O1A K3 O4A 143.8(3)
O6A K3 O4A 111.2(2)
O303 K3 O4A 82.1(2)
O306 K3 O4A 85.2(2)
O301 K3 O4A 129.5(2)
O3A K3 O4A 56.9(3)
O304 K3 O4A 27.9(3)
O2A K3 O4A 103.7(3)
C312 O301 C301 116.4(8)
C312 O301 K3 117.6(5)
C301 O301 K3 116.5(6)
C302 O302 C303 120.2(9)
C302 O302 K3 120.2(5)
C303 O302 K3 119.3(7)
C304 O303 C305 116.7(10)
C304 O303 K3 114.0(9)
C305 O303 K3 117.3(9)
C307 O304 C306 107.0(11)
C307 O304 K3 111.7(7)
C306 O304 K3 114.1(10)
C309 O305 C308 122.6(10)
C309 O305 K3 119.2(7)
C308 O305 K3 114.7(7)
C311 O306 C310 119.6(9)
C311 O306 K3 118.0(6)
C310 O306 K3 121.0(7)
O301 C301 C302 114.3(8)
O301 C301 H30A 108.7
C302 C301 H30A 108.7
O301 C301 H30B 108.7
C302 C301 H30B 108.7
H30A C301 H30B 107.6
O302 C302 C301 119.1(10)
O302 C302 H30C 107.5
C301 C302 H30C 107.5
O302 C302 H30D 107.5
C301 C302 H30D 107.5
H30C C302 H30D 107.0
O302 C303 C304 117.5(12)
O302 C303 H30E 107.9
C304 C303 H30E 107.9
O302 C303 H30F 107.9
C304 C303 H30F 107.9
H30E C303 H30F 107.2
O303 C304 C303 118.5(11)
O303 C304 H30G 107.7
C303 C304 H30G 107.7
O303 C304 H30H 107.7
C303 C304 H30H 107.7
H30G C304 H30H 107.1
O303 C305 C306 119.8(14)
O303 C305 H30I 107.4
C306 C305 H30I 107.4
O303 C305 H30J 107.4
C306 C305 H30J 107.4
H30I C305 H30J 106.9
O304 C306 C305 114.0(13)
O304 C306 H30K 108.8
C305 C306 H30K 108.8
O304 C306 H30L 108.8
C305 C306 H30L 108.8
H30K C306 H30L 107.7
O304 C307 C308 105.7(12)
O304 C307 H30M 110.6
C308 C307 H30M 110.6
O304 C307 H30N 110.6
C308 C307 H30N 110.6
H30M C307 H30N 108.7
O305 C308 C307 115.0(9)
O305 C308 H30O 108.5
C307 C308 H30O 108.5
O305 C308 H30P 108.5
C307 C308 H30P 108.5
H30O C308 H30P 107.5
O305 C309 C310 124.3(12)
O305 C309 H30Q 106.3
C310 C309 H30Q 106.3
O305 C309 H30R 106.3
C310 C309 H30R 106.3
H30Q C309 H30R 106.4
O306 C310 C309 114.8(11)
O306 C310 H31A 108.6
C309 C310 H31A 108.6
O306 C310 H31B 108.6
C309 C310 H31B 108.6
H31A C310 H31B 107.5
O306 C311 C312 122.3(9)
O306 C311 H31C 106.7
C312 C311 H31C 106.7
O306 C311 H31D 106.7
C312 C311 H31D 106.7
H31C C311 H31D 106.6
O301 C312 C311 116.6(9)
O301 C312 H31E 108.1
C311 C312 H31E 108.1
O301 C312 H31F 108.1
C311 C312 H31F 108.1
H31E C312 H31F 107.3
C1A O1A C12A 110.2(12)
C1A O1A K3 116.9(8)
C12A O1A K3 115.2(7)
C2A O2A C3A 112.0(14)
C2A O2A K3 109.0(14)
C3A O2A K3 103.6(12)
C4A O3A C5A 106.8(13)
C4A O3A K3 119.5(9)
C5A O3A K3 115.5(9)
C7A O4A C6A 115.7(12)
C7A O4A K3 105.6(9)
C6A O4A K3 108.6(14)
C9A O5A C8A 115.8(13)
C9A O5A K3 118.1(9)
C8A O5A K3 111.8(10)
C11A O6A C10A 118.1(11)
C11A O6A K3 105.8(7)
C10A O6A K3 104.9(11)
O1A C1A C2A 108.0(17)
O1A C1A H1A1 110.1
C2A C1A H1A1 110.1
O1A C1A H1A2 110.1
C2A C1A H1A2 110.1
H1A1 C1A H1A2 108.4
O2A C2A C1A 107.7(16)
O2A C2A H2A1 110.2
C1A C2A H2A1 110.2
O2A C2A H2A2 110.2
C1A C2A H2A2 110.2
H2A1 C2A H2A2 108.5
O2A C3A C4A 112.4(17)
O2A C3A H3A1 109.1
C4A C3A H3A1 109.1
O2A C3A H3A2 109.1
C4A C3A H3A2 109.1
H3A1 C3A H3A2 107.9
O3A C4A C3A 105.8(16)
O3A C4A H4A1 110.6
C3A C4A H4A1 110.6
O3A C4A H4A2 110.6
C3A C4A H4A2 110.6
H4A1 C4A H4A2 108.7
O3A C5A C6A 104.9(17)
O3A C5A H5A1 110.8
C6A C5A H5A1 110.8
O3A C5A H5A2 110.8
C6A C5A H5A2 110.8
H5A1 C5A H5A2 108.8
O4A C6A C5A 106.8(15)
O4A C6A H6A1 110.4
C5A C6A H6A1 110.4
O4A C6A H6A2 110.4
C5A C6A H6A2 110.4
H6A1 C6A H6A2 108.6
O4A C7A C8A 100.8(15)
O4A C7A H7A1 111.6
C8A C7A H7A1 111.6
O4A C7A H7A2 111.6
C8A C7A H7A2 111.6
H7A1 C7A H7A2 109.4
C7A C8A O5A 107.8(13)
C7A C8A H8A1 110.1
O5A C8A H8A1 110.1
C7A C8A H8A2 110.1
O5A C8A H8A2 110.1
H8A1 C8A H8A2 108.5
O5A C9A C10A 109.5(15)
O5A C9A H9A1 109.8
C10A C9A H9A1 109.8
O5A C9A H9A2 109.8
C10A C9A H9A2 109.8
H9A1 C9A H9A2 108.2
O6A C10A C9A 111.5(16)
O6A C10A K3 52.7(9)
C9A C10A K3 84.7(10)
O6A C10A H11I 109.3
C9A C10A H11I 109.3
K3 C10A H11I 77.4
O6A C10A H11J 109.3
C9A C10A H11J 109.3
K3 C10A H11J 161.3
H11I C10A H11J 108.0
O6A C11A C12A 107.0(11)
O6A C11A K3 52.1(6)
C12A C11A K3 85.3(8)
O6A C11A H11K 110.3
C12A C11A H11K 110.3
K3 C11A H11K 160.5
O6A C11A H11L 110.3
C12A C11A H11L 110.3
K3 C11A H11L 74.9
H11K C11A H11L 108.6
O1A C12A C11A 105.4(11)
O1A C12A H11M 110.7
C11A C12A H11M 110.7
O1A C12A H11N 110.7
C11A C12A H11N 110.7
H11M C12A H11N 108.8
O403 K4 O401 116.94(16)
O403 K4 O405 116.66(19)
O401 K4 O405 115.81(18)
O403 K4 O402 59.14(15)
O401 K4 O402 57.98(16)
O405 K4 O402 151.84(14)
O403 K4 O404 59.00(15)
O401 K4 O404 152.67(11)
O405 K4 O404 57.92(19)
O402 K4 O404 113.35(16)
O403 K4 O406 149.97(12)
O401 K4 O406 58.10(17)
O405 K4 O406 57.75(19)
O402 K4 O406 110.36(15)
O404 K4 O406 110.36(16)
O403 K4 P22 102.51(9)
O401 K4 P22 81.89(8)
O405 K4 P22 117.29(13)
O402 K4 P22 89.94(9)
O404 K4 P22 125.27(8)
O406 K4 P22 105.64(11)
O403 K4 P25 126.37(9)
O401 K4 P25 93.73(10)
O405 K4 P25 81.18(13)
O402 K4 P25 124.93(9)
O404 K4 P25 110.18(10)
O406 K4 P25 83.31(9)
P22 K4 P25 36.34(4)
C412 O401 C401 111.9(6)
C412 O401 K4 121.3(5)
C401 O401 K4 119.6(4)
C402 O402 C403 113.3(6)
C402 O402 K4 110.3(5)
C403 O402 K4 107.8(4)
C404 O403 C405 112.5(6)
C404 O403 K4 121.3(5)
C405 O403 K4 119.4(4)
C406 O404 C407 111.3(6)
C406 O404 K4 109.1(4)
C407 O404 K4 108.9(5)
C408 O405 C409 113.2(9)
C408 O405 K4 121.4(6)
C409 O405 K4 119.4(6)
C410 O406 C411 111.7(8)
C410 O406 K4 109.7(5)
C411 O406 K4 108.0(4)
O401 C401 C402 108.2(5)
O401 C401 H40G 110.1
C402 C401 H40G 110.1
O401 C401 H40H 110.1
C402 C401 H40H 110.1
H40G C401 H40H 108.4
O402 C402 C401 109.0(6)
O402 C402 H40I 109.9
C401 C402 H40I 109.9
O402 C402 H40J 109.9
C401 C402 H40J 109.9
H40I C402 H40J 108.3
O402 C403 C404 108.6(6)
O402 C403 H40K 110.0
C404 C403 H40K 110.0
O402 C403 H40L 110.0
C404 C403 H40L 110.0
H40K C403 H40L 108.3
O403 C404 C403 108.6(6)
O403 C404 H40M 110.0
C403 C404 H40M 110.0
O403 C404 H40N 110.0
C403 C404 H40N 110.0
H40M C404 H40N 108.3
O403 C405 C406 110.1(5)
O403 C405 H40O 109.6
C406 C405 H40O 109.6
O403 C405 H40P 109.6
C406 C405 H40P 109.6
H40O C405 H40P 108.2
O404 C406 C405 107.6(5)
O404 C406 H40Q 110.2
C405 C406 H40Q 110.2
O404 C406 H40R 110.2
C405 C406 H40R 110.2
H40Q C406 H40R 108.5
O404 C407 C408 108.8(6)
O404 C407 H40S 109.9
C408 C407 H40S 109.9
O404 C407 H40T 109.9
C408 C407 H40T 109.9
H40S C407 H40T 108.3
O405 C408 C407 108.4(7)
O405 C408 H40U 110.0
C407 C408 H40U 110.0
O405 C408 H40V 110.0
C407 C408 H40V 110.0
H40U C408 H40V 108.4
O405 C409 C410 108.0(10)
O405 C409 H41A 110.1
C410 C409 H41A 110.1
O405 C409 H41B 110.1
C410 C409 H41B 110.1
H41A C409 H41B 108.4
O406 C410 C409 110.2(11)
O406 C410 H41C 109.6
C409 C410 H41C 109.6
O406 C410 H41D 109.6
C409 C410 H41D 109.6
H41C C410 H41D 108.1
O406 C411 C412 110.3(5)
O406 C411 H41E 109.6
C412 C411 H41E 109.6
O406 C411 H41F 109.6
C412 C411 H41F 109.6
H41E C411 H41F 108.1
O401 C412 C411 107.9(6)
O401 C412 H41G 110.1
C411 C412 H41G 110.1
O401 C412 H41H 110.1
C411 C412 H41H 110.1
H41G C412 H41H 108.4
O1B K5 O505 103.0(2)
O1B K5 O6B 61.5(2)
O505 K5 O6B 43.2(2)
O1B K5 O5B 121.7(3)
O505 K5 O5B 18.86(18)
O6B K5 O5B 60.8(2)
O1B K5 O2B 60.2(3)
O505 K5 O2B 152.5(4)
O6B K5 O2B 112.4(4)
O5B K5 O2B 157.2(4)
O1B K5 O503 126.3(3)
O505 K5 O503 116.5(2)
O6B K5 O503 133.6(3)
O5B K5 O503 99.9(3)
O2B K5 O503 68.4(3)
O1B K5 O501 12.4(2)
O505 K5 O501 115.4(3)
O6B K5 O501 73.7(3)
O5B K5 O501 134.1(3)
O2B K5 O501 49.0(3)
O503 K5 O501 116.7(3)
O1B K5 O502 69.1(3)
O505 K5 O502 152.3(4)
O6B K5 O502 117.2(4)
O5B K5 O502 150.6(4)
O2B K5 O502 9.6(3)
O503 K5 O502 58.9(3)
O501 K5 O502 58.2(3)
O1B K5 O504 150.0(3)
O505 K5 O504 59.37(17)
O6B K5 O504 93.6(2)
O5B K5 O504 41.8(2)
O2B K5 O504 123.6(3)
O503 K5 O504 58.1(2)
O501 K5 O504 156.2(3)
O502 K5 O504 114.2(3)
O1B K5 O506 44.9(2)
O505 K5 O506 58.96(19)
O6B K5 O506 16.70(19)
O5B K5 O506 77.2(2)
O2B K5 O506 98.8(3)
O503 K5 O506 139.4(4)
O501 K5 O506 57.1(3)
O502 K5 O506 105.2(3)
O504 K5 O506 109.8(2)
O1B K5 O3B 117.9(3)
O505 K5 O3B 127.7(2)
O6B K5 O3B 139.6(3)
O5B K5 O3B 111.0(3)
O2B K5 O3B 58.5(3)
O503 K5 O3B 11.2(2)
O501 K5 O3B 107.4(3)
O502 K5 O3B 49.2(3)
O504 K5 O3B 69.2(2)
O506 K5 O3B 141.0(3)
O1B K5 O4B 155.2(3)
O505 K5 O4B 74.0(2)
O6B K5 O4B 106.9(3)
O5B K5 O4B 56.2(3)
O2B K5 O4B 111.4(3)
O503 K5 O4B 44.1(3)
O501 K5 O4B 154.4(3)
O502 K5 O4B 101.9(3)
O504 K5 O4B 14.62(18)
O506 K5 O4B 122.5(3)
O3B K5 O4B 55.0(3)
C501 O501 C512 111.2(11)
C501 O501 K5 118.4(8)
C512 O501 K5 120.6(7)
C503 O502 C502 114.2(12)
C503 O502 K5 111.9(11)
C502 O502 K5 104.6(9)
C504 O503 C505 114.7(10)
C504 O503 K5 119.2(9)
C505 O503 K5 120.3(6)
C506 O504 C507 111.5(9)
C506 O504 K5 106.5(7)
C507 O504 K5 99.8(6)
C509 O505 C508 114.1(9)
C509 O505 K5 120.4(7)
C508 O505 K5 117.8(5)
C510 O506 C511 109.7(10)
C510 O506 K5 110.4(6)
C511 O506 K5 111.6(7)
O501 C501 C502 110.0(10)
O501 C501 H50A 109.7
C502 C501 H50A 109.7
O501 C501 H50B 109.7
C502 C501 H50B 109.7
H50A C501 H50B 108.2
O502 C502 C501 108.4(11)
O502 C502 K5 52.4(7)
C501 C502 K5 86.4(7)
O502 C502 H50C 110.0
C501 C502 H50C 110.0
K5 C502 H50C 160.2
O502 C502 H50D 110.0
C501 C502 H50D 110.0
K5 C502 H50D 74.5
H50C C502 H50D 108.4
O502 C503 C504 111.2(13)
O502 C503 H50E 109.4
C504 C503 H50E 109.4
O502 C503 H50F 109.4
C504 C503 H50F 109.4
H50E C503 H50F 108.0
O503 C504 C503 109.8(14)
O503 C504 H50G 109.7
C503 C504 H50G 109.7
O503 C504 H50H 109.7
C503 C504 H50H 109.7
H50G C504 H50H 108.2
O503 C505 C506 107.3(9)
O503 C505 H50I 110.2
C506 C505 H50I 110.3
O503 C505 H50J 110.3
C506 C505 H50J 110.3
H50I C505 H50J 108.5
O504 C506 C505 107.9(9)
O504 C506 H50K 110.1
C505 C506 H50K 110.1
O504 C506 H50L 110.1
C505 C506 H50L 110.1
H50K C506 H50L 108.4
O504 C507 C508 106.4(9)
O504 C507 K5 55.9(5)
C508 C507 K5 85.6(5)
O504 C507 H50M 110.4
C508 C507 H50M 110.4
K5 C507 H50M 70.6
O504 C507 H50N 110.4
C508 C507 H50N 110.4
K5 C507 H50N 162.3
H50M C507 H50N 108.6
O505 C508 C507 110.5(8)
O505 C508 H50O 109.6
C507 C508 H50O 109.6
O505 C508 H50P 109.6
C507 C508 H50P 109.6
H50O C508 H50P 108.1
O505 C509 C510 110.2(11)
O505 C509 H50Q 109.6
C510 C509 H50Q 109.6
O505 C509 H50R 109.6
C510 C509 H50R 109.6
H50Q C509 H50R 108.1
O506 C510 C509 109.9(11)
O506 C510 H50S 109.7
C509 C510 H50S 109.7
O506 C510 H50T 109.7
C509 C510 H50T 109.7
H50S C510 H50T 108.2
O506 C511 C512 110.3(10)
O506 C511 H50U 109.6
C512 C511 H50U 109.6
O506 C511 H50V 109.6
C512 C511 H50V 109.6
H50U C511 H50V 108.1
O501 C512 C511 108.9(11)
O501 C512 H51G 109.9
C511 C512 H51G 109.9
O501 C512 H51H 109.9
C511 C512 H51H 109.9
H51G C512 H51H 108.3
C1B O1B C12B 113.3(10)
C1B O1B K5 119.4(7)
C12B O1B K5 118.6(8)
C3B O2B C2B 112.2(11)
C3B O2B K5 111.7(11)
C2B O2B K5 102.5(8)
C4B O3B C5B 116.3(10)
C4B O3B K5 115.5(8)
C5B O3B K5 121.8(7)
C7B O4B C6B 110.9(10)
C7B O4B K5 96.4(7)
C6B O4B K5 110.9(7)
C9B O5B C8B 113.2(11)
C9B O5B K5 116.7(7)
C8B O5B K5 121.0(8)
C11B O6B C10B 112.6(10)
C11B O6B K5 112.4(7)
C10B O6B K5 113.5(9)
O1B C1B C2B 107.9(9)
O1B C1B H1B1 110.1
C2B C1B H1B1 110.1
O1B C1B H1B2 110.1
C2B C1B H1B2 110.1
H1B1 C1B H1B2 108.4
O2B C2B C1B 107.3(11)
O2B C2B K5 53.5(6)
C1B C2B K5 85.6(6)
O2B C2B H2B1 110.2
C1B C2B H2B1 110.2
K5 C2B H2B1 161.2
O2B C2B H2B2 110.2
C1B C2B H2B2 110.2
K5 C2B H2B2 73.5
H2B1 C2B H2B2 108.5
O2B C3B C4B 111.3(17)
O2B C3B H3B1 109.4
C4B C3B H3B1 109.4
O2B C3B H3B2 109.4
C4B C3B H3B2 109.4
H3B1 C3B H3B2 108.0
O3B C4B C3B 109.6(15)
O3B C4B H4B1 109.8
C3B C4B H4B1 109.8
O3B C4B H4B2 109.8
C3B C4B H4B2 109.8
H4B1 C4B H4B2 108.2
O3B C5B C6B 108.2(10)
O3B C5B H5B1 110.1
C6B C5B H5B1 110.1
O3B C5B H5B2 110.1
C6B C5B H5B2 110.1
H5B1 C5B H5B2 108.4
O4B C6B C5B 109.7(10)
O4B C6B H6B1 109.7
C5B C6B H6B1 109.7
O4B C6B H6B2 109.7
C5B C6B H6B2 109.7
H6B1 C6B H6B2 108.2
O4B C7B C8B 105.7(14)
O4B C7B H7B1 110.6
C8B C7B H7B1 110.6
O4B C7B H7B2 110.6
C8B C7B H7B2 110.6
H7B1 C7B H7B2 108.7
O5B C8B C7B 110.9(13)
O5B C8B H8B1 109.5
C7B C8B H8B1 109.5
O5B C8B H8B2 109.5
C7B C8B H8B2 109.5
H8B1 C8B H8B2 108.0
O5B C9B C10B 109.9(13)
O5B C9B H9B1 109.7
C10B C9B H9B1 109.7
O5B C9B H9B2 109.7
C10B C9B H9B2 109.7
H9B1 C9B H9B2 108.2
O6B C10B C9B 112.3(12)
O6B C10B H11O 109.1
C9B C10B H11O 109.1
O6B C10B H11P 109.1
C9B C10B H11P 109.1
H11O C10B H11P 107.9
O6B C11B C12B 111.6(12)
O6B C11B K5 46.1(5)
C12B C11B K5 80.3(7)
O6B C11B H11Q 109.3
C12B C11B H11Q 109.3
K5 C11B H11Q 90.0
O6B C11B H11R 109.3
C12B C11B H11R 109.3
K5 C11B H11R 154.4
H11Q C11B H11R 108.0
O1B C12B C11B 110.1(11)
O1B C12B H11S 109.6
C11B C12B H11S 109.6
O1B C12B H11T 109.6
C11B C12B H11T 109.6
H11S C12B H11T 108.2
O6C K6 O5C 61.4(4)
O6C K6 O4C 122.0(5)
O5C K6 O4C 60.6(4)
O6C K6 O604 127.0(4)
O5C K6 O604 66.8(4)
O4C K6 O604 9.9(5)
O6C K6 O1C 59.6(3)
O5C K6 O1C 112.0(4)
O4C K6 O1C 147.1(6)
O604 K6 O1C 139.1(3)
O6C K6 O602 98.2(3)
O5C K6 O602 137.9(4)
O4C K6 O602 123.0(4)
O604 K6 O602 113.1(2)
O1C K6 O602 38.8(3)
O6C K6 O601 41.6(3)
O5C K6 O601 95.4(3)
O4C K6 O601 144.4(6)
O604 K6 O601 140.5(3)
O1C K6 O601 18.2(2)
O602 K6 O601 56.63(17)
O6C K6 O603 135.7(3)
O5C K6 O603 111.0(4)
O4C K6 O603 66.6(4)
O604 K6 O603 56.8(2)
O1C K6 O603 90.0(3)
O602 K6 O603 56.44(17)
O601 K6 O603 103.54(17)
O6C K6 O606 16.1(3)
O5C K6 O606 45.7(3)
O4C K6 O606 106.3(4)
O604 K6 O606 112.1(2)
O1C K6 O606 74.5(3)
O602 K6 O606 112.34(18)
O601 K6 O606 56.25(17)
O603 K6 O606 137.0(2)
O6C K6 O605 71.6(3)
O5C K6 O605 10.5(3)
O4C K6 O605 50.7(4)
O604 K6 O605 57.6(2)
O1C K6 O605 122.0(3)
O602 K6 O605 143.3(2)
O601 K6 O605 105.77(19)
O603 K6 O605 106.1(2)
O606 K6 O605 55.64(19)
O6C K6 O3C 158.6(4)
O5C K6 O3C 114.8(4)
O4C K6 O3C 57.6(4)
O604 K6 O3C 49.4(4)
O1C K6 O3C 108.1(3)
O602 K6 O3C 70.3(3)
O601 K6 O3C 124.0(3)
O603 K6 O3C 23.1(3)
O606 K6 O3C 155.0(3)
O605 K6 O3C 106.5(3)
O6C K6 O2C 112.5(4)
O5C K6 O2C 135.5(5)
O4C K6 O2C 106.0(4)
O604 K6 O2C 96.1(4)
O1C K6 O2C 54.6(3)
O602 K6 O2C 17.3(3)
O601 K6 O2C 71.6(3)
O603 K6 O2C 39.3(3)
O606 K6 O2C 124.8(3)
O605 K6 O2C 136.6(4)
O3C K6 O2C 53.6(3)
C612 O601 C601 113.1(8)
C612 O601 K6 113.3(7)
C601 O601 K6 103.2(5)
C602 O602 C603 110.0(7)
C602 O602 K6 119.4(6)
C603 O602 K6 121.5(5)
C604 O603 C605 114.5(8)
C604 O603 K6 113.1(7)
C605 O603 K6 111.6(7)
C607 O604 C606 109.6(9)
C607 O604 K6 119.9(7)
C606 O604 K6 119.8(6)
C609 O605 C608 115.0(8)
C609 O605 K6 108.6(6)
C608 O605 K6 105.1(7)
C611 O606 C610 112.6(8)
C611 O606 K6 118.6(6)
C610 O606 K6 121.1(6)
O601 C601 C602 107.1(8)
O601 C601 H60A 110.3
C602 C601 H60A 110.3
O601 C601 H60B 110.3
C602 C601 H60B 110.3
H60A C601 H60B 108.5
O602 C602 C601 107.8(8)
O602 C602 H60C 110.1
C601 C602 H60C 110.1
O602 C602 H60D 110.1
C601 C602 H60D 110.1
H60C C602 H60D 108.5
O602 C603 C604 108.7(10)
O602 C603 H60E 110.0
C604 C603 H60E 110.0
O602 C603 H60F 110.0
C604 C603 H60F 110.0
H60E C603 H60F 108.3
O603 C604 C603 111.4(9)
O603 C604 H60G 109.4
C603 C604 H60G 109.4
O603 C604 H60H 109.3
C603 C604 H60H 109.3
H60G C604 H60H 108.0
O603 C605 C606 108.5(9)
O603 C605 H60I 110.0
C606 C605 H60I 110.0
O603 C605 H60J 110.0
C606 C605 H60J 110.0
H60I C605 H60J 108.4
O604 C606 C605 109.6(10)
O604 C606 H60K 109.7
C605 C606 H60K 109.7
O604 C606 H60L 109.7
C605 C606 H60L 109.7
H60K C606 H60L 108.2
O604 C607 C608 109.8(10)
O604 C607 H60M 109.7
C608 C607 H60M 109.7
O604 C607 H60N 109.7
C608 C607 H60N 109.7
H60M C607 H60N 108.2
O605 C608 C607 109.5(9)
O605 C608 H60O 109.8
C607 C608 H60O 109.8
O605 C608 H60P 109.8
C607 C608 H60P 109.8
H60O C608 H60P 108.2
O605 C609 C610 109.7(8)
O605 C609 H60Q 109.7
C610 C609 H60Q 109.7
O605 C609 H60R 109.7
C610 C609 H60R 109.7
H60Q C609 H60R 108.2
O606 C610 C609 109.3(7)
O606 C610 H61A 109.8
C609 C610 H61A 109.8
O606 C610 H61B 109.8
C609 C610 H61B 109.8
H61A C610 H61B 108.3
O606 C611 C612 109.3(10)
O606 C611 H61C 109.8
C612 C611 H61C 109.8
O606 C611 H61D 109.8
C612 C611 H61D 109.8
H61C C611 H61D 108.3
O601 C612 C611 109.5(10)
O601 C612 H61E 109.8
C611 C612 H61E 109.8
O601 C612 H61F 109.8
C611 C612 H61F 109.8
H61E C612 H61F 108.2
C12C O1C C1C 113.8(13)
C12C O1C K6 105.0(8)
C1C O1C K6 109.9(11)
C2C O2C C3C 118.6(15)
C2C O2C K6 119.2(10)
C3C O2C K6 121.0(12)
C4C O3C C5C 115.0(17)
C4C O3C K6 108.3(15)
C5C O3C K6 111.8(12)
C7C O4C C6C 112.5(17)
C7C O4C K6 114.9(11)
C6C O4C K6 119.2(12)
C9C O5C C8C 116.2(14)
C9C O5C K6 107.1(12)
C8C O5C K6 106.0(13)
C10C O6C C11C 113.6(13)
C10C O6C K6 118.1(10)
C11C O6C K6 120.4(10)
O1C C1C C2C 108.3(15)
O1C C1C H1C1 110.0
C2C C1C H1C1 110.0
O1C C1C H1C2 110.0
C2C C1C H1C2 110.0
H1C1 C1C H1C2 108.4
O2C C2C C1C 109.2(16)
O2C C2C H2C1 109.8
C1C C2C H2C1 109.8
O2C C2C H2C2 109.8
C1C C2C H2C2 109.8
H2C1 C2C H2C2 108.3
O2C C3C C4C 111.6(19)
O2C C3C H3C1 109.3
C4C C3C H3C1 109.3
O2C C3C H3C2 109.3
C4C C3C H3C2 109.3
H3C1 C3C H3C2 108.0
O3C C4C C3C 109.5(18)
O3C C4C H4C1 109.8
C3C C4C H4C1 109.8
O3C C4C H4C2 109.8
C3C C4C H4C2 109.8
H4C1 C4C H4C2 108.2
O3C C5C C6C 110.6(16)
O3C C5C H5C1 109.5
C6C C5C H5C1 109.5
O3C C5C H5C2 109.5
C6C C5C H5C2 109.5
H5C1 C5C H5C2 108.1
O4C C6C C5C 111.3(18)
O4C C6C H6C1 109.4
C5C C6C H6C1 109.4
O4C C6C H6C2 109.4
C5C C6C H6C2 109.4
H6C1 C6C H6C2 108.0
O4C C7C C8C 106.8(15)
O4C C7C H7C1 110.4
C8C C7C H7C1 110.4
O4C C7C H7C2 110.4
C8C C7C H7C2 110.4
H7C1 C7C H7C2 108.6
O5C C8C C7C 109.7(14)
O5C C8C H8C1 109.7
C7C C8C H8C1 109.7
O5C C8C H8C2 109.7
C7C C8C H8C2 109.7
H8C1 C8C H8C2 108.2
O5C C9C C10C 110.9(14)
O5C C9C K6 50.6(10)
C10C C9C K6 81.4(9)
O5C C9C H9C1 109.5
C10C C9C H9C1 109.5
K6 C9C H9C1 82.6
O5C C9C H9C2 109.5
C10C C9C H9C2 109.5
K6 C9C H9C2 160.1
H9C1 C9C H9C2 108.1
O6C C10C C9C 111.3(14)
O6C C10C H12Q 109.4
C9C C10C H12Q 109.4
O6C C10C H12R 109.4
C9C C10C H12R 109.4
H12Q C10C H12R 108.0
O6C C11C C12C 110.7(16)
O6C C11C H12S 109.5
C12C C11C H12S 109.5
O6C C11C H12T 109.5
C12C C11C H12T 109.5
H12S C11C H12T 108.1
O1C C12C C11C 109.1(16)
O1C C12C K6 52.5(6)
C11C C12C K6 81.7(9)
O1C C12C H12U 109.9
C11C C12C H12U 109.9
K6 C12C H12U 162.1
O1C C12C H12V 109.9
C11C C12C H12V 109.9
K6 C12C H12V 79.0
H12U C12C H12V 108.3

loop_
_geom_bond_atom_site_label_1
_geom_bond_atom_site_label_2
_geom_bond_distance
P1 P2 2.1616(13)
P1 P4 2.1641(14)
P1 P3 2.2168(12)
P2 P5 2.1575(15)
P2 K2 3.2914(12)
P2 K1 3.5037(12)
P3 C1 1.895(3)
P3 P6 2.1879(12)
P4 P7 2.1366(15)
P4 K1 3.6054(12)
P5 P6 2.2422(13)
P5 P7 2.2563(14)
P5 K1 3.6234(12)
P5 K2 3.7179(13)
P6 P7 2.2373(14)
P7 K1 3.6826(12)
N1 C1 1.356(4)
N1 C2 1.436(4)
N1 H1 0.8800
N2 C1 1.286(4)
N2 C14 1.403(4)
C2 C3 1.393(5)
C2 C7 1.406(5)
C3 C4 1.404(5)
C3 C8 1.513(6)
C4 C5 1.376(7)
C4 H4 0.9500
C5 C6 1.357(7)
C5 H5 0.9500
C6 C7 1.397(6)
C6 H6 0.9500
C7 C11 1.506(6)
C8 C9 1.529(6)
C8 C10 1.530(5)
C8 H8 1.0000
C9 H9A 0.9800
C9 H9B 0.9800
C9 H9C 0.9800
C9 H9D 0.9800
C9 H9E 0.9800
C9 H9F 0.9800
C10 H10A 0.9800
C10 H10B 0.9800
C10 H10C 0.9800
C10 H10D 0.9800
C10 H10E 0.9800
C10 H10F 0.9800
C11 C13 1.523(7)
C11 C12 1.530(6)
C11 H11 1.0000
C12 H12A 0.9800
C12 H12B 0.9800
C12 H12C 0.9800
C12 H12D 0.9800
C12 H12E 0.9800
C12 H12F 0.9800
C13 H13A 0.9800
C13 H13B 0.9800
C13 H13C 0.9800
C13 H13D 0.9800
C13 H13E 0.9800
C13 H13F 0.9800
C14 C15 1.409(4)
C14 C19 1.425(4)
C15 C16 1.395(5)
C15 C20 1.521(4)
C16 C17 1.384(5)
C16 H16 0.9500
C17 C18 1.382(5)
C17 H17 0.9500
C18 C19 1.384(5)
C18 H18 0.9500
C19 C23 1.515(5)
C20 C21 1.519(5)
C20 C22 1.527(5)
C20 H20 1.0000
C21 H21A 0.9800
C21 H21B 0.9800
C21 H21C 0.9800
C21 H21D 0.9800
C21 H21E 0.9800
C21 H21F 0.9800
C22 H22A 0.9800
C22 H22B 0.9800
C22 H22C 0.9800
C22 H22D 0.9800
C22 H22E 0.9800
C22 H22F 0.9800
C23 C25 1.517(5)
C23 C24 1.521(5)
C23 H23 1.0000
C24 H24A 0.9800
C24 H24B 0.9800
C24 H24C 0.9800
C24 H24D 0.9800
C24 H24E 0.9800
C24 H24F 0.9800
C25 H25A 0.9800
C25 H25B 0.9800
C25 H25C 0.9800
C25 H25D 0.9800
C25 H25E 0.9800
C25 H25F 0.9800
P21 P24 2.1651(16)
P21 P22 2.1653(17)
P21 P23 2.2337(14)
P22 P25 2.150(2)
P22 K4 3.2921(15)
P22 K3 3.4497(14)
P23 C31 1.885(4)
P23 P26 2.1799(15)
P24 P27 2.130(2)
P24 K3 3.4457(14)
P25 P27 2.2422(19)
P25 P26 2.2598(17)
P25 K4 3.5565(16)
P26 P27 2.2480(19)
N3 C31 1.358(4)
N3 C32 1.427(5)
N3 H3A 0.8800
N4 C31 1.284(4)
N4 C44 1.404(4)
C32 C33 1.395(6)
C32 C37 1.402(5)
C33 C34 1.388(6)
C33 C38 1.518(6)
C34 C35 1.376(7)
C34 H34 0.9500
C35 C36 1.375(6)
C35 H35 0.9500
C36 C37 1.389(5)
C36 H36 0.9500
C37 C41 1.511(5)
C38 C39 1.515(7)
C38 C40 1.534(9)
C38 H38 1.0000
C39 H39A 0.9800
C39 H39B 0.9800
C39 H39C 0.9800
C39 H39D 0.9800
C39 H39E 0.9800
C39 H39F 0.9800
C40 H40A 0.9800
C40 H40B 0.9800
C40 H40C 0.9800
C40 H40D 0.9800
C40 H40E 0.9800
C40 H40F 0.9800
C41 C43 1.522(6)
C41 C42 1.524(5)
C41 H41 1.0000
C42 H42A 0.9800
C42 H42B 0.9800
C42 H42C 0.9800
C42 H42D 0.9800
C42 H42E 0.9800
C42 H42F 0.9800
C43 H43A 0.9800
C43 H43B 0.9800
C43 H43C 0.9800
C43 H43D 0.9800
C43 H43E 0.9800
C43 H43F 0.9800
C44 C45 1.408(5)
C44 C49 1.416(5)
C45 C46 1.399(5)
C45 C50 1.522(5)
C46 C47 1.374(6)
C46 H46 0.9500
C47 C48 1.381(6)
C47 H47 0.9500
C48 C49 1.394(5)
C48 H48 0.9500
C49 C53 1.511(5)
C50 C51 1.529(6)
C50 C52 1.532(6)
C50 H50 1.0000
C51 H51A 0.9800
C51 H51B 0.9800
C51 H51C 0.9800
C51 H51D 0.9800
C51 H51E 0.9800
C51 H51F 0.9800
C52 H52A 0.9800
C52 H52B 0.9800
C52 H52C 0.9800
C52 H52D 0.9800
C52 H52E 0.9800
C52 H52F 0.9800
C53 C55 1.528(5)
C53 C54 1.533(6)
C53 H53 1.0000
C54 H54A 0.9800
C54 H54B 0.9800
C54 H54C 0.9800
C54 H54D 0.9800
C54 H54E 0.9800
C54 H54F 0.9800
C55 H55A 0.9800
C55 H55B 0.9800
C55 H55C 0.9800
C55 H55D 0.9800
C55 H55E 0.9800
C55 H55F 0.9800
P31 P32 2.1636(16)
P31 P34 2.1646(14)
P31 P33 2.2373(13)
P32 P35 2.1644(17)
P32 K5 3.2811(13)
P32 K6 3.5876(14)
P33 C61 1.898(4)
P33 P36 2.1952(13)
P33 K5 3.8692(12)
P34 P37 2.1380(15)
P34 K6 3.5349(15)
P35 P36 2.2288(14)
P35 P37 2.2389(14)
P36 P37 2.2372(13)
N5 C61 1.355(4)
N5 C62 1.433(4)
N5 H5A 0.8800
N6 C61 1.277(5)
N6 C74 1.404(5)
C62 C67 1.402(5)
C62 C63 1.402(5)
C63 C64 1.386(6)
C63 C68 1.515(6)
C64 C65 1.368(7)
C64 H64 0.9500
C65 C66 1.381(6)
C65 H65 0.9500
C66 C67 1.387(5)
C66 H66 0.9500
C67 C71 1.520(5)
C68 C70 1.512(7)
C68 C69 1.533(7)
C68 H68 1.0000
C69 H69A 0.9800
C69 H69B 0.9800
C69 H69C 0.9800
C69 H69D 0.9800
C69 H69E 0.9800
C69 H69F 0.9800
C70 H70A 0.9800
C70 H70B 0.9800
C70 H70C 0.9800
C70 H70D 0.9800
C70 H70E 0.9800
C70 H70F 0.9800
C71 C73 1.510(6)
C71 C72 1.525(5)
C71 H71 1.0000
C72 H72A 0.9800
C72 H72B 0.9800
C72 H72C 0.9800
C72 H72D 0.9800
C72 H72E 0.9800
C72 H72F 0.9800
C73 H73A 0.9800
C73 H73B 0.9800
C73 H73C 0.9800
C73 H73D 0.9800
C73 H73E 0.9800
C73 H73F 0.9800
C74 C79 1.408(5)
C74 C75 1.419(5)
C75 C76 1.391(6)
C75 C80 1.516(7)
C76 C77 1.385(7)
C76 H76 0.9500
C77 C78 1.373(7)
C77 H77 0.9500
C78 C79 1.397(5)
C78 H78 0.9500
C79 C83 1.521(5)
C80 C81 1.535(6)
C80 C82 1.535(7)
C80 H80 1.0000
C81 H81A 0.9800
C81 H81B 0.9800
C81 H81C 0.9800
C81 H81D 0.9800
C81 H81E 0.9800
C81 H81F 0.9800
C82 H82A 0.9800
C82 H82B 0.9800
C82 H82C 0.9800
C82 H82D 0.9800
C82 H82E 0.9800
C82 H82F 0.9800
C83 C84 1.528(5)
C83 C85 1.530(5)
C83 H83 1.0000
C84 H84A 0.9800
C84 H84B 0.9800
C84 H84C 0.9800
C84 H84D 0.9800
C84 H84E 0.9800
C84 H84F 0.9800
C85 H85A 0.9800
C85 H85B 0.9800
C85 H85C 0.9800
C85 H85D 0.9800
C85 H85E 0.9800
C85 H85F 0.9800
K1 O106 2.819(3)
K1 O105 2.828(3)
K1 O103 2.901(2)
K1 O101 2.941(3)
K1 O104 2.950(3)
K1 O102 2.955(3)
O101 C101 1.414(5)
O101 C112 1.418(5)
O102 C102 1.411(5)
O102 C103 1.416(5)
O103 C104 1.417(5)
O103 C105 1.423(5)
O104 C106 1.416(5)
O104 C107 1.418(5)
O105 C109 1.413(5)
O105 C108 1.430(5)
O106 C110 1.411(5)
O106 C111 1.422(5)
C101 C102 1.490(6)
C101 H10G 0.9900
C101 H10H 0.9900
C102 H10I 0.9900
C102 H10J 0.9900
C103 C104 1.487(6)
C103 H10K 0.9900
C103 H10L 0.9900
C104 H10M 0.9900
C104 H10N 0.9900
C105 C106 1.486(6)
C105 H10O 0.9900
C105 H10P 0.9900
C106 H10Q 0.9900
C106 H10R 0.9900
C107 C108 1.484(6)
C107 H10S 0.9900
C107 H10T 0.9900
C108 H10U 0.9900
C108 H10V 0.9900
C109 C110 1.488(7)
C109 H11A 0.9900
C109 H11B 0.9900
C110 H11C 0.9900
C110 H11D 0.9900
C111 C112 1.488(7)
C111 H11E 0.9900
C111 H11F 0.9900
C112 H11G 0.9900
C112 H11H 0.9900
K2 O201 2.758(3)
K2 O205 2.789(2)
K2 O202 2.807(2)
K2 O203 2.829(3)
K2 O204 2.882(2)
K2 O206 2.893(3)
O201 C201 1.417(5)
O201 C212 1.427(5)
O202 C203 1.421(5)
O202 C202 1.425(4)
O203 C204 1.417(4)
O203 C205 1.422(4)
O204 C207 1.419(4)
O204 C206 1.422(4)
O205 C208 1.419(4)
O205 C209 1.420(4)
O206 C211 1.415(4)
O206 C210 1.420(5)
C201 C202 1.491(6)
C201 H20A 0.9900
C201 H20B 0.9900
C202 H20C 0.9900
C202 H20D 0.9900
C203 C204 1.495(6)
C203 H20E 0.9900
C203 H20F 0.9900
C204 H20G 0.9900
C204 H20H 0.9900
C205 C206 1.483(5)
C205 H20I 0.9900
C205 H20J 0.9900
C206 H20K 0.9900
C206 H20L 0.9900
C207 C208 1.493(5)
C207 H20M 0.9900
C207 H20N 0.9900
C208 H20O 0.9900
C208 H20P 0.9900
C209 C210 1.491(5)
C209 H20Q 0.9900
C209 H20R 0.9900
C210 H20S 0.9900
C210 H20T 0.9900
C211 C212 1.484(6)
C211 H20U 0.9900
C211 H20V 0.9900
C212 H21G 0.9900
C212 H21H 0.9900
K3 O5A 2.809(9)
K3 O302 2.852(6)
K3 O305 2.857(6)
K3 O1A 2.861(9)
K3 O6A 2.869(8)
K3 O303 2.869(6)
K3 O306 2.875(7)
K3 O301 2.889(5)
K3 O3A 2.916(8)
K3 O304 2.942(9)
K3 O2A 2.953(10)
K3 O4A 2.988(10)
O301 C312 1.365(10)
O301 C301 1.382(10)
O302 C302 1.347(9)
O302 C303 1.373(13)
O303 C304 1.362(12)
O303 C305 1.379(12)
O304 C307 1.360(11)
O304 C306 1.395(13)
O305 C309 1.305(11)
O305 C308 1.453(12)
O306 C311 1.332(10)
O306 C310 1.348(10)
C301 C302 1.434(12)
C301 H30A 0.9900
C301 H30B 0.9900
C302 H30C 0.9900
C302 H30D 0.9900
C303 C304 1.422(14)
C303 H30E 0.9900
C303 H30F 0.9900
C304 H30G 0.9900
C304 H30H 0.9900
C305 C306 1.416(15)
C305 H30I 0.9900
C305 H30J 0.9900
C306 H30K 0.9900
C306 H30L 0.9900
C307 C308 1.456(14)
C307 H30M 0.9900
C307 H30N 0.9900
C308 H30O 0.9900
C308 H30P 0.9900
C309 C310 1.461(14)
C309 H30Q 0.9900
C309 H30R 0.9900
C310 H31A 0.9900
C310 H31B 0.9900
C311 C312 1.406(12)
C311 H31C 0.9900
C311 H31D 0.9900
C312 H31E 0.9900
C312 H31F 0.9900
O1A C1A 1.371(13)
O1A C12A 1.412(13)
O2A C2A 1.383(16)
O2A C3A 1.365(15)
O3A C4A 1.409(14)
O3A C5A 1.426(13)
O4A C7A 1.389(14)
O4A C6A 1.406(15)
O5A C9A 1.364(14)
O5A C8A 1.475(14)
O6A C11A 1.366(11)
O6A C10A 1.373(14)
C1A C2A 1.466(16)
C1A H1A1 0.9900
C1A H1A2 0.9900
C2A H2A1 0.9900
C2A H2A2 0.9900
C3A C4A 1.466(16)
C3A H3A1 0.9900
C3A H3A2 0.9900
C4A H4A1 0.9900
C4A H4A2 0.9900
C5A C6A 1.455(16)
C5A H5A1 0.9900
C5A H5A2 0.9900
C6A H6A1 0.9900
C6A H6A2 0.9900
C7A C8A 1.462(16)
C7A H7A1 0.9900
C7A H7A2 0.9900
C8A H8A1 0.9900
C8A H8A2 0.9900
C9A C10A 1.472(16)
C9A H9A1 0.9900
C9A H9A2 0.9900
C10A H11I 0.9900
C10A H11J 0.9900
C11A C12A 1.496(15)
C11A H11K 0.9900
C11A H11L 0.9900
C12A H11M 0.9900
C12A H11N 0.9900
K4 O403 2.743(4)
K4 O401 2.825(4)
K4 O405 2.834(5)
K4 O402 2.875(4)
K4 O404 2.877(4)
K4 O406 2.908(4)
O401 C412 1.388(9)
O401 C401 1.448(10)
O402 C402 1.391(9)
O402 C403 1.438(9)
O403 C404 1.380(10)
O403 C405 1.436(8)
O404 C406 1.387(9)
O404 C407 1.443(10)
O405 C408 1.395(13)
O405 C409 1.440(12)
O406 C410 1.360(12)
O406 C411 1.430(11)
C401 C402 1.477(12)
C401 H40G 0.9900
C401 H40H 0.9900
C402 H40I 0.9900
C402 H40J 0.9900
C403 C404 1.480(12)
C403 H40K 0.9900
C403 H40L 0.9900
C404 H40M 0.9900
C404 H40N 0.9900
C405 C406 1.476(12)
C405 H40O 0.9900
C405 H40P 0.9900
C406 H40Q 0.9900
C406 H40R 0.9900
C407 C408 1.489(14)
C407 H40S 0.9900
C407 H40T 0.9900
C408 H40U 0.9900
C408 H40V 0.9900
C409 C410 1.474(19)
C409 H41A 0.9900
C409 H41B 0.9900
C410 H41C 0.9900
C410 H41D 0.9900
C411 C412 1.478(13)
C411 H41E 0.9900
C411 H41F 0.9900
C412 H41G 0.9900
C412 H41H 0.9900
K5 O1B 2.679(9)
K5 O505 2.743(5)
K5 O6B 2.750(7)
K5 O5B 2.761(8)
K5 O2B 2.788(13)
K5 O503 2.808(10)
K5 O501 2.843(10)
K5 O502 2.871(13)
K5 O504 2.905(7)
K5 O506 2.926(8)
K5 O3B 2.946(9)
K5 O4B 3.102(9)
O501 C501 1.402(12)
O501 C512 1.410(12)
O502 C503 1.400(13)
O502 C502 1.418(12)
O503 C504 1.402(12)
O503 C505 1.411(12)
O504 C506 1.417(11)
O504 C507 1.444(12)
O505 C509 1.381(12)
O505 C508 1.446(9)
O506 C510 1.388(11)
O506 C511 1.413(12)
C501 C502 1.478(14)
C501 H50A 0.9900
C501 H50B 0.9900
C502 H50C 0.9900
C502 H50D 0.9900
C503 C504 1.471(16)
C503 H50E 0.9900
C503 H50F 0.9900
C504 H50G 0.9900
C504 H50H 0.9900
C505 C506 1.482(14)
C505 H50I 0.9900
C505 H50J 0.9900
C506 H50K 0.9900
C506 H50L 0.9900
C507 C508 1.462(13)
C507 H50M 0.9900
C507 H50N 0.9900
C508 H50O 0.9900
C508 H50P 0.9900
C509 C510 1.492(14)
C509 H50Q 0.9900
C509 H50R 0.9900
C510 H50S 0.9900
C510 H50T 0.9900
C511 C512 1.439(14)
C511 H50U 0.9900
C511 H50V 0.9900
C512 H51G 0.9900
C512 H51H 0.9900
O1B C1B 1.414(12)
O1B C12B 1.427(13)
O2B C3B 1.399(14)
O2B C2B 1.411(12)
O3B C4B 1.392(14)
O3B C5B 1.415(12)
O4B C7B 1.406(13)
O4B C6B 1.410(13)
O5B C9B 1.372(12)
O5B C8B 1.427(14)
O6B C11B 1.402(12)
O6B C10B 1.383(14)
C1B C2B 1.487(13)
C1B H1B1 0.9900
C1B H1B2 0.9900
C2B H2B1 0.9900
C2B H2B2 0.9900
C3B C4B 1.471(17)
C3B H3B1 0.9900
C3B H3B2 0.9900
C4B H4B1 0.9900
C4B H4B2 0.9900
C5B C6B 1.470(14)
C5B H5B1 0.9900
C5B H5B2 0.9900
C6B H6B1 0.9900
C6B H6B2 0.9900
C7B C8B 1.461(15)
C7B H7B1 0.9900
C7B H7B2 0.9900
C8B H8B1 0.9900
C8B H8B2 0.9900
C9B C10B 1.485(15)
C9B H9B1 0.9900
C9B H9B2 0.9900
C10B H11O 0.9900
C10B H11P 0.9900
C11B C12B 1.464(14)
C11B H11Q 0.9900
C11B H11R 0.9900
C12B H11S 0.9900
C12B H11T 0.9900
K6 O6C 2.704(12)
K6 O5C 2.811(17)
K6 O4C 2.844(17)
K6 O604 2.885(8)
K6 O1C 2.896(10)
K6 O602 2.907(6)
K6 O601 2.959(5)
K6 O603 2.960(8)
K6 O606 2.971(8)
K6 O605 2.995(9)
K6 O3C 3.022(12)
K6 O2C 3.016(13)
O601 C612 1.407(13)
O601 C601 1.421(9)
O602 C602 1.409(11)
O602 C603 1.430(10)
O603 C604 1.414(11)
O603 C605 1.411(11)
O604 C607 1.403(11)
O604 C606 1.421(12)
O605 C609 1.412(11)
O605 C608 1.440(9)
O606 C611 1.406(9)
O606 C610 1.409(11)
C601 C602 1.492(12)
C601 H60A 0.9900
C601 H60B 0.9900
C602 H60C 0.9900
C602 H60D 0.9900
C603 C604 1.464(14)
C603 H60E 0.9900
C603 H60F 0.9900
C604 H60G 0.9900
C604 H60H 0.9900
C605 C606 1.468(12)
C605 H60I 0.9900
C605 H60J 0.9900
C606 H60K 0.9900
C606 H60L 0.9900
C607 C608 1.468(13)
C607 H60M 0.9900
C607 H60N 0.9900
C608 H60O 0.9900
C608 H60P 0.9900
C609 C610 1.499(11)
C609 H60Q 0.9900
C609 H60R 0.9900
C610 H61A 0.9900
C610 H61B 0.9900
C611 C612 1.479(13)
C611 H61C 0.9900
C611 H61D 0.9900
C612 H61E 0.9900
C612 H61F 0.9900
O1C C12C 1.398(13)
O1C C1C 1.400(15)
O2C C2C 1.373(15)
O2C C3C 1.402(16)
O3C C4C 1.408(15)
O3C C5C 1.408(15)
O4C C7C 1.395(15)
O4C C6C 1.413(15)
O5C C9C 1.383(14)
O5C C8C 1.433(14)
O6C C10C 1.387(14)
O6C C11C 1.401(16)
C1C C2C 1.476(16)
C1C H1C1 0.9900
C1C H1C2 0.9900
C2C H2C1 0.9900
C2C H2C2 0.9900
C3C C4C 1.477(18)
C3C H3C1 0.9900
C3C H3C2 0.9900
C4C H4C1 0.9900
C4C H4C2 0.9900
C5C C6C 1.463(16)
C5C H5C1 0.9900
C5C H5C2 0.9900
C6C H6C1 0.9900
C6C H6C2 0.9900
C7C C8C 1.476(15)
C7C H7C1 0.9900
C7C H7C2 0.9900
C8C H8C1 0.9900
C8C H8C2 0.9900
C9C C10C 1.490(16)
C9C H9C1 0.9900
C9C H9C2 0.9900
C10C H12Q 0.9900
C10C H12R 0.9900
C11C C12C 1.472(17)
C11C H12S 0.9900
C11C H12T 0.9900
C12C H12U 0.9900
C12C H12V 0.9900
